data_4303008
loop_
_publ_author_name
'Michael Schmittel'
'Bice He'
'Jian Fan'
'Jan W. Bats'
'Marianne Engeser'
'Marc Schlosser'
'Hans-J\"org Deiseroth'

_publ_section_title
;
Cap for Copper(I) Ions! Metallosupramolecular Solid and Solution State
Structures on the Basis of the Dynamic Tetrahedral [Cu(phenAr2)(py)2]+ Motif
;
_journal_name_full 'Inorganic Chemistry'
_journal_page_first 8192
_journal_page_last 8200
_journal_paper_doi 10.1021/ic900657w
_journal_volume 48
_journal_year 2009
_chemical_formula_moiety '6(C30 H28 N2), 4(C30 H21 N3), 6Cu, 6(P F6), 22(C6 H4 Cl2)'
_chemical_formula_sum 'C432 H340 Cl44 Cu6 F36 N24 P6'
_chemical_formula_weight 8678.14
_chemical_name_systematic
; 
 ? 
;
_space_group_IT_number 14
_symmetry_cell_setting monoclinic
_symmetry_space_group_name_Hall '-P 2yn'
_symmetry_space_group_name_H-M 'P 1 21/n 1'
_atom_sites_solution_hydrogens geom
_atom_sites_solution_primary direct
_atom_sites_solution_secondary difmap
_audit_creation_method SHELXL-97
_cell_angle_alpha 90.00
_cell_angle_beta 97.852(18)
_cell_angle_gamma 90.00
_cell_formula_units_Z 4
_cell_length_a 23.226(9)
_cell_length_b 29.228(11)
_cell_length_c 64.59(3)
_cell_measurement_reflns_used 224
_cell_measurement_temperature 166(2)
_cell_measurement_theta_max 23
_cell_measurement_theta_min 3
_cell_volume 43436(3)
_computing_cell_refinement 'SMART (Siemens, 1995)'
_computing_data_collection 'SMART (Siemens, 1995)'
_computing_data_reduction 'SAINT (Siemens, 1995)'
_computing_publication_material 'SHELXL-97 (Sheldrick, 1997)'
_computing_structure_refinement 'SHELXL-97 (Sheldrick, 1997)'
_computing_structure_solution 'SHELXS-97 (Sheldrick, 1997)'
_diffrn_ambient_temperature 166(2)
_diffrn_measured_fraction_theta_full 0.945
_diffrn_measured_fraction_theta_max 0.945
_diffrn_measurement_device_type SIEMENS_SMART_CCD
_diffrn_measurement_method \w
_diffrn_radiation_monochromator graphite
_diffrn_radiation_source 'normal-focus sealed tube'
_diffrn_radiation_type MoK\a
_diffrn_radiation_wavelength 0.71073
_diffrn_reflns_av_R_equivalents 0.1894
_diffrn_reflns_av_sigmaI/netI 0.0820
_diffrn_reflns_limit_h_max 20
_diffrn_reflns_limit_h_min -20
_diffrn_reflns_limit_k_max 31
_diffrn_reflns_limit_k_min -31
_diffrn_reflns_limit_l_max 69
_diffrn_reflns_limit_l_min -69
_diffrn_reflns_number 418253
_diffrn_reflns_theta_full 22.50
_diffrn_reflns_theta_max 22.50
_diffrn_reflns_theta_min 1.14
_diffrn_standards_decay_% 0.0
_diffrn_standards_interval_time 1200
_diffrn_standards_number 2705
_exptl_absorpt_coefficient_mu 0.653
_exptl_absorpt_correction_type none
_exptl_crystal_colour red
_exptl_crystal_density_diffrn 1.327
_exptl_crystal_density_method 'not measured'
_exptl_crystal_description block
_exptl_crystal_F_000 17744
_exptl_crystal_size_max 1.0
_exptl_crystal_size_mid 0.8
_exptl_crystal_size_min 0.6
_refine_diff_density_max 1.093
_refine_diff_density_min -1.071
_refine_diff_density_rms 0.131
_refine_ls_extinction_method none
_refine_ls_goodness_of_fit_ref 2.053
_refine_ls_hydrogen_treatment constr
_refine_ls_matrix_type fullcycle
_refine_ls_number_parameters 4569
_refine_ls_number_reflns 53652
_refine_ls_number_restraints 0
_refine_ls_restrained_S_all 2.053
_refine_ls_R_factor_all 0.1990
_refine_ls_R_factor_gt 0.1501
_refine_ls_shift/su_max 0.092
_refine_ls_shift/su_mean 0.018
_refine_ls_structure_factor_coef Fsqd
_refine_ls_weighting_details 'calc w=1/[\s^2^(Fo^2^)+(0.1P)^2^] where P=(Fo^2^+2Fc^2^)/3'
_refine_ls_weighting_scheme calc
_refine_ls_wR_factor_gt 0.3214
_refine_ls_wR_factor_ref 0.3488
_reflns_number_gt 36154
_reflns_number_total 53652
_reflns_threshold_expression I>2sigma(I)
_cod_data_source_file ic900657w_si_002_2.cif
_cod_data_source_block 3n
_cod_original_cell_volume 43438(30)
_cod_original_sg_symbol_H-M 'P 21/n'
_cod_database_code 4303008

loop_
_symmetry_equiv_pos_as_xyz
'x, y, z'
'-x+1/2, y+1/2, -z+1/2'
'-x, -y, -z'
'x-1/2, -y-1/2, z-1/2'

loop_
_atom_site_label
_atom_site_type_symbol
_atom_site_fract_x
_atom_site_fract_y
_atom_site_fract_z
_atom_site_U_iso_or_equiv
_atom_site_adp_type
_atom_site_occupancy
_atom_site_symmetry_multiplicity
_atom_site_calc_flag
_atom_site_refinement_flags
_atom_site_disorder_assembly
_atom_site_disorder_group
Cu1 Cu 0.38378(5) 0.68664(4) 0.302896(19) 0.0353(3) Uani 1 1 d . . .
Cu2 Cu 1.74034(5) 0.67025(4) 0.635890(19) 0.0370(3) Uani 1 1 d . . .
Cu3 Cu 2.38320(5) 0.72562(4) 0.807095(19) 0.0348(3) Uani 1 1 d . . .
Cu4 Cu 0.77206(5) 0.14703(4) 0.370725(19) 0.0352(3) Uani 1 1 d . . .
Cu5 Cu 1.44314(5) 1.18249(4) 0.54362(2) 0.0386(3) Uani 1 1 d . . .
Cu6 Cu 1.05691(6) 0.67917(4) 0.45862(2) 0.0391(3) Uani 1 1 d . . .
N3 N 2.1084(4) 1.1587(3) 0.69176(13) 0.037(2) Uani 1 1 d . . .
N21 N 0.7776(3) 0.0922(3) 0.35047(12) 0.032(2) Uani 1 1 d . . .
N22 N 0.7149(3) 0.1014(3) 0.38190(13) 0.033(2) Uani 1 1 d . . .
N12 N 0.3919(3) 0.6195(3) 0.30338(13) 0.033(2) Uani 1 1 d . . .
N8 N 0.8396(3) 0.1816(3) 0.38487(12) 0.0296(19) Uani 1 1 d . . .
N18 N 1.7355(4) 0.6191(3) 0.65801(12) 0.035(2) Uani 1 1 d . . .
N13 N 2.4595(4) 0.7584(3) 0.79848(12) 0.038(2) Uani 1 1 d . . .
N24 N 0.3945(3) 0.7376(3) 0.32530(11) 0.0296(19) Uani 1 1 d . . .
N19 N 1.0355(3) 0.7304(3) 0.43750(12) 0.032(2) Uani 1 1 d . . .
C25 C 2.0874(4) 1.0644(3) 0.69667(15) 0.029(2) Uani 1 1 d . . .
N15 N 1.4756(3) 1.2092(3) 0.57242(13) 0.034(2) Uani 1 1 d . . .
N10 N 0.7162(3) 0.1927(3) 0.35327(13) 0.037(2) Uani 1 1 d . . .
N20 N 0.9908(3) 0.7090(3) 0.47231(14) 0.037(2) Uani 1 1 d . . .
N1 N 2.3113(4) 0.7527(3) 0.78851(12) 0.036(2) Uani 1 1 d . . .
N17 N 1.7936(3) 0.6222(3) 0.62464(12) 0.036(2) Uani 1 1 d . . .
N2 N 1.7905(4) 0.7214(3) 0.65128(12) 0.036(2) Uani 1 1 d . . .
N6 N 1.4305(3) 1.1143(3) 0.54327(14) 0.038(2) Uani 1 1 d . . .
N4 N 1.6704(3) 0.6988(3) 0.61982(13) 0.037(2) Uani 1 1 d . . .
C94 C 0.4100(4) 0.3684(3) 0.27407(14) 0.030(2) Uani 1 1 d . . .
N23 N 0.4604(4) 0.7182(3) 0.29527(13) 0.038(2) Uani 1 1 d . . .
C118 C 0.4408(4) 0.5995(3) 0.31319(15) 0.034(2) Uani 1 1 d . . .
H11F H 0.4678 0.6181 0.3218 0.041 Uiso 1 1 calc R . .
N7 N 1.3748(3) 0.2131(3) 0.52726(13) 0.036(2) Uani 1 1 d . . .
C13 C 2.2105(5) 0.7528(4) 0.77389(16) 0.038(3) Uani 1 1 d . . .
H13A H 2.1738 0.7378 0.7723 0.045 Uiso 1 1 calc R . .
C132 C 2.4324(5) 0.8093(4) 0.82459(16) 0.039(3) Uani 1 1 d . . .
C1 C 2.0879(4) 0.8602(3) 0.72635(15) 0.036(3) Uani 1 1 d . . .
C271 C 0.3574(5) 0.7472(3) 0.33912(16) 0.037(3) Uani 1 1 d . . .
C280 C 0.4959(4) 0.7057(4) 0.28149(18) 0.043(3) Uani 1 1 d . . .
C79 C 0.8702(4) 0.1677(4) 0.40310(16) 0.038(3) Uani 1 1 d . . .
H79A H 0.8600 0.1396 0.4090 0.046 Uiso 1 1 calc R . .
C64 C 1.0592(4) 0.3570(4) 0.43728(14) 0.037(3) Uani 1 1 d . . .
N11 N 0.1902(3) 0.2126(3) 0.21383(13) 0.0307(19) Uani 1 1 d . . .
C26 C 2.0481(5) 1.0928(3) 0.68460(18) 0.042(3) Uani 1 1 d . . .
H26A H 2.0127 1.0805 0.6777 0.051 Uiso 1 1 calc R . .
C254 C 0.7492(5) 0.1485(4) 0.42653(17) 0.053(3) Uani 1 1 d . . .
C237 C 1.0817(5) 0.6717(4) 0.40016(16) 0.048(3) Uani 1 1 d . . .
C39 C 1.5772(4) 0.7420(4) 0.59626(17) 0.042(3) Uani 1 1 d . . .
C222 C 0.9704(4) 0.7481(4) 0.46185(17) 0.040(3) Uani 1 1 d . . .
C116 C 0.3650(4) 0.5467(4) 0.28863(17) 0.039(3) Uani 1 1 d . . .
H11D H 0.3370 0.5288 0.2801 0.047 Uiso 1 1 calc R . .
C85 C 1.0864(4) 0.5188(3) 0.45359(15) 0.037(3) Uani 1 1 d . . .
C33 C 1.3597(4) 0.8098(3) 0.53557(16) 0.038(3) Uani 1 1 d . . .
N14 N 2.3910(3) 0.7788(3) 0.82815(12) 0.032(2) Uani 1 1 d . . .
C272 C 0.3647(5) 0.7871(4) 0.35170(16) 0.045(3) Uani 1 1 d . . .
H27B H 0.3384 0.7937 0.3614 0.055 Uiso 1 1 calc R . .
C96 C 0.4950(4) 0.3696(3) 0.30115(14) 0.029(2) Uani 1 1 d . . .
C2 C 2.0414(4) 0.8372(3) 0.71568(15) 0.033(2) Uani 1 1 d . . .
C110 C 0.1889(5) 0.2540(4) 0.22252(18) 0.047(3) Uani 1 1 d . . .
H11B H 0.1524 0.2691 0.2212 0.057 Uiso 1 1 calc R . .
N5 N 1.1302(3) 0.7043(3) 0.47654(13) 0.036(2) Uani 1 1 d . . .
C108 C 0.2923(4) 0.2118(4) 0.22648(16) 0.037(3) Uani 1 1 d . . .
H10F H 0.3282 0.1956 0.2278 0.044 Uiso 1 1 calc R . .
C251 C 0.7360(5) 0.0597(3) 0.35212(16) 0.037(3) Uani 1 1 d . . .
C281 C 0.4738(4) 0.7568(3) 0.30714(15) 0.031(2) Uani 1 1 d . . .
C17 C 1.8699(4) 0.7841(4) 0.67225(16) 0.037(3) Uani 1 1 d . . .
C97 C 0.5524(4) 0.2998(3) 0.30874(15) 0.036(2) Uani 1 1 d . . .
C67 C 1.1941(4) 0.2885(3) 0.47626(16) 0.036(3) Uani 1 1 d . . .
C220 C 1.0597(4) 0.7411(3) 0.42059(17) 0.038(3) Uani 1 1 d . . .
C34 C 1.3602(4) 0.8573(4) 0.53490(16) 0.038(3) Uani 1 1 d . . .
C107 C 0.2888(4) 0.2547(3) 0.23517(14) 0.032(2) Uani 1 1 d . . .
C160 C 1.4514(5) 1.2129(4) 0.58991(16) 0.039(3) Uani 1 1 d . . .
C53 C 1.4082(4) 0.9298(4) 0.54673(15) 0.039(3) Uani 1 1 d . . .
C274 C 0.4477(5) 0.8066(4) 0.33496(16) 0.046(3) Uani 1 1 d . . .
C41 C 1.6519(4) 0.7396(4) 0.62558(16) 0.041(3) Uani 1 1 d . . .
H41A H 1.6709 0.7531 0.6380 0.050 Uiso 1 1 calc R . .
C292 C 0.4823(5) 0.6630(4) 0.26916(17) 0.047(3) Uani 1 1 d . . .
C36 C 1.4479(4) 0.8563(4) 0.56116(16) 0.042(3) Uani 1 1 d . . .
C101 C 0.7113(5) 0.2365(4) 0.35788(17) 0.044(3) Uani 1 1 d . . .
H10C H 0.7370 0.2481 0.3694 0.052 Uiso 1 1 calc R . .
C133 C 2.3098(5) 0.7539(3) 0.84466(15) 0.038(3) Uani 1 1 d . . .
C99 C 0.6353(4) 0.2507(3) 0.33013(16) 0.038(3) Uani 1 1 d . . .
C19 C 1.8268(4) 0.7100(4) 0.66806(16) 0.041(3) Uani 1 1 d . . .
H19A H 1.8251 0.6796 0.6731 0.049 Uiso 1 1 calc R . .
C75 C 1.0168(4) 0.2821(4) 0.42538(16) 0.037(3) Uani 1 1 d . . .
C113 C 0.4374(4) 0.4396(4) 0.29290(15) 0.037(3) Uani 1 1 d . . .
C71 C 1.3797(5) 0.2524(4) 0.51685(16) 0.040(3) Uani 1 1 d . . .
H71A H 1.4163 0.2673 0.5184 0.048 Uiso 1 1 calc R . .
C273 C 0.4088(6) 0.8155(4) 0.34983(17) 0.054(3) Uani 1 1 d . . .
H27C H 0.4144 0.8418 0.3585 0.065 Uiso 1 1 calc R . .
C187 C 1.8469(5) 0.5523(4) 0.63572(18) 0.047(3) Uani 1 1 d . . .
C24 C 2.0762(4) 1.0174(4) 0.69973(15) 0.036(3) Uani 1 1 d . . .
C241 C 0.6868(5) 0.1060(4) 0.39834(16) 0.038(3) Uani 1 1 d . . .
C37 C 1.4916(5) 0.7850(4) 0.57383(17) 0.048(3) Uani 1 1 d . . .
C80 C 0.8549(4) 0.2208(3) 0.37723(16) 0.036(3) Uani 1 1 d . . .
H80A H 0.8341 0.2308 0.3643 0.043 Uiso 1 1 calc R . .
C28 C 2.1469(5) 1.1307(4) 0.7028(2) 0.054(3) Uani 1 1 d . . .
H28A H 2.1822 1.1439 0.7093 0.065 Uiso 1 1 calc R . .
C69 C 1.2795(4) 0.2520(3) 0.50195(17) 0.039(3) Uani 1 1 d . . .
C95 C 0.4480(4) 0.3918(3) 0.28938(14) 0.026(2) Uani 1 1 d . . .
C147 C 2.4399(5) 0.6951(5) 0.7580(2) 0.063(4) Uani 1 1 d . . .
C177 C 1.3777(5) 1.1539(4) 0.59737(17) 0.050(3) Uani 1 1 d . . .
C48 C 1.2307(5) 0.7029(4) 0.4901(2) 0.054(3) Uani 1 1 d . . .
H48A H 1.2664 0.6866 0.4913 0.065 Uiso 1 1 calc R . .
C282 C 0.4372(4) 0.7675(3) 0.32299(15) 0.030(2) Uani 1 1 d . . .
C55 C 1.4179(4) 1.0192(4) 0.54475(16) 0.037(3) Uani 1 1 d . . .
C252 C 0.7038(4) 0.0644(4) 0.36950(15) 0.035(3) Uani 1 1 d . . .
C277 C 0.5202(5) 0.7854(4) 0.30488(16) 0.042(3) Uani 1 1 d . . .
C112 C 0.3605(5) 0.3927(3) 0.26064(16) 0.039(3) Uani 1 1 d . . .
C42 C 1.6426(4) 0.6794(4) 0.60290(16) 0.041(3) Uani 1 1 d . . .
H42A H 1.6552 0.6502 0.5989 0.049 Uiso 1 1 calc R . .
C47 C 1.2281(5) 0.7444(3) 0.49999(15) 0.038(3) Uani 1 1 d . . .
C247 C 0.7256(5) 0.0229(4) 0.33834(16) 0.039(3) Uani 1 1 d . . .
C168 C 1.4839(5) 1.1683(4) 0.48874(18) 0.056(3) Uani 1 1 d . . .
C31 C 1.4460(4) 0.8088(4) 0.56075(16) 0.038(3) Uani 1 1 d . . .
C103 C 0.6384(5) 0.2040(4) 0.32538(18) 0.050(3) Uani 1 1 d . . .
H10E H 0.6122 0.1910 0.3143 0.060 Uiso 1 1 calc R . .
C92 C 0.4666(4) 0.2983(3) 0.28250(15) 0.029(2) Uani 1 1 d . . .
N9 N 1.0668(4) 0.6131(3) 0.45610(13) 0.043(2) Uani 1 1 d . . .
C154 C 1.6140(5) 1.2354(4) 0.5538(2) 0.059(3) Uani 1 1 d . . .
C142 C 2.4851(5) 0.7013(4) 0.77400(17) 0.047(3) Uani 1 1 d . . .
N16 N 1.5267(4) 1.1956(3) 0.53778(13) 0.040(2) Uani 1 1 d . . .
C105 C 0.3775(5) 0.2964(3) 0.25727(16) 0.034(2) Uani 1 1 d . . .
C12 C 2.2582(4) 0.7326(4) 0.78553(15) 0.033(2) Uani 1 1 d . . .
H12A H 2.2535 0.7035 0.7917 0.040 Uiso 1 1 calc R . .
C115 C 0.4153(4) 0.5260(3) 0.29855(16) 0.036(3) Uani 1 1 d . . .
C248 C 0.7613(5) 0.0202(4) 0.32225(18) 0.048(3) Uani 1 1 d . . .
H24E H 0.7569 -0.0048 0.3128 0.058 Uiso 1 1 calc R . .
C61 C 1.1482(4) 0.3104(3) 0.46292(15) 0.034(2) Uani 1 1 d . . .
C275 C 0.4951(5) 0.8357(4) 0.33189(19) 0.056(3) Uani 1 1 d . . .
H27D H 0.5022 0.8627 0.3401 0.067 Uiso 1 1 calc R . .
C9 C 2.2163(4) 0.7953(4) 0.76448(15) 0.037(3) Uani 1 1 d . . .
C22 C 1.9731(4) 0.9309(4) 0.67874(18) 0.048(3) Uani 1 1 d . . .
C221 C 0.9961(4) 0.7596(3) 0.44317(15) 0.032(2) Uani 1 1 d . . .
C106 C 0.3382(5) 0.2771(4) 0.24681(16) 0.034(2) Uani 1 1 d . . .
C262 C 0.8579(4) 0.1230(4) 0.33583(15) 0.038(3) Uani 1 1 d . . .
C111 C 0.2353(5) 0.2766(4) 0.23311(16) 0.038(3) Uani 1 1 d . . .
H11C H 0.2312 0.3062 0.2388 0.046 Uiso 1 1 calc R . .
C219 C 1.0441(5) 0.7815(4) 0.40893(19) 0.057(3) Uani 1 1 d . . .
H21G H 1.0623 0.7883 0.3970 0.068 Uiso 1 1 calc R . .
C192 C 1.7753(5) 0.5860(4) 0.65646(16) 0.037(3) Uani 1 1 d . . .
C14 C 2.0329(5) 0.7857(3) 0.71958(18) 0.047(3) Uani 1 1 d . . .
C78 C 0.9156(5) 0.1925(4) 0.41355(16) 0.042(3) Uani 1 1 d . . .
H78A H 0.9362 0.1812 0.4262 0.051 Uiso 1 1 calc R . .
C104 C 0.4762(5) 0.2478(4) 0.27911(18) 0.048(3) Uani 1 1 d . . .
C56 C 1.3904(4) 1.0449(4) 0.52856(16) 0.044(3) Uani 1 1 d . . .
H56A H 1.3659 1.0304 0.5175 0.053 Uiso 1 1 calc R . .
C82 C 1.0129(5) 0.3811(4) 0.42347(16) 0.045(3) Uani 1 1 d . . .
C65 C 1.1013(4) 0.3812(4) 0.45060(16) 0.038(3) Uani 1 1 d . . .
C63 C 1.0612(4) 0.3089(4) 0.43751(14) 0.033(2) Uani 1 1 d . . .
C184 C 1.7864(6) 0.5501(4) 0.67088(17) 0.052(3) Uani 1 1 d . . .
C131 C 2.4681(4) 0.7991(3) 0.80875(15) 0.034(2) Uani 1 1 d . . .
C27 C 2.0599(4) 1.1382(3) 0.68257(16) 0.036(3) Uani 1 1 d . . .
H27A H 2.0320 1.1564 0.6741 0.043 Uiso 1 1 calc R . .
C163 C 1.5217(5) 1.1522(4) 0.50534(16) 0.050(3) Uani 1 1 d . . .
C119 C 0.4536(4) 0.5544(3) 0.31149(15) 0.035(2) Uani 1 1 d . . .
H11G H 0.4882 0.5422 0.3190 0.042 Uiso 1 1 calc R . .
C236 C 1.1218(5) 0.6385(4) 0.39655(18) 0.056(3) Uani 1 1 d . . .
H23B H 1.1088 0.6139 0.3875 0.067 Uiso 1 1 calc R . .
C261 C 0.6173(5) 0.1902(5) 0.38965(18) 0.056(3) Uani 1 1 d . . .
C120 C 0.5322(5) 0.3944(4) 0.31865(19) 0.054(3) Uani 1 1 d . . .
C288 C 0.2507(5) 0.7279(4) 0.33266(16) 0.046(3) Uani 1 1 d . . .
C83 C 1.0980(5) 0.4296(4) 0.45069(16) 0.038(3) Uani 1 1 d . . .
C46 C 1.2758(5) 0.7660(4) 0.51196(17) 0.039(3) Uani 1 1 d . . .
C23 C 2.0679(4) 0.9771(3) 0.70305(14) 0.029(2) Uani 1 1 d . . .
C4 C 2.0117(4) 0.9068(3) 0.69605(14) 0.031(2) Uani 1 1 d . . .
C58 C 1.4590(5) 1.0892(4) 0.55921(16) 0.046(3) Uani 1 1 d . . .
H58A H 1.4830 1.1048 0.5701 0.055 Uiso 1 1 calc R . .
C10 C 2.2707(5) 0.8155(4) 0.76789(17) 0.045(3) Uani 1 1 d . . .
H10A H 2.2766 0.8447 0.7621 0.054 Uiso 1 1 calc R . .
C109 C 0.2423(4) 0.1927(3) 0.21573(16) 0.035(2) Uani 1 1 d . . .
H10G H 0.2453 0.1637 0.2093 0.042 Uiso 1 1 calc R . .
C263 C 0.8525(5) 0.1623(4) 0.32294(17) 0.045(3) Uani 1 1 d . . .
C284 C 0.3188(5) 0.6705(4) 0.34833(17) 0.047(3) Uani 1 1 d . . .
C191 C 1.8063(4) 0.5867(4) 0.63864(16) 0.041(3) Uani 1 1 d . . .
C173 C 1.3452(5) 1.2255(5) 0.57981(17) 0.051(3) Uani 1 1 d . . .
C157 C 1.5614(5) 1.2473(4) 0.5903(2) 0.055(3) Uani 1 1 d . . .
C3 C 2.0030(4) 0.8605(3) 0.70117(14) 0.029(2) Uani 1 1 d . . .
C127 C 2.5122(5) 0.8299(4) 0.80517(17) 0.043(3) Uani 1 1 d . . .
C77 C 0.9315(4) 0.2346(3) 0.40546(16) 0.035(2) Uani 1 1 d . . .
C202 C 1.8005(5) 0.6616(4) 0.59312(17) 0.048(3) Uani 1 1 d . . .
C66 C 1.1461(4) 0.3587(4) 0.46335(14) 0.034(2) Uani 1 1 d . . .
C285 C 0.2725(5) 0.6397(4) 0.34781(17) 0.053(3) Uani 1 1 d . . .
H28B H 0.2795 0.6093 0.3527 0.063 Uiso 1 1 calc R . .
C250 C 0.8107(4) 0.0888(3) 0.33513(16) 0.036(3) Uani 1 1 d . . .
C228 C 1.0351(5) 0.6598(4) 0.51963(17) 0.051(3) Uani 1 1 d . . .
C93 C 0.4190(4) 0.3217(3) 0.27109(14) 0.028(2) Uani 1 1 d . . .
C6 C 2.0965(4) 0.9075(3) 0.72278(15) 0.035(2) Uani 1 1 d . . .
C62 C 1.1065(4) 0.2848(3) 0.45019(15) 0.034(2) Uani 1 1 d . . .
C7 C 2.1316(5) 0.8372(4) 0.74103(17) 0.038(3) Uani 1 1 d . . .
C159 C 1.4797(5) 1.2337(5) 0.60760(19) 0.063(4) Uani 1 1 d . . .
H15F H 1.4608 1.2361 0.6197 0.075 Uiso 1 1 calc R . .
C49 C 1.1816(5) 0.6847(4) 0.47857(18) 0.047(3) Uani 1 1 d . . .
H49A H 1.1851 0.6564 0.4717 0.056 Uiso 1 1 calc R . .
C117 C 0.3554(5) 0.5922(3) 0.29099(17) 0.043(3) Uani 1 1 d . . .
H11E H 0.3212 0.6053 0.2836 0.052 Uiso 1 1 calc R . .
C278 C 0.5549(5) 0.7726(4) 0.28980(19) 0.058(3) Uani 1 1 d . . .
H27F H 0.5868 0.7914 0.2875 0.070 Uiso 1 1 calc R . .
C130 C 2.4944(4) 0.7468(4) 0.78445(15) 0.037(3) Uani 1 1 d . . .
C11 C 2.3157(5) 0.7938(4) 0.77953(16) 0.042(3) Uani 1 1 d . . .
H11A H 2.3525 0.8085 0.7814 0.050 Uiso 1 1 calc R . .
C267 C 0.9078(4) 0.1179(4) 0.35112(17) 0.042(3) Uani 1 1 d . . .
C172 C 1.3896(5) 1.1956(4) 0.58922(16) 0.047(3) Uani 1 1 d . . .
C203 C 1.7543(5) 0.6541(5) 0.57682(19) 0.061(4) Uani 1 1 d . . .
C72 C 1.3214(4) 0.1943(4) 0.52578(16) 0.040(3) Uani 1 1 d . . .
H72A H 1.3157 0.1681 0.5340 0.049 Uiso 1 1 calc R . .
C124 C 2.4390(5) 0.8521(4) 0.83517(17) 0.042(3) Uani 1 1 d . . .
C211 C 0.9708(5) 0.6993(4) 0.49008(16) 0.045(3) Uani 1 1 d . . .
C32 C 1.4026(5) 0.7852(4) 0.54789(17) 0.044(3) Uani 1 1 d . . .
C35 C 1.4053(4) 0.8811(4) 0.54772(16) 0.041(3) Uani 1 1 d . . .
C8 C 2.1681(5) 0.8175(4) 0.75186(16) 0.036(2) Uani 1 1 d . . .
C245 C 0.6538(5) -0.0074(4) 0.35868(19) 0.050(3) Uani 1 1 d . . .
H24C H 0.6268 -0.0305 0.3611 0.060 Uiso 1 1 calc R . .
C134 C 2.3249(5) 0.7139(4) 0.85527(18) 0.053(3) Uani 1 1 d . . .
C121 C 2.3559(4) 0.7879(4) 0.84213(15) 0.037(3) Uani 1 1 d . . .
C91 C 0.5045(4) 0.3227(3) 0.29738(15) 0.032(2) Uani 1 1 d . . .
C161 C 1.5302(4) 1.2257(3) 0.57256(17) 0.037(3) Uani 1 1 d . . .
C88 C 1.0917(5) 0.5886(4) 0.47255(17) 0.045(3) Uani 1 1 d . . .
H88A H 1.1029 0.6042 0.4854 0.054 Uiso 1 1 calc R . .
C297 C 0.4352(5) 0.6595(4) 0.25304(17) 0.052(3) Uani 1 1 d . . .
C294 C 0.5029(7) 0.5841(4) 0.2626(2) 0.078(5) Uani 1 1 d . . .
H29B H 0.5270 0.5579 0.2651 0.093 Uiso 1 1 calc R . .
C45 C 1.3134(5) 0.7859(4) 0.52281(17) 0.038(3) Uani 1 1 d . . .
C249 C 0.8020(5) 0.0534(4) 0.32020(16) 0.043(3) Uani 1 1 d . . .
H24F H 0.8241 0.0524 0.3089 0.052 Uiso 1 1 calc R . .
C5 C 2.0590(4) 0.9295(3) 0.70721(15) 0.033(2) Uani 1 1 d . . .
C246 C 0.6824(5) -0.0101(4) 0.3417(2) 0.057(4) Uani 1 1 d . . .
H24D H 0.6736 -0.0343 0.3319 0.068 Uiso 1 1 calc R . .
C289 C 0.3794(5) 0.6543(4) 0.35699(18) 0.049(3) Uani 1 1 d . . .
C135 C 2.2827(5) 0.6802(4) 0.85680(17) 0.049(3) Uani 1 1 d . . .
H13B H 2.2937 0.6524 0.8639 0.059 Uiso 1 1 calc R . .
C156 C 1.6185(5) 1.2636(4) 0.5887(2) 0.061(4) Uani 1 1 d . . .
H15D H 1.6394 1.2792 0.6003 0.073 Uiso 1 1 calc R . .
C76 C 0.9782(5) 0.2607(4) 0.41620(17) 0.044(3) Uani 1 1 d . . .
C233 C 1.1610(5) 0.7096(4) 0.42271(16) 0.045(3) Uani 1 1 d . . .
C128 C 2.5484(5) 0.8165(4) 0.7904(2) 0.057(3) Uani 1 1 d . . .
H12F H 2.5784 0.8363 0.7872 0.068 Uiso 1 1 calc R . .
C98 C 0.5924(4) 0.2791(4) 0.31786(16) 0.039(3) Uani 1 1 d . . .
C240 C 1.0183(6) 0.6707(4) 0.3901(2) 0.068(4) Uani 1 1 d . . .
C214 C 0.9286(5) 0.7774(4) 0.46874(19) 0.054(3) Uani 1 1 d . . .
C59 C 1.4547(5) 1.0427(4) 0.56028(18) 0.050(3) Uani 1 1 d . . .
H59A H 1.4764 1.0264 0.5714 0.059 Uiso 1 1 calc R . .
C84 C 1.0951(5) 0.4699(4) 0.45199(16) 0.041(3) Uani 1 1 d . . .
C190 C 1.8191(5) 0.6229(4) 0.60739(17) 0.044(3) Uani 1 1 d . . .
C73 C 1.2748(5) 0.2120(4) 0.51278(18) 0.048(3) Uani 1 1 d . . .
H73A H 1.2387 0.1962 0.5112 0.057 Uiso 1 1 calc R . .
C51 C 1.1733(5) 0.7658(4) 0.49793(16) 0.043(3) Uani 1 1 d . . .
H51A H 1.1687 0.7943 0.5045 0.051 Uiso 1 1 calc R . .
C151 C 1.5520(5) 1.1860(4) 0.52146(18) 0.050(3) Uani 1 1 d . . .
C232 C 1.1026(5) 0.7078(4) 0.41426(17) 0.044(3) Uani 1 1 d . . .
C283 C 0.3071(5) 0.7147(4) 0.34014(15) 0.037(3) Uani 1 1 d . . .
C296 C 0.4247(6) 0.6187(5) 0.2428(2) 0.071(4) Uani 1 1 d . . .
H29C H 0.3940 0.6170 0.2315 0.085 Uiso 1 1 calc R . .
C30 C 2.1480(4) 0.9333(4) 0.73553(17) 0.046(3) Uani 1 1 d . . .
C258 C 0.6719(5) 0.1901(4) 0.40564(18) 0.048(3) Uani 1 1 d . . .
C43 C 1.5960(5) 0.6999(4) 0.59080(17) 0.048(3) Uani 1 1 d . . .
H43A H 1.5770 0.6848 0.5787 0.058 Uiso 1 1 calc R . .
C114 C 0.4278(4) 0.4789(3) 0.29585(16) 0.036(2) Uani 1 1 d . . .
C193 C 1.6577(6) 0.6528(4) 0.67211(18) 0.056(3) Uani 1 1 d . . .
C102 C 0.6791(5) 0.1775(3) 0.33671(16) 0.040(3) Uani 1 1 d . . .
H10D H 0.6818 0.1463 0.3328 0.048 Uiso 1 1 calc R . .
C181 C 1.7033(5) 0.6175(4) 0.67308(16) 0.045(3) Uani 1 1 d . . .
C123 C 2.4019(6) 0.8601(4) 0.8499(2) 0.064(4) Uani 1 1 d . . .
H12C H 2.4059 0.8877 0.8577 0.077 Uiso 1 1 calc R . .
C100 C 0.6726(4) 0.2665(4) 0.34747(17) 0.044(3) Uani 1 1 d . . .
H10B H 0.6711 0.2974 0.3519 0.053 Uiso 1 1 calc R . .
C18 C 1.8668(5) 0.7392(4) 0.67867(16) 0.042(3) Uani 1 1 d . . .
H18A H 1.8923 0.7285 0.6904 0.051 Uiso 1 1 calc R . .
C70 C 1.3341(4) 0.2719(4) 0.50417(16) 0.040(3) Uani 1 1 d . . .
H70A H 1.3401 0.2993 0.4969 0.048 Uiso 1 1 calc R . .
C68 C 1.2325(4) 0.2710(3) 0.48826(15) 0.035(2) Uani 1 1 d . . .
C279 C 0.5439(5) 0.7338(4) 0.27835(18) 0.048(3) Uani 1 1 d . . .
H27G H 0.5683 0.7255 0.2683 0.058 Uiso 1 1 calc R . .
C183 C 1.7511(7) 0.5503(4) 0.6871(2) 0.073(4) Uani 1 1 d . . .
H18C H 1.7552 0.5263 0.6971 0.087 Uiso 1 1 calc R . .
C175 C 1.2748(6) 1.1671(5) 0.5869(2) 0.067(4) Uani 1 1 d . . .
C29 C 2.1391(5) 1.0847(4) 0.7053(2) 0.054(3) Uani 1 1 d . . .
H29A H 2.1689 1.0668 0.7130 0.065 Uiso 1 1 calc R . .
C189 C 1.8586(5) 0.5887(5) 0.60294(19) 0.061(4) Uani 1 1 d . . .
H18G H 1.8747 0.5893 0.5902 0.073 Uiso 1 1 calc R . .
C50 C 1.1257(5) 0.7446(4) 0.48609(16) 0.038(3) Uani 1 1 d . . .
H50A H 1.0890 0.7594 0.4848 0.046 Uiso 1 1 calc R . .
C185 C 1.8283(6) 0.5158(4) 0.6675(2) 0.062(4) Uani 1 1 d . . .
H18D H 1.8358 0.4918 0.6774 0.075 Uiso 1 1 calc R . .
C215 C 0.9114(5) 0.8173(4) 0.4567(2) 0.061(4) Uani 1 1 d . . .
H21D H 0.8830 0.8368 0.4613 0.073 Uiso 1 1 calc R . .
C122 C 2.3599(5) 0.8298(4) 0.8535(2) 0.053(3) Uani 1 1 d . . .
H12B H 2.3341 0.8363 0.8634 0.064 Uiso 1 1 calc R . .
C276 C 0.5309(5) 0.8251(4) 0.31713(18) 0.056(3) Uani 1 1 d . . .
H27E H 0.5626 0.8445 0.3153 0.067 Uiso 1 1 calc R . .
C54 C 1.4122(5) 0.9703(4) 0.54590(18) 0.045(3) Uani 1 1 d . . .
C186 C 1.8567(6) 0.5162(4) 0.6512(2) 0.058(3) Uani 1 1 d . . .
H18E H 1.8839 0.4926 0.6495 0.070 Uiso 1 1 calc R . .
C259 C 0.7809(6) 0.1024(5) 0.4335(2) 0.066(4) Uani 1 1 d . . .
C57 C 1.3980(5) 1.0914(4) 0.52821(16) 0.040(3) Uani 1 1 d . . .
H57A H 1.3791 1.1080 0.5166 0.048 Uiso 1 1 calc R . .
C264 C 0.8951(5) 0.1960(4) 0.32606(18) 0.050(3) Uani 1 1 d . . .
H26B H 0.8918 0.2225 0.3174 0.060 Uiso 1 1 calc R . .
C44 C 1.4019(5) 0.7327(4) 0.5480(2) 0.056(3) Uani 1 1 d . . .
C207 C 1.8235(5) 0.7050(4) 0.59667(18) 0.054(3) Uani 1 1 d . . .
C255 C 0.7685(5) 0.1892(5) 0.43634(18) 0.057(3) Uani 1 1 d . . .
H25A H 0.7999 0.1884 0.4474 0.068 Uiso 1 1 calc R . .
C141 C 2.2318(5) 0.8074(4) 0.8256(2) 0.061(3) Uani 1 1 d . . .
C206 C 1.7979(6) 0.7412(5) 0.5850(2) 0.070(4) Uani 1 1 d . . .
H20C H 1.8133 0.7712 0.5874 0.084 Uiso 1 1 calc R . .
C243 C 0.6354(5) 0.0356(4) 0.39050(19) 0.049(3) Uani 1 1 d . . .
H24B H 0.6088 0.0130 0.3939 0.059 Uiso 1 1 calc R . .
C81 C 0.8990(5) 0.2481(4) 0.38658(15) 0.040(3) Uani 1 1 d . . .
H81A H 0.9074 0.2762 0.3803 0.049 Uiso 1 1 calc R . .
C218 C 1.0034(5) 0.8105(4) 0.4147(2) 0.059(3) Uani 1 1 d . . .
H21F H 0.9930 0.8375 0.4069 0.070 Uiso 1 1 calc R . .
C16 C 1.9125(5) 0.8145(4) 0.68216(17) 0.044(3) Uani 1 1 d . . .
C74 C 1.1076(5) 0.2324(4) 0.45104(19) 0.049(3) Uani 1 1 d . . .
C257 C 0.6944(5) 0.2298(4) 0.41532(17) 0.050(3) Uani 1 1 d . . .
H25B H 0.6753 0.2578 0.4114 0.060 Uiso 1 1 calc R . .
C286 C 0.2158(5) 0.6533(5) 0.34011(18) 0.053(3) Uani 1 1 d . . .
C174 C 1.2864(5) 1.2081(5) 0.5789(2) 0.070(4) Uani 1 1 d . . .
H17A H 1.2550 1.2262 0.5724 0.084 Uiso 1 1 calc R . .
C204 C 1.7315(6) 0.6915(6) 0.5652(2) 0.064(4) Uani 1 1 d . . .
H20B H 1.7020 0.6866 0.5537 0.077 Uiso 1 1 calc R . .
C287 C 0.2072(5) 0.6968(5) 0.33290(19) 0.055(3) Uani 1 1 d . . .
H28C H 0.1687 0.7060 0.3277 0.066 Uiso 1 1 calc R . .
C224 C 0.9686(6) 0.6140(5) 0.4951(2) 0.060(4) Uani 1 1 d . . .
C217 C 0.9772(5) 0.8004(4) 0.43228(19) 0.052(3) Uani 1 1 d . . .
C21 C 1.8313(5) 0.7967(4) 0.65444(18) 0.048(3) Uani 1 1 d . . .
H21A H 1.8316 0.8269 0.6490 0.058 Uiso 1 1 calc R . .
C144 C 2.5164(10) 0.6223(6) 0.7711(3) 0.087(6) Uani 1 1 d . . .
H14A H 2.5427 0.5984 0.7758 0.104 Uiso 1 1 calc R . .
C242 C 0.6455(5) 0.0729(4) 0.4028(2) 0.052(3) Uani 1 1 d . . .
H24A H 0.6251 0.0769 0.4144 0.062 Uiso 1 1 calc R . .
C129 C 2.5405(5) 0.7755(4) 0.78079(19) 0.054(3) Uani 1 1 d . . .
H12G H 2.5664 0.7660 0.7714 0.065 Uiso 1 1 calc R . .
C126 C 2.5173(6) 0.8716(4) 0.8157(2) 0.062(4) Uani 1 1 d . . .
H12E H 2.5448 0.8934 0.8122 0.074 Uiso 1 1 calc R . .
C86 C 1.0610(6) 0.5434(4) 0.43672(18) 0.056(3) Uani 1 1 d . . .
H86A H 1.0499 0.5281 0.4238 0.067 Uiso 1 1 calc R . .
C60 C 1.4938(5) 0.8816(4) 0.57559(17) 0.049(3) Uani 1 1 d . . .
C205 C 1.7498(6) 0.7347(6) 0.56967(19) 0.067(4) Uani 1 1 d . . .
C90 C 1.1931(5) 0.3847(4) 0.47743(18) 0.055(3) Uani 1 1 d . . .
C293 C 0.5192(6) 0.6257(4) 0.2747(2) 0.062(4) Uani 1 1 d . . .
C40 C 1.6071(5) 0.7628(4) 0.61442(18) 0.049(3) Uani 1 1 d . . .
H40A H 1.5961 0.7923 0.6187 0.059 Uiso 1 1 calc R . .
C212 C 0.9280(6) 0.7280(5) 0.4974(2) 0.069(4) Uani 1 1 d . . .
H21B H 0.9135 0.7205 0.5100 0.083 Uiso 1 1 calc R . .
C180 C 1.4250(6) 1.1220(5) 0.6083(2) 0.073(4) Uani 1 1 d . . .
C15 C 1.9532(5) 0.8369(3) 0.69092(18) 0.044(3) Uani 1 1 d . . .
C162 C 1.5572(4) 1.2189(4) 0.55393(18) 0.045(3) Uani 1 1 d . . .
C238 C 1.1845(6) 0.7513(4) 0.4356(2) 0.063(4) Uani 1 1 d . . .
C208 C 1.7319(6) 0.6056(5) 0.5714(2) 0.071(4) Uani 1 1 d . . .
C89 C 1.1020(5) 0.5424(4) 0.47193(18) 0.051(3) Uani 1 1 d . . .
H89A H 1.1198 0.5268 0.4841 0.061 Uiso 1 1 calc R . .
C244 C 0.6638(4) 0.0295(3) 0.37258(17) 0.040(3) Uani 1 1 d . . .
C291 C 0.2369(6) 0.7765(4) 0.3245(2) 0.062(3) Uani 1 1 d . . .
C125 C 2.4835(6) 0.8822(4) 0.8310(2) 0.059(3) Uani 1 1 d . . .
H12D H 2.4902 0.9097 0.8388 0.071 Uiso 1 1 calc R . .
C265 C 0.9425(5) 0.1917(5) 0.3416(2) 0.060(4) Uani 1 1 d . . .
C223 C 0.9928(6) 0.6566(4) 0.50150(17) 0.052(3) Uani 1 1 d . . .
C197 C 1.6218(8) 0.7281(5) 0.6806(2) 0.075(4) Uani 1 1 d . . .
H19C H 1.6262 0.7549 0.6890 0.090 Uiso 1 1 calc R . .
C196 C 1.5734(8) 0.7249(5) 0.6652(3) 0.083(5) Uani 1 1 d . . .
C138 C 2.2510(5) 0.7627(4) 0.83622(16) 0.044(3) Uani 1 1 d . . .
C300 C 0.3966(6) 0.7004(5) 0.2460(2) 0.069(4) Uani 1 1 d . . .
C155 C 1.6436(6) 1.2576(5) 0.5715(2) 0.068(4) Uani 1 1 d . . .
H15C H 1.6820 1.2686 0.5711 0.082 Uiso 1 1 calc R . .
C226 C 1.0315(5) 0.5774(5) 0.5236(2) 0.060(4) Uani 1 1 d . . .
C230 C 1.0529(6) 0.5340(5) 0.5349(2) 0.073(4) Uani 1 1 d . . .
C227 C 1.0533(5) 0.6196(5) 0.52970(17) 0.056(3) Uani 1 1 d . . .
H22B H 1.0824 0.6213 0.5415 0.067 Uiso 1 1 calc R . .
C188 C 1.8738(5) 0.5540(4) 0.61736(18) 0.053(3) Uani 1 1 d . . .
H18F H 1.9018 0.5316 0.6149 0.063 Uiso 1 1 calc R . .
C136 C 2.2252(6) 0.6866(5) 0.84817(18) 0.063(4) Uani 1 1 d . . .
C166 C 1.4624(6) 1.0901(5) 0.47805(19) 0.057(3) Uani 1 1 d . . .
C195 C 1.5682(6) 0.6841(5) 0.6552(2) 0.070(4) Uani 1 1 d . . .
H19B H 1.5335 0.6797 0.6458 0.084 Uiso 1 1 calc R . .
C164 C 1.5325(6) 1.1055(4) 0.5083(2) 0.054(3) Uani 1 1 d . . .
C194 C 1.6068(5) 0.6486(4) 0.6570(2) 0.057(3) Uani 1 1 d . . .
C268 C 0.7997(5) 0.1685(5) 0.3065(2) 0.062(3) Uani 1 1 d . . .
C167 C 1.4542(6) 1.1352(5) 0.47543(19) 0.063(4) Uani 1 1 d . . .
H16B H 1.4271 1.1453 0.4640 0.076 Uiso 1 1 calc R . .
C179 C 1.2110(6) 1.1508(7) 0.5848(3) 0.105(6) Uani 1 1 d . . .
C213 C 0.9079(6) 0.7653(5) 0.4867(2) 0.060(3) Uani 1 1 d . . .
H21C H 0.8788 0.7835 0.4917 0.072 Uiso 1 1 calc R . .
C270 C 0.9145(5) 0.0764(5) 0.3645(2) 0.066(4) Uani 1 1 d . . .
C87 C 1.0512(5) 0.5897(4) 0.43806(17) 0.052(3) Uani 1 1 d . . .
H87A H 1.0332 0.6056 0.4261 0.062 Uiso 1 1 calc R . .
C38 C 1.5297(5) 0.7648(4) 0.58422(18) 0.047(3) Uani 1 1 d . . .
C152 C 1.6085(5) 1.2017(5) 0.5198(2) 0.066(4) Uani 1 1 d . . .
H15A H 1.6258 1.1948 0.5076 0.080 Uiso 1 1 calc R . .
C149 C 2.4595(11) 0.5666(6) 0.7464(3) 0.137(9) Uani 1 1 d . . .
C52 C 1.3136(5) 0.8837(4) 0.52065(18) 0.049(3) Uani 1 1 d . . .
C253 C 0.7014(4) 0.1487(4) 0.41106(15) 0.041(3) Uani 1 1 d . . .
C137 C 2.2110(5) 0.7281(5) 0.83784(19) 0.055(3) Uani 1 1 d . . .
H13C H 2.1719 0.7328 0.8316 0.066 Uiso 1 1 calc R . .
C20 C 1.7932(5) 0.7644(4) 0.64510(17) 0.047(3) Uani 1 1 d . . .
H20A H 1.7667 0.7737 0.6333 0.056 Uiso 1 1 calc R . .
C225 C 0.9894(6) 0.5755(5) 0.5056(2) 0.067(4) Uani 1 1 d . . .
H22A H 0.9749 0.5465 0.5007 0.081 Uiso 1 1 calc R . .
C199 C 1.5972(6) 0.6042(5) 0.6443(2) 0.066(4) Uani 1 1 d . . .
C201 C 1.7165(6) 0.6984(5) 0.7012(2) 0.073(4) Uani 1 1 d . . .
C229 C 0.9230(6) 0.6106(5) 0.4754(2) 0.074(4) Uani 1 1 d . . .
C165 C 1.5036(6) 1.0758(5) 0.4946(2) 0.064(4) Uani 1 1 d . . .
H16A H 1.5115 1.0440 0.4963 0.077 Uiso 1 1 calc R . .
C143 C 2.5233(6) 0.6646(5) 0.7799(2) 0.064(4) Uani 1 1 d . . .
C150 C 2.3991(6) 0.7326(6) 0.7500(2) 0.079(5) Uani 1 1 d . . .
C235 C 1.1791(6) 0.6392(5) 0.4052(2) 0.064(4) Uani 1 1 d . . .
C210 C 1.8785(6) 0.7121(5) 0.61279(19) 0.061(4) Uani 1 1 d . . .
C256 C 0.7427(6) 0.2311(5) 0.4303(2) 0.059(3) Uani 1 1 d . . .
C298 C 0.5696(6) 0.6275(5) 0.2911(2) 0.073(4) Uani 1 1 d . . .
C216 C 0.9335(5) 0.8286(4) 0.43902(19) 0.059(3) Uani 1 1 d . . .
H21E H 0.9200 0.8551 0.4313 0.071 Uiso 1 1 calc R . .
C260 C 0.7669(7) 0.2766(5) 0.4399(2) 0.086(5) Uani 1 1 d . . .
C176 C 1.3197(6) 1.1387(5) 0.5953(2) 0.070(4) Uani 1 1 d . . .
H17B H 1.3113 1.1087 0.5997 0.084 Uiso 1 1 calc R . .
C145 C 2.4736(13) 0.6147(6) 0.7562(4) 0.117(9) Uani 1 1 d . . .
C234 C 1.1977(5) 0.6759(4) 0.4180(2) 0.058(3) Uani 1 1 d . . .
H23A H 1.2375 0.6776 0.4237 0.070 Uiso 1 1 calc R . .
C158 C 1.5328(5) 1.2503(5) 0.60790(19) 0.061(4) Uani 1 1 d . . .
H15E H 1.5518 1.2643 0.6202 0.073 Uiso 1 1 calc R . .
C198 C 1.6657(7) 0.6927(4) 0.68438(19) 0.064(4) Uani 1 1 d . . .
C266 C 0.9478(5) 0.1526(5) 0.35325(19) 0.054(3) Uani 1 1 d . . .
H26C H 0.9811 0.1493 0.3634 0.065 Uiso 1 1 calc R . .
C171 C 1.4753(7) 1.2193(5) 0.4842(2) 0.075(4) Uani 1 1 d . . .
C153 C 1.6383(6) 1.2268(5) 0.5354(2) 0.068(4) Uani 1 1 d . . .
H15B H 1.6757 1.2385 0.5339 0.081 Uiso 1 1 calc R . .
C295 C 0.4560(7) 0.5811(5) 0.2482(2) 0.077(4) Uani 1 1 d . . .
C140 C 2.1801(6) 0.6494(6) 0.8493(2) 0.086(5) Uani 1 1 d . . .
C269 C 0.9864(6) 0.2318(5) 0.3457(2) 0.072(4) Uani 1 1 d . . .
C139 C 2.3874(6) 0.7045(4) 0.86553(19) 0.062(4) Uani 1 1 d . . .
C170 C 1.4302(7) 1.0551(6) 0.4626(3) 0.095(5) Uani 1 1 d . . .
C231 C 1.0591(6) 0.7057(5) 0.52752(19) 0.064(4) Uani 1 1 d . . .
C182 C 1.7124(6) 0.5833(4) 0.68888(19) 0.066(4) Uani 1 1 d . . .
H18B H 1.6912 0.5839 0.7005 0.079 Uiso 1 1 calc R . .
C148 C 2.5772(7) 0.6724(6) 0.7964(2) 0.082(5) Uani 1 1 d . . .
C290 C 0.1658(6) 0.6189(5) 0.3400(2) 0.082(5) Uani 1 1 d . . .
C299 C 0.4390(8) 0.5347(5) 0.2364(3) 0.103(6) Uani 1 1 d . . .
C146 C 2.4333(9) 0.6482(8) 0.7494(3) 0.121(9) Uani 1 1 d . . .
H14B H 2.4013 0.6411 0.7391 0.145 Uiso 1 1 calc R . .
C200 C 1.5338(7) 0.7652(6) 0.6623(3) 0.096(5) Uani 1 1 d . . .
C169 C 1.5773(7) 1.0882(5) 0.5262(2) 0.074(4) Uani 1 1 d . . .
C178 C 1.3563(5) 1.2720(5) 0.5722(2) 0.063(4) Uani 1 1 d . . .
C209 C 1.7209(7) 0.7775(5) 0.5587(2) 0.084(5) Uani 1 1 d . . .
C239 C 1.2190(7) 0.6000(5) 0.4002(2) 0.081(4) Uani 1 1 d . . .
P2 P 0.11971(14) 0.39212(11) 0.09716(5) 0.0537(9) Uani 1 1 d . . .
P1 P -0.17440(16) 0.39997(12) 0.21423(6) 0.0671(10) Uani 1 1 d . . .
F11 F 0.1812(3) 0.4152(3) 0.09776(12) 0.079(2) Uani 1 1 d . . .
F9 F 0.1484(3) 0.3511(3) 0.11040(15) 0.108(3) Uani 1 1 d . . .
F5 F -0.2211(3) 0.3816(3) 0.22851(13) 0.092(3) Uani 1 1 d . . .
F12 F 0.0590(3) 0.3671(3) 0.09654(15) 0.094(3) Uani 1 1 d . . .
F1 F -0.1967(6) 0.4494(3) 0.21591(18) 0.153(5) Uani 1 1 d . . .
F7 F 0.1099(4) 0.4161(4) 0.11751(16) 0.122(4) Uani 1 1 d . . .
F6 F -0.1286(4) 0.4150(4) 0.19904(16) 0.118(4) Uani 1 1 d . . .
F10 F 0.0902(4) 0.4326(3) 0.08424(18) 0.128(4) Uani 1 1 d . . .
F3 F -0.1305(4) 0.4082(4) 0.23480(15) 0.133(4) Uani 1 1 d . . .
F4 F -0.2211(4) 0.3964(5) 0.19447(13) 0.124(4) Uani 1 1 d . . .
F8 F 0.1294(6) 0.3663(4) 0.07661(15) 0.138(4) Uani 1 1 d . . .
F2 F -0.1565(6) 0.3503(3) 0.2110(3) 0.175(6) Uani 1 1 d . . .
P5 P 0.55054(14) 0.64893(10) 0.02237(5) 0.0488(8) Uani 1 1 d . . .
F25 F 0.5402(4) 0.6809(3) 0.00245(12) 0.082(2) Uani 1 1 d . . .
F26 F 0.5655(4) 0.6172(3) 0.04269(11) 0.083(2) Uani 1 1 d . . .
F29 F 0.6061(4) 0.6286(3) 0.01427(15) 0.107(3) Uani 1 1 d . . .
F27 F 0.5918(4) 0.6879(3) 0.03339(14) 0.105(3) Uani 1 1 d . . .
F28 F 0.5116(4) 0.6105(3) 0.01202(16) 0.114(3) Uani 1 1 d . . .
F30 F 0.5019(5) 0.6719(4) 0.03270(18) 0.127(4) Uani 1 1 d . . .
P4 P 0.0567(2) 0.85796(15) 0.02948(8) 0.0904(13) Uani 1 1 d . . .
F19 F 0.1129(5) 0.8718(4) 0.02046(16) 0.120(3) Uani 1 1 d . . .
F23 F 0.0374(6) 0.8317(4) 0.00860(15) 0.139(4) Uani 1 1 d . . .
F21 F 0.0894(6) 0.8111(3) 0.03827(18) 0.136(4) Uani 1 1 d . . .
F20 F 0.0061(5) 0.8409(4) 0.0404(2) 0.140(4) Uani 1 1 d . . .
F22 F 0.0262(5) 0.9020(3) 0.0208(2) 0.140(4) Uani 1 1 d . . .
P3 P 0.32599(15) 0.06632(11) 0.22570(5) 0.0534(8) Uani 1 1 d . . .
F17 F 0.2787(3) 0.0899(3) 0.23804(11) 0.075(2) Uani 1 1 d . . .
F15 F 0.3559(4) 0.1144(3) 0.22489(16) 0.099(3) Uani 1 1 d . . .
F13 F 0.2846(3) 0.0757(3) 0.20403(11) 0.084(2) Uani 1 1 d . . .
F14 F 0.3651(3) 0.0559(3) 0.24718(12) 0.084(2) Uani 1 1 d . . .
F16 F 0.2930(5) 0.0192(3) 0.22787(15) 0.118(4) Uani 1 1 d . . .
F18 F 0.3730(4) 0.0436(4) 0.21322(16) 0.122(4) Uani 1 1 d . . .
F24 F 0.0821(5) 0.8829(3) 0.0506(2) 0.134(4) Uani 1 1 d . . .
F33 F 1.0282(4) -0.5659(3) 0.60513(13) 0.093(3) Uani 1 1 d . . .
F31 F 0.9980(4) -0.4919(3) 0.60855(15) 0.099(3) Uani 1 1 d . . .
P6 P 1.0449(6) -0.5215(4) 0.61409(15) 0.225(5) Uani 1 1 d . . .
F35 F 1.0584(5) -0.5277(4) 0.63572(14) 0.125(4) Uani 1 1 d . . .
C14E C 0.9696(7) -0.5462(6) 0.6280(2) 0.085(4) Uiso 1 1 d . . .
F32 F 1.1154(9) -0.5434(9) 0.6163(4) 0.296(12) Uani 1 1 d . . .
F34 F 1.0814(13) -0.4738(7) 0.6220(4) 0.329(16) Uani 1 1 d . . .
F36 F 1.0632(15) -0.5075(10) 0.5894(3) 0.354(17) Uani 1 1 d . . .
Cl1 Cl 1.20967(14) 0.10583(10) 0.52747(5) 0.0639(9) Uani 1 1 d . . .
Cl3 Cl 1.94864(17) 1.23784(14) 0.65153(5) 0.0825(12) Uani 1 1 d . . .
Cl2 Cl 1.25047(15) 0.00520(13) 0.53721(7) 0.0800(11) Uani 1 1 d . . .
Cl4 Cl 1.92345(17) 1.13161(13) 0.64567(6) 0.0813(11) Uani 1 1 d . . .
Cl5 Cl 0.6152(2) 0.5804(2) -0.09030(7) 0.129(2) Uani 1 1 d . . .
Cl6 Cl 0.55712(18) 0.59468(18) -0.04968(8) 0.1089(15) Uani 1 1 d . . .
C308 C 1.8726(5) 1.1718(4) 0.63596(19) 0.056(3) Uiso 1 1 d . . .
C301 C 1.1592(5) 0.0617(4) 0.52543(17) 0.042(3) Uiso 1 1 d . . .
C306 C 1.1018(5) 0.0715(4) 0.51948(19) 0.054(3) Uiso 1 1 d . . .
C302 C 1.1778(5) 0.0175(4) 0.53009(18) 0.051(3) Uiso 1 1 d . . .
C304 C 1.0789(6) -0.0089(5) 0.5223(2) 0.064(4) Uiso 1 1 d . . .
C303 C 1.1381(6) -0.0185(5) 0.5276(2) 0.073(4) Uiso 1 1 d . . .
C313 C 0.6552(5) 0.6015(4) -0.06793(19) 0.057(3) Uiso 1 1 d . . .
C315 C 0.6604(7) 0.6273(6) -0.0330(3) 0.085(5) Uiso 1 1 d . . .
C314 C 0.6291(6) 0.6091(5) -0.0505(2) 0.066(4) Uiso 1 1 d . . .
C316 C 0.7194(7) 0.6395(6) -0.0334(2) 0.084(4) Uiso 1 1 d . . .
C307 C 1.8832(5) 1.2185(4) 0.63842(18) 0.050(3) Uiso 1 1 d . . .
C305 C 1.0608(6) 0.0358(4) 0.5183(2) 0.060(3) Uiso 1 1 d . . .
C311 C 1.7905(6) 1.2339(5) 0.6193(2) 0.067(4) Uiso 1 1 d . . .
C310 C 1.7782(6) 1.1904(5) 0.6168(2) 0.066(4) Uiso 1 1 d . . .
C312 C 1.8435(6) 1.2507(5) 0.6295(2) 0.062(3) Uiso 1 1 d . . .
C317 C 0.7435(6) 0.6304(5) -0.0508(2) 0.074(4) Uiso 1 1 d . . .
C309 C 1.8204(6) 1.1570(4) 0.6254(2) 0.059(3) Uiso 1 1 d . . .
C318 C 0.7124(6) 0.6117(5) -0.0684(2) 0.071(4) Uiso 1 1 d . . .
Cl15 Cl 1.29606(18) 1.10455(15) 0.47700(6) 0.0905(12) Uani 1 1 d . . .
Cl11 Cl 0.37993(18) 0.46781(15) 0.18809(8) 0.1036(14) Uani 1 1 d . . .
Cl14 Cl 0.8051(2) 0.3984(2) 0.47671(8) 0.1142(16) Uani 1 1 d . . .
Cl10 Cl 0.2687(2) 0.38156(15) 0.20929(7) 0.1039(14) Uani 1 1 d . . .
Cl17 Cl 1.62079(18) 0.92272(19) 0.60859(8) 0.1080(15) Uani 1 1 d . . .
Cl12 Cl 0.3170(2) 0.56665(17) 0.17991(9) 0.1134(16) Uani 1 1 d . . .
Cl18 Cl 1.7153(3) 0.84770(16) 0.60689(8) 0.1277(19) Uani 1 1 d . . .
Cl16 Cl 1.2832(3) 0.99695(19) 0.47988(8) 0.1287(18) Uani 1 1 d . . .
Cl8 Cl 0.1850(2) 0.3840(2) 0.25958(10) 0.136(2) Uani 1 1 d . . .
Cl9 Cl 0.1447(2) 0.3980(2) 0.18480(10) 0.138(2) Uani 1 1 d . . .
Cl7 Cl 0.0759(3) 0.31632(18) 0.25003(12) 0.158(2) Uani 1 1 d . . .
Cl13 Cl 0.7733(3) 0.5022(2) 0.48265(12) 0.173(3) Uani 1 1 d . . .
C349 C 1.6808(5) 0.9336(4) 0.59654(19) 0.056(3) Uiso 1 1 d . . .
C350 C 1.7209(6) 0.9008(5) 0.5958(2) 0.062(3) Uiso 1 1 d . . .
C343 C 1.2321(7) 1.0742(5) 0.4747(2) 0.075(4) Uiso 1 1 d . . .
C338 C 0.7348(8) 0.4118(6) 0.4760(3) 0.092(5) Uiso 1 1 d . . .
C335 C 0.2404(7) 0.4370(6) 0.1478(2) 0.084(4) Uiso 1 1 d . . .
C354 C 1.6867(7) 0.9762(6) 0.5874(3) 0.086(5) Uiso 1 1 d . . .
C339 C 0.6933(9) 0.3791(7) 0.4720(3) 0.111(6) Uiso 1 1 d . . .
C324 C 0.0164(7) 0.3908(6) 0.2349(3) 0.092(5) Uiso 1 1 d . . .
C320 C 0.1197(7) 0.4041(6) 0.2481(3) 0.091(5) Uiso 1 1 d . . .
C351 C 1.7702(7) 0.9082(6) 0.5858(3) 0.090(5) Uiso 1 1 d . . .
C329 C 0.1883(8) 0.5216(6) 0.2085(3) 0.091(5) Uiso 1 1 d . . .
C326 C 0.2352(7) 0.4323(5) 0.2097(2) 0.079(4) Uiso 1 1 d . . .
C332 C 0.2886(7) 0.5165(6) 0.1674(3) 0.089(5) Uiso 1 1 d . . .
C325 C 0.1826(7) 0.4419(6) 0.1981(3) 0.087(5) Uiso 1 1 d . . .
C333 C 0.2379(9) 0.5224(7) 0.1532(3) 0.116(6) Uiso 1 1 d . . .
C344 C 1.2269(8) 1.0301(6) 0.4757(3) 0.091(5) Uiso 1 1 d . . .
C330 C 0.1588(8) 0.4881(7) 0.1979(3) 0.103(6) Uiso 1 1 d . . .
C340 C 0.6354(11) 0.3877(9) 0.4712(4) 0.145(8) Uiso 1 1 d . . .
C353 C 1.7361(9) 0.9839(7) 0.5781(3) 0.114(6) Uiso 1 1 d . . .
C331 C 0.3177(7) 0.4736(5) 0.1711(2) 0.077(4) Uiso 1 1 d . . .
C347 C 1.1229(12) 1.0831(10) 0.4686(4) 0.162(9) Uiso 1 1 d . . .
C348 C 1.1638(9) 1.1301(8) 0.4694(3) 0.114(6) Uiso 1 1 d . . .
C323 C 0.0108(9) 0.4356(7) 0.2296(3) 0.112(6) Uiso 1 1 d . . .
C345 C 1.1692(9) 1.0054(7) 0.4730(3) 0.116(6) Uiso 1 1 d . . .
C328 C 0.2398(8) 0.5152(7) 0.2204(3) 0.104(6) Uiso 1 1 d . . .
C327 C 0.2672(8) 0.4692(6) 0.2218(3) 0.099(5) Uiso 1 1 d . . .
C346 C 1.1242(9) 1.0377(8) 0.4697(3) 0.120(6) Uiso 1 1 d . . .
C342 C 0.6619(14) 0.4761(11) 0.4777(5) 0.185(11) Uiso 1 1 d . . .
C334 C 0.2135(10) 0.4801(8) 0.1442(4) 0.132(7) Uiso 1 1 d . . .
C321 C 0.1116(7) 0.4472(6) 0.2428(3) 0.085(5) Uiso 1 1 d . . .
C319 C 0.0706(8) 0.3721(7) 0.2437(3) 0.108(6) Uiso 1 1 d . . .
C336 C 0.2916(8) 0.4350(6) 0.1599(3) 0.094(5) Uiso 1 1 d . . .
C341 C 0.6179(13) 0.4374(11) 0.4766(5) 0.175(10) Uiso 1 1 d . . .
C337 C 0.7203(8) 0.4580(7) 0.4793(3) 0.104(6) Uiso 1 1 d . . .
C352 C 1.7783(7) 0.9520(6) 0.5774(3) 0.087(5) Uiso 1 1 d . . .
C322 C 0.0587(9) 0.4645(7) 0.2337(3) 0.106(6) Uiso 1 1 d . . .
Cl20 Cl 0.55213(19) 0.69462(15) 0.34736(6) 0.0932(13) Uani 1 1 d . . .
Cl21 Cl 0.4558(2) -0.14015(16) 0.15762(7) 0.1062(14) Uani 1 1 d . . .
Cl22 Cl 0.4083(2) -0.12375(16) 0.19946(7) 0.1034(14) Uani 1 1 d . . .
Cl19 Cl 0.5750(2) 0.58896(16) 0.35165(9) 0.1172(17) Uani 1 1 d . . .
Cl24 Cl 0.3430(3) 0.52434(17) 0.34232(10) 0.145(2) Uani 1 1 d . . .
Cl6A Cl 2.1793(6) 0.6861(5) 0.66452(17) 0.123(4) Uani 0.50 1 d P . .
Cl5A Cl 2.2663(4) 0.7083(4) 0.7039(2) 0.123(3) Uani 0.50 1 d P . .
Cl26 Cl 2.2068(6) 0.7066(4) 0.6765(2) 0.118(4) Uani 0.50 1 d P . .
Cl23 Cl 0.4608(4) 0.5204(4) 0.36750(13) 0.232(5) Uani 1 1 d . . .
Cl25 Cl 2.2578(4) 0.7013(5) 0.7234(2) 0.135(4) Uani 0.50 1 d P . .
C356 C 0.6147(6) 0.6738(5) 0.3618(2) 0.063(4) Uiso 1 1 d . . .
C355 C 0.6244(6) 0.6285(5) 0.3639(2) 0.068(4) Uiso 1 1 d . . .
C357 C 0.6559(7) 0.7058(5) 0.3716(2) 0.077(4) Uiso 1 1 d . . .
C364 C 0.4916(7) -0.0161(6) 0.1928(3) 0.091(5) Uiso 1 1 d . . .
C363 C 0.4604(8) -0.0418(6) 0.2015(3) 0.097(5) Uiso 1 1 d . . .
C358 C 0.7057(7) 0.6886(6) 0.3829(3) 0.089(5) Uiso 1 1 d . . .
C374 C 2.1621(7) 0.6854(6) 0.6921(3) 0.084(4) Uiso 1 1 d . . .
C362 C 0.4483(7) -0.0840(6) 0.1903(3) 0.087(5) Uiso 1 1 d . . .
C359 C 0.7144(7) 0.6436(6) 0.3847(3) 0.092(5) Uiso 1 1 d . . .
C361 C 0.4701(7) -0.0895(5) 0.1723(2) 0.080(4) Uiso 1 1 d . . .
C376 C 2.0781(8) 0.6649(6) 0.7070(3) 0.097(5) Uiso 1 1 d . . .
C366 C 0.5023(8) -0.0585(7) 0.1641(3) 0.106(6) Uiso 1 1 d . . .
C367 C 0.3953(10) 0.5114(8) 0.3778(4) 0.125(7) Uiso 1 1 d . . .
C365 C 0.5145(9) -0.0150(7) 0.1748(3) 0.120(6) Uiso 1 1 d . . .
C360 C 0.6774(8) 0.6117(7) 0.3753(3) 0.107(6) Uiso 1 1 d . . .
C375 C 2.1041(8) 0.6731(6) 0.6900(3) 0.099(5) Uiso 1 1 d . . .
C368 C 0.3462(9) 0.5133(7) 0.3674(3) 0.113(6) Uiso 1 1 d . . .
C377 C 2.1072(10) 0.6666(8) 0.7268(4) 0.132(7) Uiso 1 1 d . . .
C369 C 0.2942(9) 0.5033(7) 0.3774(4) 0.120(7) Uiso 1 1 d . . .
C370 C 0.2956(10) 0.4953(8) 0.3957(4) 0.131(7) Uiso 1 1 d . . .
C373 C 2.1909(9) 0.6886(7) 0.7128(3) 0.119(6) Uiso 1 1 d . . .
C378 C 2.1648(11) 0.6793(8) 0.7283(4) 0.135(7) Uiso 1 1 d . . .
C371 C 0.3471(15) 0.4955(11) 0.4089(5) 0.177(11) Uiso 1 1 d . . .
C372 C 0.401(3) 0.491(2) 0.4070(10) 0.36(3) Uiso 1 1 d . . .
Cl28 Cl 0.2394(2) 0.17351(19) 0.29888(11) 0.1347(19) Uani 1 1 d . . .
Cl30 Cl 0.7773(3) 0.0796(2) 0.20996(10) 0.140(2) Uani 1 1 d . . .
Cl35 Cl 1.2100(2) 0.3091(2) 0.54275(10) 0.141(2) Uani 1 1 d . . .
Cl37 Cl 0.8472(3) -0.0621(2) 0.35131(9) 0.1360(19) Uani 1 1 d . . .
Cl27 Cl 0.3219(4) 0.1494(2) 0.34110(8) 0.151(2) Uani 1 1 d . . .
Cl38 Cl 0.9651(3) -0.0813(2) 0.37752(11) 0.149(2) Uani 1 1 d . . .
Cl36 Cl 1.1293(3) 0.2902(3) 0.58138(13) 0.173(3) Uani 1 1 d . . .
Cl40 Cl 1.8774(4) 0.9187(3) 0.62973(11) 0.180(3) Uani 1 1 d . . .
Cl39 Cl 1.9138(4) 0.8327(2) 0.60405(15) 0.199(4) Uani 1 1 d . . .
Cl32 Cl 0.8766(3) -0.0012(3) 0.19008(17) 0.205(4) Uani 1 1 d . . .
Cl31 Cl 0.8153(3) -0.1010(3) 0.18800(19) 0.218(4) Uani 1 1 d . . .
Cl29 Cl 0.6458(4) 0.0704(3) 0.19783(19) 0.236(5) Uani 1 1 d . . .
C383 C 0.4311(5) 0.1232(4) 0.29893(18) 0.048(3) Uiso 1 1 d . . .
Cl34 Cl 0.6829(6) 0.0967(7) 0.27753(19) 0.325(11) Uani 1 1 d . . .
Cl33 Cl 0.5616(7) 0.1567(3) 0.2660(2) 0.300(7) Uani 1 1 d . . .
C381 C 0.3282(6) 0.1508(5) 0.2796(2) 0.073(4) Uiso 1 1 d . . .
C419 C 1.9854(9) 0.9345(8) 0.5772(3) 0.101(6) Uiso 1 1 d . . .
C379 C 0.3426(6) 0.1442(5) 0.3164(2) 0.067(4) Uiso 1 1 d . . .
C410 C 0.9136(8) -0.0593(7) 0.3884(3) 0.106(6) Uiso 1 1 d . . .
C409 C 0.8508(8) -0.0493(6) 0.3756(3) 0.099(5) Uiso 1 1 d . . .
C415 C 1.9553(13) 0.8823(10) 0.5861(5) 0.152(9) Uiso 1 1 d . . .
C380 C 0.3065(9) 0.1541(7) 0.2991(3) 0.120(6) Uiso 1 1 d . . .
C416 C 1.9198(9) 0.9237(7) 0.6091(3) 0.109(6) Uiso 1 1 d . . .
C398 C 0.6229(9) 0.0744(8) 0.2635(3) 0.107(6) Uiso 1 1 d . . .
C389 C 0.6936(13) -0.0503(9) 0.2239(4) 0.149(9) Uiso 1 1 d . . .
C402 C 0.5157(11) 0.0847(9) 0.2465(4) 0.129(7) Uiso 1 1 d . . .
C405 C 1.1304(9) 0.3735(8) 0.5881(3) 0.117(6) Uiso 1 1 d . . .
C418 C 1.9650(9) 0.9683(7) 0.5888(3) 0.114(6) Uiso 1 1 d . . .
C420 C 1.9800(14) 0.9032(13) 0.5771(5) 0.167(11) Uiso 1 1 d . . .
C417 C 1.9376(10) 0.9643(8) 0.6045(4) 0.124(7) Uiso 1 1 d . . .
C411 C 0.9111(9) -0.0479(8) 0.4078(4) 0.123(7) Uiso 1 1 d . . .
C403 C 1.1840(9) 0.3384(8) 0.5607(3) 0.113(6) Uiso 1 1 d . . .
C382 C 0.3840(11) 0.1373(9) 0.2796(4) 0.153(9) Uiso 1 1 d . . .
C414 C 0.8185(10) -0.0331(8) 0.3864(4) 0.122(7) Uiso 1 1 d . . .
C404 C 1.1523(13) 0.3431(11) 0.5783(5) 0.169(10) Uiso 1 1 d . . .
C384 C 0.4011(10) 0.1275(8) 0.3145(4) 0.133(7) Uiso 1 1 d . . .
C388 C 0.7477(13) -0.0529(10) 0.2256(4) 0.155(9) Uiso 1 1 d . . .
C394 C 0.7300(16) 0.0279(14) 0.1511(6) 0.206(13) Uiso 1 1 d . . .
C397 C 0.5575(16) 0.1068(12) 0.2570(5) 0.170(11) Uiso 1 1 d . . .
C399 C 0.6152(13) 0.0311(10) 0.2574(4) 0.148(9) Uiso 1 1 d . . .
C386 C 0.7393(14) 0.0350(11) 0.2133(5) 0.174(10) Uiso 1 1 d . . .
C387 C 0.7768(14) -0.0057(12) 0.2240(5) 0.192(12) Uiso 1 1 d . . .
C400 C 0.570(2) 0.0177(15) 0.2472(7) 0.234(16) Uiso 1 1 d . . .
C392 C 0.8124(13) -0.0061(12) 0.1712(5) 0.171(10) Uiso 1 1 d . . .
C393 C 0.7893(15) 0.0309(12) 0.1671(5) 0.185(11) Uiso 1 1 d . . .
C401 C 0.5222(14) 0.0430(12) 0.2443(5) 0.173(10) Uiso 1 1 d . . .
C385 C 0.6824(18) 0.0223(14) 0.2076(6) 0.221(15) Uiso 1 1 d . . .
C391 C 0.7817(15) -0.0529(12) 0.1728(5) 0.196(12) Uiso 1 1 d . . .
C396 C 0.722(2) -0.0768(19) 0.1886(9) 0.32(2) Uiso 1 1 d . . .
Cl42 Cl 0.5509(5) 0.1088(3) 0.3469(3) 0.271(8) Uani 1 1 d . . .
Cl45 Cl 0.7696(6) 0.3323(3) 0.3855(2) 0.138(5) Uani 0.50 1 d P . .
Cl8' Cl 0.9080(6) -0.0370(4) 0.42709(17) 0.146(5) Uani 0.50 1 d P . .
Cl44 Cl 0.3397(7) 0.6344(3) 0.4634(2) 0.284(7) Uani 1 1 d . . .
Cl41 Cl 0.5580(5) 0.0380(6) 0.30860(18) 0.270(6) Uani 1 1 d . . .
C500 C 1.2130(5) 0.4128(4) 0.5513(2) 0.053(3) Uiso 1 1 d . . .
Cl4A Cl 0.5763(6) 0.0850(4) 0.3201(3) 0.152(6) Uani 0.50 1 d P . .
Cl7' Cl 0.7937(6) -0.0176(4) 0.4055(2) 0.138(4) Uani 0.50 1 d P . .
Cl4' Cl 0.5075(6) 0.0959(5) 0.3649(2) 0.153(5) Uani 0.50 1 d P . .
Cl43 Cl 0.2376(6) 0.5721(6) 0.4590(3) 0.319(8) Uani 1 1 d . . .
C459 C 0.5108(11) 0.6361(9) 0.4020(4) 0.113(8) Uiso 1 1 d . . .
C458 C 0.6443(7) 0.5671(6) 0.4250(3) 0.083(5) Uiso 1 1 d . . .
C461 C 0.6588(8) 0.6163(6) 0.4685(3) 0.089(5) Uiso 1 1 d . . .
C436 C 0.6515(7) 0.4026(6) 0.3619(3) 0.084(5) Uiso 1 1 d . . .
C422 C 0.5200(7) 0.0537(6) 0.3462(3) 0.087(5) Uiso 1 1 d . . .
C426 C 0.4981(8) -0.0284(7) 0.3299(3) 0.102(5) Uiso 1 1 d . . .
C425 C 0.4745(8) -0.0293(6) 0.3478(3) 0.093(5) Uiso 1 1 d . . .
C421 C 0.5307(9) 0.0361(7) 0.3304(3) 0.108(6) Uiso 1 1 d . . .
C442 C 0.8941(9) 0.3758(7) 0.3702(3) 0.111(6) Uiso 1 1 d . . .
C435 C 0.6109(10) 0.4382(9) 0.3656(4) 0.132(7) Uiso 1 1 d . . .
C434 C 0.5842(10) 0.3339(8) 0.3749(4) 0.126(7) Uiso 1 1 d . . .
C441 C 0.8436(17) 0.3549(14) 0.3935(6) 0.215(14) Uiso 1 1 d . . .
C450 C 0.2517(10) 0.5104(8) 0.4561(3) 0.118(6) Uiso 1 1 d . . .
C423 C 0.4939(12) 0.0408(10) 0.3615(4) 0.154(9) Uiso 1 1 d . . .
C424 C 0.4728(10) 0.0009(8) 0.3615(4) 0.123(7) Uiso 1 1 d . . .
C457 C 0.4859(12) 0.6673(10) 0.4482(5) 0.154(9) Uiso 1 1 d . . .
C440 C 0.8039(15) 0.3900(11) 0.4004(5) 0.175(11) Uiso 1 1 d . . .
C456 C 0.4690(10) 0.6677(8) 0.4662(4) 0.129(7) Uiso 1 1 d . . .
C439 C 0.828(2) 0.4406(15) 0.4180(7) 0.202(15) Uiso 1 1 d . . .
C447 C 0.3642(16) 0.4865(11) 0.4701(5) 0.175(11) Uiso 1 1 d . . .
C433 C 0.569(2) 0.367(2) 0.3901(8) 0.27(2) Uiso 1 1 d . . .
C444 C 0.3537(14) 0.5766(11) 0.4690(5) 0.172(10) Uiso 1 1 d . . .
C407 C 1.1985(16) 0.4246(14) 0.5664(6) 0.222(14) Uiso 1 1 d . . .
C432 C 0.6041(17) 0.4779(14) 0.3813(6) 0.225(15) Uiso 1 1 d . . .
C406 C 1.1525(15) 0.4108(13) 0.5844(5) 0.194(12) Uiso 1 1 d . . .
C449 C 0.3580(13) 0.6056(11) 0.4407(5) 0.174(10) Uiso 1 1 d . . .
C431 C 0.5636(14) 0.3243(12) 0.3924(5) 0.180(11) Uiso 1 1 d . . .
C430 C 0.6182(17) 0.3922(14) 0.3715(6) 0.215(14) Uiso 1 1 d . . .
C455 C 0.5069(18) 0.6442(14) 0.4337(6) 0.220(14) Uiso 1 1 d . . .
C448 C 0.306(3) 0.495(2) 0.4674(8) 0.29(2) Uiso 1 1 d . . .
C438 C 0.8691(16) 0.4433(12) 0.4056(6) 0.204(13) Uiso 1 1 d . . .
C460 C 0.609(2) 0.6111(16) 0.4609(7) 0.246(18) Uiso 1 1 d . . .
C446 C 0.4210(17) 0.5062(14) 0.4735(6) 0.223(15) Uiso 1 1 d . . .
C429 C 0.674(3) 0.469(2) 0.3974(10) 0.35(3) Uiso 1 1 d . . .
C445 C 0.4228(14) 0.5664(11) 0.4734(5) 0.182(11) Uiso 1 1 d . . .
C437 C 0.8627(10) 0.3881(9) 0.3876(4) 0.130(7) Uiso 1 1 d . . .
C443 C 0.3132(17) 0.5477(15) 0.4637(6) 0.211(14) Uiso 1 1 d . . .
C454 C 0.563(2) 0.6138(16) 0.4280(7) 0.252(17) Uiso 1 1 d . . .
C428 C 0.798(4) 0.435(4) 0.4232(16) 0.47(7) Uiso 1 1 d . . .
C427 C 0.5461(15) 0.3749(12) 0.4124(6) 0.198(12) Uiso 1 1 d . . .
C453 C 0.619(3) 0.579(3) 0.4455(12) 0.37(3) Uiso 1 1 d . . .
C452 C 0.517(5) 0.526(4) 0.4466(19) 0.64(7) Uiso 1 1 d . . .
C451 C 0.531(3) 0.433(3) 0.4213(11) 0.38(3) Uiso 1 1 d . . .
Cl3D Cl 0.6496(8) 0.1586(5) 0.2755(2) 0.155(5) Uani 0.50 1 d P . .
Cl4F Cl 1.8941(7) 0.8640(6) 0.6252(3) 0.181(6) Uani 0.50 1 d P . .
Cl4E Cl 1.9071(7) 0.9763(6) 0.62635(19) 0.180(7) Uani 0.50 1 d P . .
Cl5D Cl 0.8118(7) -0.0635(8) 0.2417(3) 0.220(8) Uani 0.50 1 d P . .
Cl3C Cl 0.6924(15) 0.0490(16) 0.2569(11) 0.54(5) Uani 0.50 1 d P . .
C390 C 0.6586(16) -0.0404(13) 0.2067(6) 0.213(14) Uiso 1 1 d . . .
C464 C 1.9304(8) 0.8860(7) 0.6005(3) 0.100(5) Uiso 1 1 d . . .
C463 C 0.6008(17) 0.1092(13) 0.2624(5) 0.183(12) Uiso 1 1 d . . .
C395 C 0.702(2) -0.010(2) 0.1498(8) 0.30(2) Uiso 1 1 d . . .
C472 C 0.6277(11) 0.5959(9) 0.4186(4) 0.138(8) Uiso 1 1 d . . .
C473 C 0.5260(11) 0.0006(10) 0.3217(4) 0.144(8) Uiso 1 1 d . . .
C474 C 0.3863(11) 0.1277(9) 0.3416(4) 0.149(8) Uiso 1 1 d . . .
C408 C 1.1884(11) 0.3737(10) 0.5629(4) 0.139(8) Uiso 1 1 d . . .
C477 C 0.8515(12) 0.3640(9) 0.3621(4) 0.154(9) Uiso 1 1 d . . .
C476 C 0.7305(9) 0.3407(7) 0.3905(3) 0.103(7) Uiso 1 1 d . . .
C471 C 0.4970(17) 0.6178(13) 0.4002(6) 0.183(16) Uiso 1 1 d . . .
C501 C 1.1847(12) 1.0976(10) 0.4706(4) 0.144(8) Uiso 1 1 d . . .
C475 C 0.7550(19) 0.3953(14) 0.4075(6) 0.229(15) Uiso 1 1 d . . .
C470 C 0.2867(13) 0.6112(10) 0.4620(4) 0.144(9) Uiso 1 1 d . . .
C469 C 0.258(3) 0.568(2) 0.4836(10) 0.33(3) Uiso 1 1 d . . .
C504 C 0.562(2) 0.4713(19) 0.4058(9) 0.30(2) Uiso 1 1 d . . .
C468 C 0.690(7) 0.562(6) 0.467(3) 0.92(13) Uiso 1 1 d . . .
C503 C 0.5841(16) 0.4157(14) 0.3874(6) 0.212(14) Uiso 1 1 d . . .
C467 C 0.435(3) 0.613(3) 0.4170(12) 0.43(4) Uiso 1 1 d . . .
C466 C 0.540(2) 0.6382(17) 0.4628(7) 0.269(19) Uiso 1 1 d . . .
C505 C 0.549(4) 0.557(4) 0.4776(16) 0.55(6) Uiso 1 1 d . . .

loop_
_atom_site_aniso_label
_atom_site_aniso_U_11
_atom_site_aniso_U_22
_atom_site_aniso_U_33
_atom_site_aniso_U_23
_atom_site_aniso_U_13
_atom_site_aniso_U_12
Cu1 0.0322(7) 0.0300(7) 0.0416(7) -0.0055(6) -0.0029(6) 0.0039(6)
Cu2 0.0333(7) 0.0387(7) 0.0367(7) 0.0068(6) -0.0032(6) -0.0042(6)
Cu3 0.0321(7) 0.0283(7) 0.0422(7) -0.0001(6) -0.0009(6) 0.0032(6)
Cu4 0.0327(7) 0.0337(7) 0.0369(7) -0.0024(6) -0.0039(6) -0.0006(6)
Cu5 0.0312(7) 0.0413(8) 0.0411(8) -0.0011(6) -0.0033(6) -0.0006(6)
Cu6 0.0384(8) 0.0354(7) 0.0428(8) -0.0032(6) 0.0033(6) -0.0031(6)
N3 0.036(5) 0.022(5) 0.050(5) 0.006(4) -0.007(4) 0.008(4)
N21 0.027(5) 0.033(5) 0.036(5) 0.003(4) 0.002(4) 0.003(4)
N22 0.028(5) 0.030(5) 0.037(5) -0.004(4) -0.007(4) 0.006(4)
N12 0.019(5) 0.034(5) 0.042(5) -0.005(4) -0.002(4) 0.008(4)
N8 0.033(5) 0.026(5) 0.028(5) -0.003(4) -0.001(4) -0.001(4)
N18 0.039(5) 0.034(5) 0.030(5) 0.002(4) 0.002(4) -0.006(4)
N13 0.037(5) 0.044(5) 0.032(5) 0.002(4) -0.002(4) 0.002(4)
N24 0.031(5) 0.036(5) 0.020(4) -0.001(4) -0.001(4) 0.010(4)
N19 0.031(5) 0.041(5) 0.023(5) -0.005(4) -0.002(4) -0.003(4)
C25 0.019(6) 0.035(6) 0.033(6) 0.008(5) 0.007(4) 0.001(5)
N15 0.018(5) 0.043(5) 0.040(5) -0.004(4) -0.001(4) 0.006(4)
N10 0.033(5) 0.038(6) 0.038(5) 0.006(4) -0.007(4) 0.006(4)
N20 0.017(5) 0.039(5) 0.054(6) -0.004(4) -0.001(4) -0.007(4)
N1 0.039(6) 0.030(5) 0.038(5) 0.000(4) 0.002(4) -0.002(4)
N17 0.033(5) 0.038(5) 0.037(5) 0.012(4) 0.008(4) -0.004(4)
N2 0.039(5) 0.032(5) 0.034(5) 0.005(4) -0.005(4) -0.007(4)
N6 0.030(5) 0.034(5) 0.051(5) -0.001(4) 0.004(4) -0.005(4)
N4 0.029(5) 0.036(5) 0.045(6) 0.008(4) -0.001(4) -0.001(4)
C94 0.022(6) 0.037(6) 0.030(6) 0.004(5) 0.004(4) -0.001(5)
N23 0.028(5) 0.039(5) 0.044(5) -0.005(4) -0.008(4) 0.002(4)
C118 0.026(6) 0.037(6) 0.038(6) -0.005(5) -0.002(5) 0.001(5)
N7 0.030(5) 0.037(5) 0.040(5) -0.001(4) -0.001(4) -0.004(4)
C13 0.034(7) 0.040(7) 0.039(6) -0.003(5) 0.004(5) -0.011(5)
C132 0.036(7) 0.038(6) 0.039(6) 0.008(5) -0.006(5) 0.006(5)
C1 0.038(7) 0.033(6) 0.035(6) 0.009(5) 0.001(5) 0.006(5)
C271 0.044(7) 0.033(6) 0.032(6) -0.004(5) -0.006(5) 0.003(5)
C280 0.027(6) 0.042(7) 0.061(8) -0.002(6) 0.013(6) 0.000(5)
C79 0.030(6) 0.037(6) 0.045(7) 0.010(5) -0.002(5) -0.009(5)
C64 0.042(7) 0.049(7) 0.020(5) 0.005(5) 0.003(5) 0.004(5)
N11 0.022(5) 0.024(5) 0.045(5) -0.006(4) 0.003(4) -0.003(4)
C26 0.032(6) 0.031(6) 0.062(7) -0.003(5) -0.002(6) -0.010(5)
C254 0.049(8) 0.079(9) 0.033(6) -0.008(6) 0.012(5) -0.005(7)
C237 0.072(8) 0.041(7) 0.036(6) 0.003(5) 0.019(6) 0.000(6)
C39 0.036(7) 0.045(7) 0.047(7) 0.005(5) 0.009(5) 0.002(5)
C222 0.027(6) 0.043(7) 0.049(7) -0.013(6) -0.002(5) -0.006(5)
C116 0.021(6) 0.040(6) 0.056(7) -0.021(5) 0.001(5) -0.004(5)
C85 0.041(7) 0.035(6) 0.031(6) 0.004(5) -0.007(5) -0.003(5)
C33 0.039(7) 0.029(6) 0.044(6) -0.006(5) 0.001(5) -0.002(5)
N14 0.025(5) 0.031(5) 0.038(5) 0.002(4) -0.002(4) 0.004(4)
C272 0.061(8) 0.044(7) 0.032(6) -0.011(5) 0.006(5) -0.006(6)
C96 0.027(6) 0.037(6) 0.021(5) -0.006(4) 0.000(4) -0.006(5)
C2 0.036(6) 0.029(6) 0.034(6) 0.003(5) -0.002(5) -0.006(5)
C110 0.037(7) 0.047(8) 0.056(7) 0.006(6) 0.000(6) -0.001(6)
N5 0.025(5) 0.041(5) 0.041(5) -0.003(4) -0.003(4) -0.002(4)
C108 0.023(6) 0.044(7) 0.043(6) 0.006(5) 0.005(5) -0.003(5)
C251 0.038(7) 0.027(6) 0.042(7) 0.003(5) -0.005(5) 0.012(5)
C281 0.026(6) 0.035(6) 0.028(6) 0.005(5) -0.013(5) -0.001(5)
C17 0.022(6) 0.043(6) 0.042(6) -0.005(5) -0.007(5) -0.006(5)
C97 0.036(6) 0.033(6) 0.037(6) 0.001(5) 0.001(5) -0.004(5)
C67 0.031(6) 0.038(6) 0.041(6) 0.001(5) 0.012(5) -0.010(5)
C220 0.034(6) 0.032(6) 0.047(7) 0.001(5) 0.000(5) 0.000(5)
C34 0.029(6) 0.047(7) 0.037(6) 0.002(5) 0.000(5) 0.006(5)
C107 0.038(7) 0.038(6) 0.022(5) 0.001(5) 0.006(5) -0.004(5)
C160 0.038(7) 0.038(6) 0.038(7) -0.003(5) -0.004(5) 0.002(5)
C53 0.039(7) 0.045(6) 0.032(6) 0.002(5) 0.002(5) -0.003(5)
C274 0.067(8) 0.038(7) 0.033(6) -0.002(5) 0.004(6) 0.000(6)
C41 0.035(7) 0.052(7) 0.035(6) -0.012(5) -0.006(5) 0.004(6)
C292 0.058(8) 0.046(7) 0.044(7) -0.010(5) 0.030(6) -0.014(6)
C36 0.024(6) 0.056(8) 0.042(6) 0.000(5) -0.005(5) 0.004(5)
C101 0.044(7) 0.046(7) 0.038(6) -0.007(5) -0.008(5) -0.008(6)
C133 0.051(7) 0.039(6) 0.027(6) -0.005(5) 0.018(5) 0.009(5)
C99 0.035(6) 0.033(6) 0.046(7) 0.002(5) 0.004(5) 0.007(5)
C19 0.033(6) 0.043(6) 0.043(7) 0.008(5) -0.009(5) -0.009(5)
C75 0.026(6) 0.047(7) 0.040(6) -0.004(5) 0.008(5) -0.007(5)
C113 0.033(6) 0.046(7) 0.032(6) 0.006(5) 0.003(5) 0.005(5)
C71 0.032(6) 0.046(7) 0.041(6) -0.004(5) 0.003(5) -0.014(5)
C273 0.082(10) 0.044(7) 0.035(7) -0.004(5) 0.003(6) -0.002(7)
C187 0.041(7) 0.039(7) 0.059(7) 0.013(6) -0.001(6) 0.005(5)
C24 0.030(6) 0.049(7) 0.027(6) -0.006(5) -0.003(5) -0.005(5)
C241 0.038(7) 0.040(6) 0.038(6) 0.008(5) 0.008(5) -0.001(5)
C37 0.047(7) 0.054(7) 0.043(7) -0.007(6) 0.006(6) -0.006(6)
C80 0.031(6) 0.034(6) 0.038(6) 0.005(5) -0.014(5) 0.000(5)
C28 0.035(7) 0.033(6) 0.085(9) 0.004(6) -0.026(6) -0.002(5)
C69 0.031(6) 0.034(6) 0.051(7) -0.001(5) 0.005(5) -0.004(5)
C95 0.030(6) 0.020(5) 0.031(6) 0.002(4) 0.014(5) 0.001(4)
C147 0.033(7) 0.102(11) 0.060(8) -0.023(8) 0.025(7) -0.022(7)
C177 0.038(7) 0.072(8) 0.040(7) -0.009(6) 0.008(5) -0.006(6)
C48 0.037(7) 0.047(8) 0.077(9) 0.000(7) 0.002(6) -0.002(6)
C282 0.028(6) 0.025(6) 0.037(6) -0.001(5) 0.001(5) 0.001(5)
C55 0.022(6) 0.049(7) 0.038(6) -0.006(5) -0.007(5) -0.006(5)
C252 0.024(6) 0.042(6) 0.035(6) 0.000(5) -0.012(5) 0.005(5)
C277 0.050(7) 0.046(7) 0.031(6) -0.006(5) 0.002(5) 0.000(6)
C112 0.043(7) 0.034(6) 0.039(6) 0.005(5) -0.004(5) 0.016(5)
C42 0.040(7) 0.040(6) 0.040(6) -0.008(5) -0.004(5) -0.004(5)
C47 0.044(7) 0.035(6) 0.031(6) -0.001(5) -0.008(5) -0.005(5)
C247 0.037(7) 0.040(6) 0.038(6) -0.006(5) -0.004(5) -0.003(5)
C168 0.065(9) 0.056(8) 0.052(7) -0.010(6) 0.023(6) -0.003(7)
C31 0.025(6) 0.042(7) 0.046(7) 0.007(5) 0.001(5) 0.003(5)
C103 0.043(7) 0.053(8) 0.047(7) -0.002(6) -0.022(6) 0.001(6)
C92 0.024(6) 0.029(6) 0.035(6) 0.004(4) 0.005(4) -0.006(4)
N9 0.049(6) 0.037(5) 0.040(5) 0.010(4) -0.002(4) -0.003(4)
C154 0.032(7) 0.053(8) 0.091(10) -0.008(7) 0.004(6) -0.009(6)
C142 0.037(7) 0.065(8) 0.045(7) -0.003(6) 0.022(6) 0.002(6)
N16 0.037(5) 0.038(5) 0.044(5) -0.005(4) 0.005(4) 0.000(4)
C105 0.030(6) 0.033(6) 0.042(6) -0.005(5) 0.008(5) 0.000(5)
C12 0.017(6) 0.038(6) 0.044(6) 0.008(5) -0.001(5) -0.003(5)
C115 0.033(7) 0.030(6) 0.046(6) -0.002(5) 0.012(5) 0.002(5)
C248 0.049(7) 0.043(7) 0.050(7) -0.017(6) -0.004(6) 0.003(6)
C61 0.032(6) 0.037(6) 0.031(6) 0.004(5) 0.000(5) 0.004(5)
C275 0.067(9) 0.041(7) 0.056(8) -0.011(6) -0.002(6) -0.024(6)
C9 0.031(6) 0.045(7) 0.032(6) 0.002(5) -0.003(5) 0.008(5)
C22 0.024(6) 0.052(7) 0.063(8) 0.016(6) -0.012(5) 0.009(5)
C221 0.026(6) 0.038(6) 0.029(6) -0.006(5) -0.005(5) -0.002(5)
C106 0.031(7) 0.039(6) 0.032(6) 0.001(5) -0.001(5) -0.002(5)
C262 0.038(6) 0.053(7) 0.026(6) -0.018(5) 0.015(5) -0.003(5)
C111 0.037(7) 0.036(6) 0.043(6) -0.005(5) 0.006(5) -0.002(6)
C219 0.068(9) 0.056(8) 0.049(7) 0.018(6) 0.017(6) -0.001(7)
C192 0.039(7) 0.036(6) 0.036(6) 0.009(5) 0.000(5) -0.008(5)
C14 0.060(8) 0.021(6) 0.056(7) 0.019(5) -0.004(6) 0.002(5)
C78 0.040(7) 0.048(7) 0.037(6) 0.011(5) -0.004(5) -0.002(6)
C104 0.057(8) 0.034(6) 0.050(7) -0.014(5) -0.006(6) 0.002(6)
C56 0.031(6) 0.065(8) 0.035(6) -0.018(6) -0.003(5) -0.004(6)
C82 0.037(7) 0.053(7) 0.039(6) 0.007(5) -0.013(5) 0.011(6)
C65 0.036(7) 0.042(7) 0.034(6) -0.003(5) 0.002(5) -0.012(5)
C63 0.026(6) 0.046(6) 0.026(5) -0.001(5) 0.002(4) 0.004(5)
C184 0.079(9) 0.046(7) 0.031(6) 0.007(5) 0.008(6) -0.006(7)
C131 0.021(6) 0.037(6) 0.041(6) 0.007(5) -0.010(5) -0.002(5)
C27 0.026(6) 0.035(6) 0.042(6) 0.007(5) -0.009(5) 0.002(5)
C163 0.042(7) 0.080(9) 0.034(6) -0.008(6) 0.025(5) -0.011(6)
C119 0.033(6) 0.036(6) 0.033(6) -0.004(5) -0.006(5) 0.005(5)
C236 0.071(9) 0.050(7) 0.052(7) -0.015(6) 0.024(6) -0.005(6)
C261 0.040(7) 0.078(9) 0.047(7) 0.002(6) -0.010(6) 0.000(6)
C120 0.058(8) 0.035(6) 0.062(8) -0.017(6) -0.018(6) -0.011(6)
C288 0.050(8) 0.059(8) 0.029(6) -0.006(5) 0.003(5) 0.007(6)
C83 0.043(7) 0.033(7) 0.034(6) 0.000(5) -0.003(5) -0.005(5)
C46 0.031(7) 0.038(6) 0.048(7) 0.003(5) 0.003(6) 0.007(5)
C23 0.026(6) 0.031(6) 0.029(5) -0.004(4) 0.000(4) 0.004(4)
C4 0.028(6) 0.039(6) 0.024(5) -0.003(5) -0.007(4) 0.001(5)
C58 0.049(7) 0.044(7) 0.038(6) -0.001(5) -0.020(5) -0.004(6)
C10 0.037(7) 0.042(6) 0.055(7) 0.015(6) 0.009(6) 0.006(5)
C109 0.032(6) 0.028(6) 0.045(6) -0.003(5) 0.004(5) -0.016(5)
C263 0.040(7) 0.051(7) 0.047(7) -0.001(5) 0.015(5) -0.006(6)
C284 0.060(8) 0.037(7) 0.045(7) -0.012(5) 0.017(6) -0.008(6)
C191 0.035(6) 0.044(6) 0.040(6) 0.004(5) -0.005(5) -0.002(5)
C173 0.026(7) 0.083(9) 0.047(7) -0.009(6) 0.013(5) 0.010(6)
C157 0.043(8) 0.045(7) 0.075(9) -0.008(6) -0.006(6) 0.008(6)
C3 0.036(6) 0.023(5) 0.025(5) -0.001(4) -0.004(4) -0.003(4)
C127 0.034(7) 0.039(6) 0.053(7) 0.007(5) -0.007(6) -0.001(5)
C77 0.029(6) 0.035(6) 0.042(6) -0.006(5) 0.007(5) -0.003(5)
C202 0.038(7) 0.073(9) 0.036(7) 0.014(6) 0.013(6) 0.009(6)
C66 0.030(6) 0.045(6) 0.024(5) 0.000(5) -0.004(5) -0.002(5)
C285 0.069(9) 0.045(7) 0.046(7) -0.013(6) 0.018(6) -0.003(7)
C250 0.032(6) 0.034(6) 0.041(6) 0.005(5) -0.003(5) 0.004(5)
C228 0.053(8) 0.066(8) 0.036(6) 0.002(6) 0.012(6) -0.014(6)
C93 0.032(6) 0.026(5) 0.025(5) -0.004(4) 0.003(4) -0.005(4)
C6 0.035(6) 0.033(6) 0.034(6) -0.002(5) -0.002(5) -0.004(5)
C62 0.029(6) 0.039(6) 0.035(6) -0.001(5) 0.006(5) 0.000(5)
C7 0.040(7) 0.033(6) 0.040(6) 0.004(5) 0.000(6) 0.001(5)
C159 0.039(7) 0.099(11) 0.048(7) -0.036(7) -0.003(6) -0.003(7)
C49 0.047(7) 0.038(6) 0.056(7) -0.008(6) 0.009(6) -0.004(5)
C117 0.041(7) 0.033(6) 0.049(7) -0.003(5) -0.017(5) 0.007(5)
C278 0.051(8) 0.062(8) 0.060(8) -0.001(7) -0.001(6) -0.021(7)
C130 0.024(6) 0.059(7) 0.028(6) -0.005(5) 0.003(4) -0.001(5)
C11 0.034(7) 0.040(6) 0.048(7) 0.006(5) -0.006(5) 0.000(5)
C267 0.032(6) 0.048(7) 0.047(7) -0.007(5) 0.008(5) 0.003(5)
C172 0.040(7) 0.068(8) 0.035(6) -0.008(6) 0.011(5) -0.001(6)
C203 0.056(8) 0.083(10) 0.048(8) 0.030(7) 0.020(7) 0.021(7)
C72 0.032(6) 0.043(7) 0.044(6) 0.014(5) -0.003(5) -0.008(5)
C124 0.039(7) 0.038(6) 0.047(7) -0.010(5) 0.002(5) 0.004(5)
C211 0.047(7) 0.061(8) 0.030(6) 0.001(5) 0.013(5) -0.007(6)
C32 0.034(7) 0.047(7) 0.048(7) -0.007(5) -0.002(5) -0.005(5)
C35 0.035(6) 0.048(7) 0.039(6) -0.010(5) 0.007(5) 0.002(5)
C8 0.033(7) 0.037(6) 0.039(6) 0.005(5) 0.006(5) 0.003(5)
C245 0.052(8) 0.039(7) 0.061(8) -0.002(6) 0.015(7) -0.002(6)
C134 0.044(8) 0.065(8) 0.053(8) -0.011(6) 0.012(6) 0.006(7)
C121 0.034(6) 0.041(6) 0.036(6) 0.001(5) 0.008(5) 0.008(5)
C91 0.021(6) 0.038(6) 0.035(6) 0.003(5) -0.001(4) 0.005(5)
C161 0.016(6) 0.039(6) 0.053(7) -0.010(5) -0.011(5) 0.004(5)
C88 0.048(7) 0.046(7) 0.039(6) -0.005(5) -0.004(5) -0.009(6)
C297 0.056(8) 0.066(8) 0.037(7) -0.020(6) 0.024(6) -0.027(6)
C294 0.115(12) 0.050(8) 0.085(10) -0.011(7) 0.075(9) -0.011(8)
C45 0.027(6) 0.040(6) 0.045(7) -0.004(5) 0.000(5) 0.004(5)
C249 0.046(7) 0.055(7) 0.031(6) -0.026(5) 0.011(5) 0.004(6)
C5 0.030(6) 0.027(6) 0.041(6) 0.005(5) 0.005(5) 0.006(5)
C246 0.051(8) 0.026(6) 0.086(10) -0.007(6) -0.016(7) -0.006(6)
C289 0.035(7) 0.058(8) 0.052(7) -0.002(6) -0.003(5) 0.016(6)
C135 0.056(8) 0.047(7) 0.045(7) 0.006(6) 0.011(6) -0.005(6)
C156 0.038(8) 0.065(8) 0.070(9) -0.017(7) -0.020(6) -0.009(6)
C76 0.033(7) 0.052(7) 0.046(7) -0.003(6) 0.003(5) -0.001(6)
C233 0.049(8) 0.058(7) 0.029(6) -0.005(5) 0.013(5) -0.003(6)
C128 0.028(7) 0.071(9) 0.072(9) 0.006(7) 0.003(6) -0.015(6)
C98 0.030(6) 0.040(6) 0.044(6) -0.008(5) -0.004(5) -0.001(5)
C240 0.059(9) 0.056(8) 0.079(9) -0.008(7) -0.023(7) -0.011(7)
C214 0.041(7) 0.059(8) 0.062(8) -0.020(7) 0.010(6) -0.006(6)
C59 0.052(8) 0.043(7) 0.048(7) 0.009(6) -0.015(6) 0.004(6)
C84 0.048(7) 0.047(8) 0.029(6) 0.009(5) 0.005(5) -0.004(6)
C190 0.045(7) 0.040(6) 0.047(7) 0.008(5) 0.002(5) 0.007(6)
C73 0.033(7) 0.044(7) 0.063(8) 0.018(6) -0.003(6) -0.007(5)
C51 0.042(7) 0.038(6) 0.045(7) -0.012(5) 0.001(5) -0.001(5)
C151 0.052(8) 0.047(7) 0.054(7) 0.003(6) 0.017(6) 0.001(6)
C232 0.057(8) 0.037(6) 0.042(7) 0.005(5) 0.019(6) -0.008(6)
C283 0.048(8) 0.038(7) 0.024(6) 0.000(5) 0.005(5) -0.003(5)
C296 0.085(10) 0.064(9) 0.068(9) -0.020(7) 0.026(8) -0.036(8)
C30 0.029(6) 0.053(7) 0.051(7) 0.004(6) -0.014(5) -0.012(5)
C258 0.053(8) 0.042(7) 0.051(7) -0.009(6) 0.009(6) -0.001(6)
C43 0.042(7) 0.061(8) 0.037(6) -0.009(6) -0.008(5) -0.009(6)
C114 0.032(6) 0.034(6) 0.041(6) -0.007(5) 0.007(5) 0.007(5)
C193 0.090(10) 0.031(6) 0.056(8) 0.004(6) 0.047(7) -0.007(7)
C102 0.048(7) 0.027(6) 0.042(6) 0.004(5) -0.005(5) 0.005(5)
C181 0.067(8) 0.039(7) 0.033(6) -0.004(5) 0.020(6) -0.009(6)
C123 0.060(9) 0.038(7) 0.086(10) -0.022(7) -0.015(8) 0.005(7)
C100 0.034(6) 0.028(6) 0.062(7) -0.004(5) -0.019(5) 0.001(5)
C18 0.045(7) 0.042(6) 0.035(6) 0.010(5) -0.016(5) -0.010(5)
C70 0.044(7) 0.029(6) 0.047(7) 0.006(5) 0.005(5) -0.002(5)
C68 0.029(6) 0.037(6) 0.036(6) -0.004(5) -0.006(5) 0.002(5)
C279 0.033(7) 0.053(8) 0.059(8) -0.014(6) 0.006(6) -0.006(6)
C183 0.118(12) 0.048(8) 0.057(8) 0.020(6) 0.029(8) 0.002(8)
C175 0.057(9) 0.088(10) 0.057(8) -0.010(7) 0.006(7) -0.014(8)
C29 0.033(7) 0.038(7) 0.085(9) 0.007(6) -0.013(6) 0.009(5)
C189 0.052(8) 0.082(9) 0.055(8) 0.011(7) 0.033(6) 0.026(7)
C50 0.030(6) 0.043(6) 0.041(6) 0.003(5) 0.001(5) 0.002(5)
C185 0.069(9) 0.049(8) 0.069(9) 0.012(7) 0.009(8) 0.014(7)
C215 0.052(8) 0.041(7) 0.082(9) -0.019(7) -0.016(7) 0.006(6)
C122 0.043(8) 0.044(7) 0.071(8) -0.009(6) 0.003(6) 0.006(6)
C276 0.061(8) 0.054(8) 0.053(7) -0.005(6) 0.012(6) -0.018(6)
C54 0.036(7) 0.045(7) 0.056(7) -0.003(6) 0.016(6) -0.004(5)
C186 0.061(9) 0.043(7) 0.072(9) 0.010(6) 0.013(7) 0.009(6)
C259 0.059(9) 0.065(9) 0.068(9) 0.016(7) -0.017(7) 0.001(7)
C57 0.047(7) 0.031(6) 0.036(6) 0.000(5) -0.014(5) -0.010(5)
C264 0.047(8) 0.053(8) 0.055(7) 0.001(6) 0.021(6) 0.002(6)
C44 0.067(8) 0.028(6) 0.070(8) -0.004(6) -0.001(7) 0.016(6)
C207 0.058(8) 0.066(8) 0.043(7) 0.015(6) 0.027(6) -0.001(7)
C255 0.057(8) 0.074(9) 0.039(7) -0.016(6) 0.005(6) -0.017(7)
C141 0.056(8) 0.057(8) 0.067(8) 0.001(7) 0.000(7) 0.009(7)
C206 0.085(11) 0.075(10) 0.057(9) 0.029(8) 0.033(8) 0.003(8)
C243 0.043(7) 0.046(7) 0.060(8) 0.006(6) 0.016(6) -0.014(6)
C81 0.049(7) 0.038(6) 0.032(6) 0.010(5) -0.001(5) -0.001(5)
C218 0.062(8) 0.044(7) 0.068(9) 0.006(6) 0.003(7) 0.011(6)
C16 0.049(8) 0.039(7) 0.046(7) -0.004(6) 0.010(6) -0.005(6)
C74 0.048(7) 0.030(6) 0.063(8) -0.003(6) -0.009(6) -0.007(5)
C257 0.058(8) 0.052(7) 0.042(7) -0.008(6) 0.012(6) -0.004(6)
C286 0.035(7) 0.075(10) 0.050(7) -0.025(7) 0.008(6) -0.010(7)
C174 0.043(8) 0.108(11) 0.057(8) 0.000(8) -0.001(6) 0.006(8)
C204 0.057(9) 0.088(11) 0.049(8) 0.004(8) 0.017(6) 0.010(8)
C287 0.048(8) 0.063(9) 0.055(8) -0.009(7) 0.012(6) 0.007(6)
C224 0.075(10) 0.059(9) 0.052(8) -0.015(7) 0.027(7) -0.013(7)
C217 0.050(8) 0.046(7) 0.054(8) -0.004(6) -0.015(6) -0.005(6)
C21 0.049(7) 0.028(6) 0.064(8) 0.013(6) -0.007(6) -0.002(5)
C144 0.153(18) 0.065(11) 0.056(10) -0.020(9) 0.059(11) -0.006(11)
C242 0.046(8) 0.047(7) 0.061(8) 0.005(6) 0.005(6) -0.006(6)
C129 0.040(7) 0.066(8) 0.059(8) -0.009(6) 0.010(6) -0.016(6)
C126 0.051(8) 0.045(7) 0.084(10) 0.001(7) -0.009(7) -0.020(6)
C86 0.088(10) 0.036(7) 0.041(7) 0.001(5) -0.002(6) -0.010(6)
C60 0.034(7) 0.063(8) 0.045(7) -0.020(6) -0.010(5) -0.015(6)
C205 0.068(10) 0.106(13) 0.031(7) 0.017(8) 0.017(7) 0.032(9)
C90 0.055(8) 0.048(7) 0.052(7) -0.006(6) -0.024(6) -0.015(6)
C293 0.068(9) 0.064(9) 0.059(8) -0.001(7) 0.023(7) 0.019(7)
C40 0.037(7) 0.052(7) 0.054(7) -0.006(6) -0.008(5) 0.005(6)
C212 0.059(9) 0.096(12) 0.062(9) -0.015(9) 0.039(7) -0.016(8)
C180 0.058(9) 0.082(10) 0.079(10) 0.023(8) 0.009(7) 0.005(8)
C15 0.061(8) 0.021(6) 0.051(7) 0.006(5) 0.012(6) 0.015(6)
C162 0.016(6) 0.053(7) 0.068(8) 0.000(6) 0.009(5) -0.004(5)
C238 0.066(9) 0.062(8) 0.058(8) -0.010(7) 0.003(7) -0.018(7)
C208 0.065(9) 0.076(10) 0.068(9) -0.002(7) -0.003(7) -0.017(8)
C89 0.048(7) 0.052(7) 0.047(7) 0.009(6) -0.015(6) -0.013(6)
C244 0.030(6) 0.035(6) 0.054(7) 0.001(5) -0.003(5) -0.009(5)
C291 0.069(9) 0.054(8) 0.060(8) -0.005(6) 0.000(7) 0.017(7)
C125 0.063(9) 0.046(7) 0.063(9) -0.014(6) -0.011(7) -0.015(6)
C265 0.040(8) 0.066(9) 0.079(9) -0.031(8) 0.027(7) -0.006(7)
C223 0.071(9) 0.056(8) 0.034(6) 0.001(6) 0.019(6) 0.000(7)
C197 0.100(13) 0.059(9) 0.079(11) -0.005(8) 0.064(10) -0.007(9)
C196 0.095(13) 0.060(10) 0.106(13) 0.008(10) 0.052(11) -0.005(9)
C138 0.038(7) 0.068(8) 0.027(6) -0.015(5) 0.001(5) 0.015(6)
C300 0.072(9) 0.083(10) 0.051(8) -0.013(7) 0.001(7) 0.008(8)
C155 0.045(8) 0.067(9) 0.093(10) -0.017(8) 0.011(7) -0.011(7)
C226 0.047(8) 0.083(10) 0.053(8) 0.008(7) 0.016(7) -0.020(7)
C230 0.067(9) 0.094(11) 0.054(8) 0.018(8) 0.000(7) -0.007(8)
C227 0.054(8) 0.082(10) 0.031(6) 0.009(6) 0.006(6) -0.009(7)
C188 0.035(7) 0.061(8) 0.064(8) 0.005(6) 0.014(6) 0.012(6)
C136 0.076(10) 0.082(10) 0.036(7) -0.002(7) 0.023(6) -0.022(8)
C166 0.065(9) 0.068(10) 0.039(7) -0.010(7) 0.012(7) -0.011(7)
C195 0.060(9) 0.078(11) 0.078(10) 0.015(9) 0.030(8) -0.014(9)
C164 0.064(9) 0.041(7) 0.060(8) -0.001(6) 0.021(7) -0.005(6)
C194 0.045(8) 0.056(8) 0.075(9) 0.004(7) 0.024(7) -0.003(7)
C268 0.055(8) 0.067(9) 0.060(8) 0.006(7) -0.004(6) -0.003(7)
C167 0.068(9) 0.074(10) 0.047(8) -0.019(7) 0.005(6) -0.007(8)
C179 0.044(9) 0.174(18) 0.094(12) 0.017(12) 0.002(8) -0.040(10)
C213 0.055(8) 0.059(9) 0.067(9) -0.010(7) 0.017(7) 0.006(7)
C270 0.028(7) 0.075(9) 0.088(10) 0.019(8) -0.018(6) 0.002(6)
C87 0.079(9) 0.035(7) 0.039(7) 0.002(5) -0.005(6) -0.007(6)
C38 0.033(7) 0.051(7) 0.053(7) -0.001(6) -0.008(5) -0.002(5)
C152 0.050(8) 0.088(10) 0.066(9) -0.027(8) 0.028(7) -0.017(7)
C149 0.23(2) 0.065(11) 0.139(16) -0.049(11) 0.129(17) -0.062(13)
C52 0.043(7) 0.046(7) 0.054(7) 0.008(6) -0.008(6) 0.006(6)
C253 0.030(6) 0.066(8) 0.028(6) -0.009(5) 0.005(5) -0.010(6)
C137 0.028(7) 0.088(10) 0.052(8) -0.012(7) 0.012(6) -0.010(7)
C20 0.038(7) 0.054(7) 0.042(7) 0.013(6) -0.020(5) -0.015(6)
C225 0.069(10) 0.065(10) 0.073(10) 0.001(8) 0.025(8) -0.022(8)
C199 0.058(9) 0.068(9) 0.069(9) -0.012(7) 0.003(7) -0.012(7)
C201 0.079(10) 0.068(9) 0.075(10) -0.021(8) 0.021(8) -0.024(8)
C229 0.058(9) 0.067(9) 0.089(11) 0.011(8) -0.022(8) -0.010(7)
C165 0.066(9) 0.055(8) 0.080(10) -0.006(8) 0.042(8) -0.005(7)
C143 0.078(10) 0.061(9) 0.060(8) 0.011(7) 0.036(8) 0.022(7)
C150 0.045(8) 0.135(14) 0.055(8) -0.023(9) -0.001(6) -0.002(8)
C235 0.067(9) 0.072(9) 0.059(8) 0.008(7) 0.033(7) 0.011(8)
C210 0.065(9) 0.074(9) 0.048(8) 0.017(7) 0.014(7) 0.007(7)
C256 0.054(8) 0.064(9) 0.062(8) -0.021(7) 0.012(7) -0.016(7)
C298 0.081(10) 0.061(9) 0.081(10) 0.006(8) 0.024(9) 0.015(8)
C216 0.045(8) 0.059(8) 0.066(8) 0.002(7) -0.012(6) 0.014(7)
C260 0.104(12) 0.093(11) 0.066(9) -0.045(8) 0.023(8) -0.046(10)
C176 0.082(10) 0.072(9) 0.056(8) -0.004(7) 0.011(7) 0.000(8)
C145 0.20(3) 0.055(11) 0.129(19) -0.023(13) 0.13(2) -0.018(14)
C234 0.049(8) 0.067(9) 0.059(8) 0.015(7) 0.009(6) 0.002(7)
C158 0.047(8) 0.090(10) 0.043(7) -0.017(7) -0.006(6) 0.005(7)
C198 0.102(11) 0.051(8) 0.048(8) -0.001(6) 0.042(8) -0.017(8)
C266 0.038(7) 0.070(9) 0.055(8) -0.007(7) 0.006(6) -0.003(6)
C171 0.097(11) 0.070(9) 0.061(9) 0.015(7) 0.028(8) 0.027(8)
C153 0.057(9) 0.082(10) 0.067(9) -0.011(8) 0.017(7) -0.024(8)
C295 0.105(12) 0.059(9) 0.076(10) -0.014(7) 0.041(9) -0.042(8)
C140 0.073(10) 0.099(12) 0.089(11) -0.006(9) 0.021(8) -0.051(9)
C269 0.058(9) 0.065(9) 0.099(11) -0.017(8) 0.032(8) -0.030(7)
C139 0.065(9) 0.058(8) 0.056(8) 0.011(6) -0.014(7) 0.011(7)
C170 0.082(11) 0.104(12) 0.103(12) -0.052(10) 0.026(9) -0.042(10)
C231 0.064(9) 0.079(9) 0.047(7) -0.008(7) 0.002(6) -0.018(7)
C182 0.098(11) 0.061(8) 0.044(7) 0.010(6) 0.028(7) -0.023(8)
C148 0.079(11) 0.098(12) 0.073(10) 0.027(9) 0.027(9) 0.041(9)
C290 0.058(9) 0.092(11) 0.096(11) -0.021(9) 0.015(8) -0.031(8)
C299 0.154(16) 0.073(10) 0.091(12) -0.052(9) 0.047(11) -0.044(11)
C146 0.128(17) 0.152(19) 0.103(14) -0.088(14) 0.088(13) -0.107(16)
C200 0.094(12) 0.081(11) 0.120(14) 0.014(10) 0.037(10) 0.041(10)
C169 0.088(11) 0.066(9) 0.068(9) 0.012(7) 0.015(8) 0.008(8)
C178 0.057(8) 0.066(9) 0.062(8) 0.002(7) -0.010(7) 0.009(7)
C209 0.119(13) 0.082(10) 0.054(8) 0.035(8) 0.022(8) 0.052(10)
C239 0.091(11) 0.078(10) 0.078(10) 0.002(8) 0.023(8) 0.038(9)
P2 0.047(2) 0.057(2) 0.053(2) 0.0161(17) -0.0081(16) -0.0107(16)
P1 0.055(2) 0.053(2) 0.087(3) 0.0060(19) -0.016(2) 0.0013(18)
F11 0.063(5) 0.082(5) 0.091(6) 0.008(4) 0.006(4) -0.023(4)
F9 0.054(5) 0.128(8) 0.138(8) 0.086(7) 0.006(5) 0.011(5)
F5 0.065(5) 0.114(7) 0.094(6) 0.006(5) -0.001(4) -0.018(5)
F12 0.053(5) 0.087(6) 0.134(7) 0.038(5) -0.019(5) -0.021(4)
F1 0.239(14) 0.072(6) 0.133(9) 0.006(6) -0.031(9) 0.039(8)
F7 0.096(7) 0.159(10) 0.115(8) -0.041(7) 0.034(6) -0.015(7)
F6 0.080(6) 0.137(8) 0.128(8) 0.049(7) -0.017(6) -0.050(6)
F10 0.106(7) 0.076(6) 0.180(10) 0.061(6) -0.067(7) -0.033(5)
F3 0.092(7) 0.195(11) 0.095(7) 0.052(7) -0.047(5) -0.063(7)
F4 0.071(6) 0.233(13) 0.061(5) -0.026(6) -0.012(4) 0.000(7)
F8 0.199(11) 0.139(9) 0.084(7) -0.036(6) 0.045(7) -0.082(9)
F2 0.192(12) 0.059(6) 0.306(18) 0.036(8) 0.145(13) 0.048(7)
P5 0.056(2) 0.0395(17) 0.0511(19) -0.0018(15) 0.0062(16) -0.0001(16)
F25 0.097(6) 0.075(5) 0.067(5) 0.020(4) -0.009(4) 0.003(5)
F26 0.125(7) 0.065(5) 0.060(5) 0.014(4) 0.018(5) 0.007(5)
F29 0.102(7) 0.114(7) 0.113(7) 0.036(6) 0.038(6) 0.035(6)
F27 0.131(8) 0.071(5) 0.102(6) 0.002(5) -0.028(6) -0.037(5)
F28 0.132(8) 0.062(5) 0.129(8) -0.008(5) -0.053(6) -0.028(5)
F30 0.129(8) 0.109(7) 0.161(9) 0.027(7) 0.081(8) 0.049(7)
P4 0.100(4) 0.068(3) 0.102(3) 0.009(3) 0.011(3) -0.012(3)
F19 0.125(8) 0.122(8) 0.120(8) -0.015(6) 0.047(7) -0.005(7)
F23 0.202(12) 0.112(8) 0.087(7) -0.011(6) -0.041(7) -0.004(8)
F21 0.187(11) 0.076(6) 0.133(9) 0.002(6) -0.017(8) 0.010(7)
F20 0.109(8) 0.123(9) 0.197(12) 0.008(8) 0.048(8) -0.043(7)
F22 0.116(8) 0.084(7) 0.217(13) 0.033(8) 0.012(8) 0.028(6)
P3 0.059(2) 0.0463(19) 0.053(2) -0.0026(15) -0.0008(16) 0.0051(16)
F17 0.056(5) 0.105(6) 0.062(5) -0.006(4) 0.005(4) 0.012(4)
F15 0.098(6) 0.053(5) 0.149(8) 0.021(5) 0.031(6) -0.016(4)
F13 0.079(5) 0.122(7) 0.048(4) 0.005(4) -0.001(4) 0.022(5)
F14 0.083(5) 0.071(5) 0.085(5) 0.005(4) -0.032(4) 0.010(4)
F16 0.163(9) 0.060(5) 0.113(7) 0.004(5) -0.038(7) -0.028(6)
F18 0.087(6) 0.151(9) 0.122(8) -0.065(7) -0.009(6) 0.058(6)
F24 0.149(9) 0.080(6) 0.185(11) -0.053(7) 0.072(9) -0.033(6)
F33 0.128(7) 0.063(5) 0.085(6) -0.024(5) 0.001(5) 0.018(5)
F31 0.102(7) 0.071(5) 0.116(7) -0.008(5) -0.015(6) 0.047(5)
P6 0.319(14) 0.165(9) 0.158(8) -0.012(6) -0.083(9) 0.071(9)
F35 0.173(10) 0.125(8) 0.061(6) -0.007(5) -0.040(6) 0.031(8)
F32 0.197(18) 0.34(3) 0.32(3) -0.03(2) -0.054(18) 0.09(2)
F34 0.45(4) 0.182(18) 0.30(3) 0.000(18) -0.15(3) -0.05(2)
F36 0.59(5) 0.37(3) 0.116(13) 0.027(17) 0.10(2) 0.04(3)
Cl1 0.067(2) 0.0455(18) 0.080(2) -0.0076(16) 0.0132(18) -0.0121(16)
Cl3 0.085(3) 0.103(3) 0.056(2) -0.0041(19) -0.0053(19) -0.045(2)
Cl2 0.057(2) 0.071(2) 0.112(3) 0.019(2) 0.014(2) 0.0110(18)
Cl4 0.084(3) 0.081(3) 0.072(2) 0.002(2) -0.014(2) 0.016(2)
Cl5 0.143(4) 0.172(5) 0.069(3) -0.030(3) 0.004(3) -0.090(4)
Cl6 0.066(3) 0.133(4) 0.131(4) 0.039(3) 0.025(3) 0.009(3)
Cl15 0.089(3) 0.102(3) 0.076(3) -0.009(2) -0.006(2) -0.013(2)
Cl11 0.073(3) 0.084(3) 0.148(4) -0.026(3) -0.008(3) -0.008(2)
Cl14 0.086(3) 0.152(4) 0.101(3) 0.029(3) 0.000(3) -0.005(3)
Cl10 0.129(4) 0.076(3) 0.099(3) -0.008(2) -0.015(3) 0.024(3)
Cl17 0.066(3) 0.147(4) 0.110(3) -0.043(3) 0.010(2) -0.006(3)
Cl12 0.094(3) 0.095(3) 0.153(4) 0.004(3) 0.022(3) 0.005(3)
Cl18 0.201(6) 0.080(3) 0.110(4) 0.037(3) 0.048(4) 0.038(3)
Cl16 0.157(5) 0.119(4) 0.100(4) -0.003(3) -0.019(3) 0.008(4)
Cl8 0.100(4) 0.155(5) 0.149(5) -0.041(4) 0.002(3) 0.049(3)
Cl9 0.114(4) 0.115(4) 0.171(5) -0.025(4) -0.029(4) -0.028(3)
Cl7 0.201(6) 0.079(3) 0.193(6) -0.046(4) 0.020(5) 0.007(4)
Cl13 0.182(6) 0.142(5) 0.178(6) 0.026(5) -0.042(5) -0.037(5)
Cl20 0.108(3) 0.104(3) 0.061(2) -0.015(2) -0.011(2) 0.039(3)
Cl21 0.119(4) 0.091(3) 0.102(3) -0.024(3) -0.007(3) 0.005(3)
Cl22 0.119(4) 0.095(3) 0.092(3) -0.018(2) -0.003(3) -0.027(3)
Cl19 0.097(3) 0.091(3) 0.148(4) -0.010(3) -0.041(3) -0.019(3)
Cl24 0.199(6) 0.082(3) 0.175(6) -0.019(3) 0.106(5) -0.021(4)
Cl6A 0.167(11) 0.125(10) 0.077(7) 0.024(6) 0.012(7) 0.031(9)
Cl5A 0.082(7) 0.131(9) 0.151(10) -0.009(8) 0.005(7) -0.010(6)
Cl26 0.140(10) 0.092(7) 0.136(10) 0.007(7) 0.071(9) 0.024(7)
Cl23 0.160(7) 0.377(14) 0.165(7) 0.026(8) 0.043(5) -0.098(8)
Cl25 0.062(6) 0.168(11) 0.166(11) -0.055(10) -0.017(7) -0.008(6)
Cl28 0.117(4) 0.103(4) 0.184(6) 0.016(4) 0.017(4) 0.009(3)
Cl30 0.142(5) 0.118(4) 0.153(5) -0.011(4) -0.005(4) -0.026(4)
Cl35 0.106(4) 0.134(5) 0.170(5) -0.025(4) -0.033(4) 0.041(3)
Cl37 0.160(5) 0.148(5) 0.101(4) 0.001(3) 0.022(3) 0.022(4)
Cl27 0.251(8) 0.132(4) 0.076(3) -0.015(3) 0.040(4) -0.025(5)
Cl38 0.124(5) 0.150(5) 0.172(6) 0.031(4) 0.018(4) 0.014(4)
Cl36 0.123(5) 0.162(6) 0.212(7) -0.001(5) -0.053(5) -0.038(4)
Cl40 0.199(7) 0.209(9) 0.120(5) 0.011(5) -0.018(5) -0.028(7)
Cl39 0.231(8) 0.101(4) 0.232(8) -0.016(5) -0.089(7) -0.002(5)
Cl32 0.117(5) 0.137(5) 0.342(12) 0.053(7) -0.043(6) -0.009(4)
Cl31 0.131(6) 0.147(6) 0.396(14) -0.002(7) 0.105(7) 0.003(5)
Cl29 0.178(7) 0.183(8) 0.326(13) 0.078(8) -0.039(8) 0.056(6)
Cl34 0.215(11) 0.51(3) 0.217(10) 0.130(13) -0.106(9) -0.209(16)
Cl33 0.45(2) 0.149(8) 0.288(13) -0.026(8) 0.003(13) 0.110(11)
Cl42 0.204(10) 0.117(6) 0.44(2) 0.031(9) -0.149(12) -0.047(6)
Cl45 0.130(9) 0.067(6) 0.203(12) -0.056(7) -0.032(9) -0.011(6)
Cl8' 0.230(14) 0.122(8) 0.106(8) -0.028(6) 0.094(9) -0.037(9)
Cl44 0.349(16) 0.139(7) 0.393(18) 0.080(9) 0.158(14) 0.083(9)
Cl41 0.197(9) 0.41(2) 0.210(10) 0.068(12) 0.051(8) 0.066(11)
Cl4A 0.146(10) 0.083(7) 0.200(14) 0.014(8) -0.068(10) -0.052(7)
Cl7' 0.150(10) 0.108(8) 0.159(10) -0.017(7) 0.030(8) 0.013(7)
Cl4' 0.126(10) 0.138(11) 0.179(12) -0.082(10) -0.036(9) 0.010(8)
Cl43 0.209(11) 0.349(19) 0.42(2) 0.016(17) 0.121(13) 0.051(13)
Cl3D 0.218(15) 0.132(10) 0.114(9) -0.015(8) 0.022(9) -0.026(10)
Cl4F 0.169(13) 0.170(15) 0.208(16) 0.056(13) 0.035(11) -0.003(11)
Cl4E 0.231(15) 0.204(15) 0.097(8) -0.032(9) -0.009(9) 0.104(13)
Cl5D 0.140(12) 0.28(2) 0.227(18) 0.042(17) -0.011(12) 0.036(13)
Cl3C 0.23(3) 0.39(6) 0.94(13) 0.28(7) -0.14(5) 0.01(4)

loop_
_atom_type_symbol
_atom_type_description
_atom_type_scat_dispersion_real
_atom_type_scat_dispersion_imag
_atom_type_scat_source
C C 0.0033 0.0016 'International Tables Vol C Tables 4.2.6.8 and 6.1.1.4'
H H 0.0000 0.0000 'International Tables Vol C Tables 4.2.6.8 and 6.1.1.4'
N N 0.0061 0.0033 'International Tables Vol C Tables 4.2.6.8 and 6.1.1.4'
F F 0.0171 0.0103 'International Tables Vol C Tables 4.2.6.8 and 6.1.1.4'
P P 0.1023 0.0942 'International Tables Vol C Tables 4.2.6.8 and 6.1.1.4'
Cu Cu 0.3201 1.2651 'International Tables Vol C Tables 4.2.6.8 and 6.1.1.4'
Cl Cl 0.1484 0.1585 'International Tables Vol C Tables 4.2.6.8 and 6.1.1.4'

loop_
_geom_angle_atom_site_label_1
_geom_angle_atom_site_label_2
_geom_angle_atom_site_label_3
_geom_angle
_geom_angle_site_symmetry_1
_geom_angle_site_symmetry_3
_geom_angle_publ_flag
N12 Cu1 N11 116.7(3) . 2 ?
N12 Cu1 N24 134.7(3) . . ?
N11 Cu1 N24 96.6(3) 2 . ?
N12 Cu1 N23 110.8(3) . . ?
N11 Cu1 N23 112.7(3) 2 . ?
N24 Cu1 N23 79.9(3) . . ?
N4 Cu2 N2 108.3(3) . . ?
N4 Cu2 N17 126.0(3) . . ?
N2 Cu2 N17 109.6(3) . . ?
N4 Cu2 N18 122.9(3) . . ?
N2 Cu2 N18 105.6(3) . . ?
N17 Cu2 N18 81.1(3) . . ?
N3 Cu3 N14 136.7(3) 2_946 . ?
N3 Cu3 N1 118.0(3) 2_946 . ?
N14 Cu3 N1 94.9(3) . . ?
N3 Cu3 N13 111.8(3) 2_946 . ?
N14 Cu3 N13 80.4(3) . . ?
N1 Cu3 N13 107.8(3) . . ?
N8 Cu4 N22 132.0(3) . . ?
N8 Cu4 N10 108.6(3) . . ?
N22 Cu4 N10 102.7(3) . . ?
N8 Cu4 N21 124.6(3) . . ?
N22 Cu4 N21 79.8(3) . . ?
N10 Cu4 N21 103.9(3) . . ?
N7 Cu5 N6 109.4(3) 1_565 . ?
N7 Cu5 N16 121.4(3) 1_565 . ?
N6 Cu5 N16 108.7(3) . . ?
N7 Cu5 N15 118.3(3) 1_565 . ?
N6 Cu5 N15 114.8(3) . . ?
N16 Cu5 N15 81.8(3) . . ?
N9 Cu6 N19 133.6(3) . . ?
N9 Cu6 N5 107.6(4) . . ?
N19 Cu6 N5 102.7(3) . . ?
N9 Cu6 N20 123.7(4) . . ?
N19 Cu6 N20 81.4(3) . . ?
N5 Cu6 N20 102.4(3) . . ?
C27 N3 C28 115.0(7) . . ?
C27 N3 Cu3 122.3(5) . 2_956 ?
C28 N3 Cu3 122.0(7) . 2_956 ?
C250 N21 C251 119.2(7) . . ?
C250 N21 Cu4 127.9(5) . . ?
C251 N21 Cu4 112.3(6) . . ?
C241 N22 C252 118.7(9) . . ?
C241 N22 Cu4 128.3(7) . . ?
C252 N22 Cu4 112.8(7) . . ?
C117 N12 C118 116.2(7) . . ?
C117 N12 Cu1 122.0(5) . . ?
C118 N12 Cu1 120.7(6) . . ?
C80 N8 C79 116.7(8) . . ?
C80 N8 Cu4 120.6(6) . . ?
C79 N8 Cu4 122.6(7) . . ?
C181 N18 C192 119.8(7) . . ?
C181 N18 Cu2 128.8(6) . . ?
C192 N18 Cu2 111.2(6) . . ?
C130 N13 C131 119.2(6) . . ?
C130 N13 Cu3 131.1(5) . . ?
C131 N13 Cu3 109.5(5) . . ?
C282 N24 C271 119.1(8) . . ?
C282 N24 Cu1 114.2(6) . . ?
C271 N24 Cu1 125.8(7) . . ?
C220 N19 C221 117.0(9) . . ?
C220 N19 Cu6 129.0(7) . . ?
C221 N19 Cu6 113.4(6) . . ?
C29 C25 C26 115.9(8) . . ?
C29 C25 C24 121.6(8) . . ?
C26 C25 C24 122.5(9) . . ?
C160 N15 C161 117.9(7) . . ?
C160 N15 Cu5 130.5(7) . . ?
C161 N15 Cu5 111.6(5) . . ?
C101 N10 C102 115.6(7) . . ?
C101 N10 Cu4 124.4(7) . . ?
C102 N10 Cu4 119.9(5) . . ?
C211 N20 C222 117.6(7) . . ?
C211 N20 Cu6 130.5(6) . . ?
C222 N20 Cu6 111.4(7) . . ?
C11 N1 C12 116.5(7) . . ?
C11 N1 Cu3 119.2(5) . . ?
C12 N1 Cu3 124.2(6) . . ?
C190 N17 C191 118.7(6) . . ?
C190 N17 Cu2 129.7(5) . . ?
C191 N17 Cu2 111.3(5) . . ?
C19 N2 C20 115.8(7) . . ?
C19 N2 Cu2 117.9(7) . . ?
C20 N2 Cu2 126.1(5) . . ?
C57 N6 C58 116.8(7) . . ?
C57 N6 Cu5 125.1(5) . . ?
C58 N6 Cu5 118.0(5) . . ?
C42 N4 C41 118.3(9) . . ?
C42 N4 Cu2 121.6(7) . . ?
C41 N4 Cu2 120.0(7) . . ?
C93 C94 C95 118.6(7) . . ?
C93 C94 C112 119.6(8) . . ?
C95 C94 C112 121.8(9) . . ?
C280 N23 C281 118.6(9) . . ?
C280 N23 Cu1 130.1(7) . . ?
C281 N23 Cu1 111.2(7) . . ?
N12 C118 C119 124.0(8) . . ?
C71 N7 C72 116.9(7) . . ?
C71 N7 Cu5 122.2(7) . 1_545 ?
C72 N7 Cu5 120.9(5) . 1_545 ?
C12 C13 C9 119.9(9) . . ?
N14 C132 C124 121.9(8) . . ?
N14 C132 C131 118.5(8) . . ?
C124 C132 C131 119.4(8) . . ?
C2 C1 C6 120.8(8) . . ?
C2 C1 C7 122.1(8) . . ?
C6 C1 C7 117.1(7) . . ?
N24 C271 C272 120.7(10) . . ?
N24 C271 C283 117.7(8) . . ?
C272 C271 C283 121.5(9) . . ?
N23 C280 C279 120.0(9) . . ?
N23 C280 C292 118.6(9) . . ?
C279 C280 C292 121.3(8) . . ?
N8 C79 C78 123.1(9) . . ?
C63 C64 C65 118.7(7) . . ?
C63 C64 C82 120.2(7) . . ?
C65 C64 C82 121.1(7) . . ?
C109 N11 C110 115.3(7) . . ?
C109 N11 Cu1 125.0(5) . 2_545 ?
C110 N11 Cu1 119.5(7) . 2_545 ?
C27 C26 C25 120.6(9) . . ?
C253 C254 C255 120.0(9) . . ?
C253 C254 C259 120.3(8) . . ?
C255 C254 C259 119.7(8) . . ?
C236 C237 C232 116.4(9) . . ?
C236 C237 C240 123.3(8) . . ?
C232 C237 C240 120.3(8) . . ?
C43 C39 C40 117.7(7) . . ?
C43 C39 C38 122.0(8) . . ?
C40 C39 C38 120.4(8) . . ?
N20 C222 C214 123.7(9) . . ?
N20 C222 C221 116.5(9) . . ?
C214 C222 C221 119.8(9) . . ?
C117 C116 C115 120.9(8) . . ?
C86 C85 C89 117.3(7) . . ?
C86 C85 C84 120.6(7) . . ?
C89 C85 C84 122.2(7) . . ?
C34 C33 C32 121.9(8) . . ?
C34 C33 C45 118.3(8) . . ?
C32 C33 C45 119.7(7) . . ?
C121 N14 C132 120.1(7) . . ?
C121 N14 Cu3 126.6(5) . . ?
C132 N14 Cu3 112.7(6) . . ?
C273 C272 C271 119.4(11) . . ?
C95 C96 C91 118.9(7) . . ?
C95 C96 C120 120.5(8) . . ?
C91 C96 C120 120.4(7) . . ?
C1 C2 C3 119.4(8) . . ?
C1 C2 C14 120.2(9) . . ?
C3 C2 C14 120.4(8) . . ?
N11 C110 C111 126.0(10) . . ?
C49 N5 C50 117.6(7) . . ?
C49 N5 Cu6 124.7(5) . . ?
C50 N5 Cu6 117.6(5) . . ?
C107 C108 C109 118.5(9) . . ?
N21 C251 C247 123.2(10) . . ?
N21 C251 C252 116.4(9) . . ?
C247 C251 C252 120.4(10) . . ?
N23 C281 C277 123.8(9) . . ?
N23 C281 C282 117.2(9) . . ?
C277 C281 C282 119.0(9) . . ?
C18 C17 C21 116.1(7) . . ?
C18 C17 C16 121.5(7) . . ?
C21 C17 C16 122.2(7) . . ?
C98 C97 C91 177.6(9) . . ?
C68 C67 C61 177.2(10) . . ?
N19 C220 C219 121.7(10) . . ?
N19 C220 C232 116.3(8) . . ?
C219 C220 C232 122.0(9) . . ?
C33 C34 C35 118.6(8) . . ?
C33 C34 C52 121.0(8) . . ?
C35 C34 C52 120.4(7) . . ?
C108 C107 C111 118.7(9) . . ?
C108 C107 C106 122.6(9) . . ?
C111 C107 C106 118.6(9) . . ?
N15 C160 C159 121.9(9) . . ?
N15 C160 C172 117.1(8) . . ?
C159 C160 C172 120.9(8) . . ?
C54 C53 C35 178.3(10) . . ?
C282 C274 C275 119.7(10) . . ?
C282 C274 C273 116.6(10) . . ?
C275 C274 C273 123.7(10) . . ?
N4 C41 C40 123.2(9) . . ?
C293 C292 C297 121.2(8) . . ?
C293 C292 C280 115.9(9) . . ?
C297 C292 C280 122.9(9) . . ?
C31 C36 C35 118.8(9) . . ?
C31 C36 C60 121.3(8) . . ?
C35 C36 C60 119.9(8) . . ?
N10 C101 C100 125.5(9) . . ?
C134 C133 C138 120.6(8) . . ?
C134 C133 C121 119.1(8) . . ?
C138 C133 C121 120.3(7) . . ?
C100 C99 C103 116.9(8) . . ?
C100 C99 C98 123.7(7) . . ?
C103 C99 C98 119.3(9) . . ?
N2 C19 C18 124.4(9) . . ?
C76 C75 C63 176.3(9) . . ?
C114 C113 C95 179.0(11) . . ?
N7 C71 C70 122.9(8) . . ?
C272 C273 C274 120.7(11) . . ?
C191 C187 C188 117.9(7) . . ?
C191 C187 C186 118.2(8) . . ?
C188 C187 C186 123.8(8) . . ?
C23 C24 C25 177.5(10) . . ?
N22 C241 C242 120.8(9) . . ?
N22 C241 C253 114.9(8) . . ?
C242 C241 C253 124.3(7) . . ?
C38 C37 C31 178.3(11) . . ?
N8 C80 C81 124.5(8) . . ?
N3 C28 C29 124.9(9) . . ?
C73 C69 C70 116.1(7) . . ?
C73 C69 C68 122.8(7) . . ?
C70 C69 C68 121.0(7) . . ?
C96 C95 C94 121.6(8) . . ?
C96 C95 C113 120.0(9) . . ?
C94 C95 C113 118.4(9) . . ?
C142 C147 C146 115.5(11) . . ?
C142 C147 C150 123.1(11) . . ?
C146 C147 C150 121.4(12) . . ?
C172 C177 C176 119.1(8) . . ?
C172 C177 C180 123.2(8) . . ?
C176 C177 C180 117.7(8) . . ?
C47 C48 C49 120.2(10) . . ?
N24 C282 C274 123.4(9) . . ?
N24 C282 C281 116.9(8) . . ?
C274 C282 C281 119.7(9) . . ?
C56 C55 C59 116.7(7) . . ?
C56 C55 C54 123.2(7) . . ?
C59 C55 C54 120.0(7) . . ?
N22 C252 C244 124.8(9) . . ?
N22 C252 C251 117.4(9) . . ?
C244 C252 C251 117.8(8) . . ?
C281 C277 C278 116.3(8) . . ?
C281 C277 C276 121.1(9) . . ?
C278 C277 C276 122.5(8) . . ?
N4 C42 C43 122.6(9) . . ?
C48 C47 C51 116.3(9) . . ?
C48 C47 C46 124.5(9) . . ?
C51 C47 C46 119.1(7) . . ?
C251 C247 C248 116.3(10) . . ?
C251 C247 C246 119.2(9) . . ?
C248 C247 C246 124.4(9) . . ?
C163 C168 C167 116.6(9) . . ?
C163 C168 C171 122.5(8) . . ?
C167 C168 C171 120.8(9) . . ?
C36 C31 C32 121.5(8) . . ?
C36 C31 C37 116.9(10) . . ?
C32 C31 C37 121.5(9) . . ?
C102 C103 C99 119.3(9) . . ?
C91 C92 C93 118.8(7) . . ?
C91 C92 C104 120.2(8) . . ?
C93 C92 C104 121.0(8) . . ?
C88 N9 C87 116.4(6) . . ?
C88 N9 Cu6 120.2(6) . . ?
C87 N9 Cu6 123.3(5) . . ?
C153 C154 C162 115.5(9) . . ?
C153 C154 C155 124.0(8) . . ?
C162 C154 C155 120.4(9) . . ?
C147 C142 C143 119.4(11) . . ?
C147 C142 C130 120.2(10) . . ?
C143 C142 C130 120.5(8) . . ?
C151 N16 C162 118.8(6) . . ?
C151 N16 Cu5 130.3(5) . . ?
C162 N16 Cu5 110.9(5) . . ?
C106 C105 C93 172.9(10) . . ?
N1 C12 C13 122.5(9) . . ?
C116 C115 C119 116.1(8) . . ?
C116 C115 C114 122.5(8) . . ?
C119 C115 C114 121.4(7) . . ?
C249 C248 C247 120.7(9) . . ?
C62 C61 C66 121.5(7) . . ?
C62 C61 C67 120.9(8) . . ?
C66 C61 C67 117.6(8) . . ?
C276 C275 C274 120.6(9) . . ?
C10 C9 C13 116.8(8) . . ?
C10 C9 C8 121.2(7) . . ?
C13 C9 C8 122.0(9) . . ?
N19 C221 C217 125.1(8) . . ?
N19 C221 C222 116.9(9) . . ?
C217 C221 C222 118.0(8) . . ?
C105 C106 C107 176.7(11) . . ?
C263 C262 C267 119.4(7) . . ?
C263 C262 C250 121.6(7) . . ?
C267 C262 C250 118.7(7) . . ?
C110 C111 C107 117.4(10) . . ?
C218 C219 C220 120.6(9) . . ?
N18 C192 C184 123.5(8) . . ?
N18 C192 C191 118.1(8) . . ?
C184 C192 C191 118.4(8) . . ?
C79 C78 C77 120.0(9) . . ?
C57 C56 C55 120.6(9) . . ?
C66 C65 C64 121.5(8) . . ?
C66 C65 C83 120.3(9) . . ?
C64 C65 C83 118.3(9) . . ?
C64 C63 C62 121.3(8) . . ?
C64 C63 C75 121.2(7) . . ?
C62 C63 C75 117.5(8) . . ?
C192 C184 C183 114.5(10) . . ?
C192 C184 C185 119.2(10) . . ?
C183 C184 C185 126.2(11) . . ?
N13 C131 C127 122.7(9) . . ?
N13 C131 C132 117.9(7) . . ?
C127 C131 C132 119.3(8) . . ?
N3 C27 C26 124.1(7) . . ?
C168 C163 C164 121.8(8) . . ?
C168 C163 C151 119.7(10) . . ?
C164 C163 C151 118.5(9) . . ?
C118 C119 C115 119.6(7) . . ?
C235 C236 C237 124.1(9) . . ?
C287 C288 C283 118.4(9) . . ?
C287 C288 C291 120.1(8) . . ?
C283 C288 C291 121.5(9) . . ?
C84 C83 C65 176.2(11) . . ?
C45 C46 C47 175.3(11) . . ?
C24 C23 C5 179.1(11) . . ?
C5 C4 C3 117.5(8) . . ?
C5 C4 C22 120.4(8) . . ?
C3 C4 C22 122.0(7) . . ?
N6 C58 C59 122.9(9) . . ?
C11 C10 C9 120.3(9) . . ?
N11 C109 C108 124.1(8) . . ?
C264 C263 C262 119.1(9) . . ?
C264 C263 C268 120.5(9) . . ?
C262 C263 C268 120.4(8) . . ?
C285 C284 C283 118.2(11) . . ?
C285 C284 C289 118.6(10) . . ?
C283 C284 C289 123.1(10) . . ?
N17 C191 C187 122.3(8) . . ?
N17 C191 C192 116.7(7) . . ?
C187 C191 C192 120.9(7) . . ?
C172 C173 C174 115.2(10) . . ?
C172 C173 C178 123.9(9) . . ?
C174 C173 C178 120.9(8) . . ?
C158 C157 C161 116.0(10) . . ?
C158 C157 C156 126.0(10) . . ?
C161 C157 C156 118.0(11) . . ?
C2 C3 C4 122.0(8) . . ?
C2 C3 C15 118.9(6) . . ?
C4 C3 C15 119.1(7) . . ?
C126 C127 C131 119.7(9) . . ?
C126 C127 C128 123.6(9) . . ?
C131 C127 C128 116.6(10) . . ?
C81 C77 C78 115.7(7) . . ?
C81 C77 C76 123.7(8) . . ?
C78 C77 C76 120.6(8) . . ?
C207 C202 C203 120.1(11) . . ?
C207 C202 C190 121.5(11) . . ?
C203 C202 C190 118.1(11) . . ?
C65 C66 C61 118.9(8) . . ?
C65 C66 C90 122.0(8) . . ?
C61 C66 C90 119.1(7) . . ?
C286 C285 C284 120.4(10) . . ?
N21 C250 C249 121.3(9) . . ?
N21 C250 C262 115.2(7) . . ?
C249 C250 C262 123.5(8) . . ?
C227 C228 C223 117.6(8) . . ?
C227 C228 C231 121.4(8) . . ?
C223 C228 C231 121.0(8) . . ?
C94 C93 C92 121.3(6) . . ?
C94 C93 C105 119.4(7) . . ?
C92 C93 C105 119.1(6) . . ?
C5 C6 C1 118.7(8) . . ?
C5 C6 C30 121.2(9) . . ?
C1 C6 C30 120.1(8) . . ?
C61 C62 C63 118.1(8) . . ?
C61 C62 C74 120.4(7) . . ?
C63 C62 C74 121.3(8) . . ?
C8 C7 C1 176.0(11) . . ?
C158 C159 C160 120.8(9) . . ?
N5 C49 C48 124.0(8) . . ?
N12 C117 C116 123.1(8) . . ?
C279 C278 C277 121.2(10) . . ?
N13 C130 C129 120.5(8) . . ?
N13 C130 C142 117.9(7) . . ?
C129 C130 C142 121.5(7) . . ?
N1 C11 C10 123.9(9) . . ?
C266 C267 C262 117.9(8) . . ?
C266 C267 C270 122.1(8) . . ?
C262 C267 C270 120.0(7) . . ?
C177 C172 C173 122.6(9) . . ?
C177 C172 C160 121.6(8) . . ?
C173 C172 C160 115.8(9) . . ?
C204 C203 C202 118.4(12) . . ?
C204 C203 C208 120.7(9) . . ?
C202 C203 C208 120.8(10) . . ?
N7 C72 C73 122.0(9) . . ?
C123 C124 C125 124.4(9) . . ?
C123 C124 C132 116.2(9) . . ?
C125 C124 C132 119.3(8) . . ?
N20 C211 C212 120.1(8) . . ?
N20 C211 C223 117.7(8) . . ?
C212 C211 C223 122.1(8) . . ?
C33 C32 C31 119.1(8) . . ?
C33 C32 C44 121.0(9) . . ?
C31 C32 C44 119.9(9) . . ?
C36 C35 C34 119.9(8) . . ?
C36 C35 C53 120.2(7) . . ?
C34 C35 C53 119.8(8) . . ?
C7 C8 C9 175.5(11) . . ?
C246 C245 C244 120.4(10) . . ?
C133 C134 C135 120.0(10) . . ?
C133 C134 C139 121.8(9) . . ?
C135 C134 C139 118.2(10) . . ?
N14 C121 C122 121.6(9) . . ?
N14 C121 C133 117.4(7) . . ?
C122 C121 C133 121.0(8) . . ?
C92 C91 C96 120.8(6) . . ?
C92 C91 C97 119.3(7) . . ?
C96 C91 C97 120.0(7) . . ?
N15 C161 C157 122.6(9) . . ?
N15 C161 C162 117.2(7) . . ?
C157 C161 C162 120.2(9) . . ?
N9 C88 C89 124.0(8) . . ?
C296 C297 C292 119.3(12) . . ?
C296 C297 C300 118.7(11) . . ?
C292 C297 C300 121.9(8) . . ?
C295 C294 C293 123.5(11) . . ?
C46 C45 C33 178.7(11) . . ?
C248 C249 C250 119.2(8) . . ?
C6 C5 C4 121.4(9) . . ?
C6 C5 C23 119.4(9) . . ?
C4 C5 C23 119.1(9) . . ?
C245 C246 C247 120.8(10) . . ?
C136 C135 C134 121.4(10) . . ?
C155 C156 C157 122.1(10) . . ?
C75 C76 C77 179.0(11) . . ?
C234 C233 C232 119.2(9) . . ?
C234 C233 C238 120.6(8) . . ?
C232 C233 C238 119.9(9) . . ?
C129 C128 C127 120.1(9) . . ?
C97 C98 C99 172.6(9) . . ?
C213 C214 C222 116.6(10) . . ?
C213 C214 C215 125.0(10) . . ?
C222 C214 C215 118.5(10) . . ?
C58 C59 C55 119.5(9) . . ?
C83 C84 C85 175.3(11) . . ?
N17 C190 C189 122.3(9) . . ?
N17 C190 C202 114.0(8) . . ?
C189 C190 C202 123.7(10) . . ?
C69 C73 C72 121.3(9) . . ?
C50 C51 C47 119.5(9) . . ?
N16 C151 C152 121.2(9) . . ?
N16 C151 C163 118.1(9) . . ?
C152 C151 C163 120.3(8) . . ?
C233 C232 C237 120.3(9) . . ?
C233 C232 C220 121.3(9) . . ?
C237 C232 C220 118.3(8) . . ?
C288 C283 C284 120.8(10) . . ?
C288 C283 C271 120.5(9) . . ?
C284 C283 C271 118.7(9) . . ?
C295 C296 C297 122.2(13) . . ?
C257 C258 C253 117.7(8) . . ?
C257 C258 C261 122.2(9) . . ?
C253 C258 C261 120.1(9) . . ?
C39 C43 C42 119.8(8) . . ?
C113 C114 C115 177.8(10) . . ?
C198 C193 C194 119.2(9) . . ?
C198 C193 C181 121.1(11) . . ?
C194 C193 C181 119.4(9) . . ?
N10 C102 C103 124.0(8) . . ?
N18 C181 C182 121.0(9) . . ?
N18 C181 C193 115.1(9) . . ?
C182 C181 C193 123.9(8) . . ?
C122 C123 C124 122.4(11) . . ?
C101 C100 C99 118.5(7) . . ?
C19 C18 C17 120.0(7) . . ?
C71 C70 C69 120.6(7) . . ?
C67 C68 C69 177.3(10) . . ?
C278 C279 C280 119.8(10) . . ?
C182 C183 C184 122.2(10) . . ?
C174 C175 C176 120.2(9) . . ?
C174 C175 C179 118.7(10) . . ?
C176 C175 C179 120.8(10) . . ?
C28 C29 C25 119.5(8) . . ?
C188 C189 C190 119.5(9) . . ?
N5 C50 C51 122.3(9) . . ?
C186 C185 C184 122.7(12) . . ?
C216 C215 C214 123.4(10) . . ?
C123 C122 C121 117.8(11) . . ?
C275 C276 C277 119.8(8) . . ?
C53 C54 C55 179.0(10) . . ?
C185 C186 C187 120.5(11) . . ?
N6 C57 C56 123.4(9) . . ?
C265 C264 C263 121.2(10) . . ?
C202 C207 C206 118.9(12) . . ?
C202 C207 C210 119.9(10) . . ?
C206 C207 C210 121.1(12) . . ?
C254 C255 C256 121.7(10) . . ?
C207 C206 C205 121.5(14) . . ?
C242 C243 C244 121.1(10) . . ?
C80 C81 C77 120.0(7) . . ?
C219 C218 C217 119.3(10) . . ?
C15 C16 C17 173.2(11) . . ?
C256 C257 C258 124.2(11) . . ?
C287 C286 C285 118.4(10) . . ?
C287 C286 C290 122.4(12) . . ?
C285 C286 C290 119.2(12) . . ?
C175 C174 C173 122.2(10) . . ?
C205 C204 C203 122.2(12) . . ?
C286 C287 C288 123.6(11) . . ?
C225 C224 C223 118.9(13) . . ?
C225 C224 C229 120.8(12) . . ?
C223 C224 C229 120.2(12) . . ?
C218 C217 C216 122.4(11) . . ?
C218 C217 C221 116.2(10) . . ?
C216 C217 C221 121.4(11) . . ?
C20 C21 C17 118.7(9) . . ?
C145 C144 C143 119.8(19) . . ?
C243 C242 C241 120.1(10) . . ?
C128 C129 C130 120.8(9) . . ?
C125 C126 C127 121.8(10) . . ?
C85 C86 C87 121.4(10) . . ?
C204 C205 C206 118.5(13) . . ?
C204 C205 C209 123.5(14) . . ?
C206 C205 C209 118.0(16) . . ?
C292 C293 C294 113.8(10) . . ?
C292 C293 C298 123.7(11) . . ?
C294 C293 C298 122.5(10) . . ?
C41 C40 C39 118.4(8) . . ?
C213 C212 C211 121.1(11) . . ?
C16 C15 C3 176.4(10) . . ?
N16 C162 C154 123.8(8) . . ?
N16 C162 C161 117.9(7) . . ?
C154 C162 C161 118.2(8) . . ?
C88 C89 C85 119.4(8) . . ?
C245 C244 C252 121.3(8) . . ?
C245 C244 C243 124.3(9) . . ?
C252 C244 C243 114.5(9) . . ?
C126 C125 C124 120.0(10) . . ?
C266 C265 C264 118.4(10) . . ?
C266 C265 C269 122.0(13) . . ?
C264 C265 C269 119.5(12) . . ?
C224 C223 C228 120.2(10) . . ?
C224 C223 C211 119.7(11) . . ?
C228 C223 C211 120.0(8) . . ?
C196 C197 C198 123.5(14) . . ?
C195 C196 C197 114.2(15) . . ?
C195 C196 C200 128.4(19) . . ?
C197 C196 C200 117.4(16) . . ?
C137 C138 C133 117.2(10) . . ?
C137 C138 C141 120.3(10) . . ?
C133 C138 C141 122.4(10) . . ?
C156 C155 C154 121.0(9) . . ?
C227 C226 C225 117.4(13) . . ?
C227 C226 C230 122.1(12) . . ?
C225 C226 C230 120.5(13) . . ?
C226 C227 C228 123.5(11) . . ?
C189 C188 C187 119.1(8) . . ?
C135 C136 C137 117.3(10) . . ?
C135 C136 C140 121.1(12) . . ?
C137 C136 C140 121.6(13) . . ?
C167 C166 C165 117.6(12) . . ?
C167 C166 C170 121.4(14) . . ?
C165 C166 C170 120.9(14) . . ?
C196 C195 C194 127.8(16) . . ?
C165 C164 C163 118.2(11) . . ?
C165 C164 C169 120.5(12) . . ?
C163 C164 C169 121.2(10) . . ?
C195 C194 C193 117.7(11) . . ?
C195 C194 C199 123.5(13) . . ?
C193 C194 C199 118.8(10) . . ?
C166 C167 C168 123.3(12) . . ?
C212 C213 C214 120.9(11) . . ?
N9 C87 C86 121.5(10) . . ?
C37 C38 C39 177.3(11) . . ?
C153 C152 C151 120.3(10) . . ?
C254 C253 C258 119.6(8) . . ?
C254 C253 C241 119.2(8) . . ?
C258 C253 C241 120.6(7) . . ?
C138 C137 C136 123.4(11) . . ?
N2 C20 C21 125.0(9) . . ?
C224 C225 C226 122.2(13) . . ?
C164 C165 C166 122.3(13) . . ?
C144 C143 C142 122.9(15) . . ?
C144 C143 C148 117.3(14) . . ?
C142 C143 C148 119.7(11) . . ?
C236 C235 C234 117.3(11) . . ?
C236 C235 C239 119.0(12) . . ?
C234 C235 C239 123.7(13) . . ?
C257 C256 C255 116.5(11) . . ?
C257 C256 C260 121.6(14) . . ?
C255 C256 C260 121.9(13) . . ?
C215 C216 C217 118.9(10) . . ?
C175 C176 C177 120.5(11) . . ?
C144 C145 C146 121.8(19) . . ?
C144 C145 C149 123(2) . . ?
C146 C145 C149 114(3) . . ?
C233 C234 C235 122.7(11) . . ?
C159 C158 C157 120.7(9) . . ?
C193 C198 C197 117.4(13) . . ?
C193 C198 C201 122.0(12) . . ?
C197 C198 C201 120.5(13) . . ?
C265 C266 C267 123.9(11) . . ?
C152 C153 C154 120.1(11) . . ?
C294 C295 C296 119.5(10) . . ?
C294 C295 C299 121.2(14) . . ?
C296 C295 C299 119.1(13) . . ?
C183 C182 C181 118.8(9) . . ?
C145 C146 C147 120.4(18) . . ?
F7 P2 F10 90.3(7) . . ?
F7 P2 F9 89.1(6) . . ?
F10 P2 F9 178.9(6) . . ?
F7 P2 F8 178.4(6) . . ?
F10 P2 F8 90.9(7) . . ?
F9 P2 F8 89.7(7) . . ?
F7 P2 F11 91.4(5) . . ?
F10 P2 F11 91.1(5) . . ?
F9 P2 F11 89.9(4) . . ?
F8 P2 F11 89.6(5) . . ?
F7 P2 F12 89.8(6) . . ?
F10 P2 F12 90.6(5) . . ?
F9 P2 F12 88.4(4) . . ?
F8 P2 F12 89.2(6) . . ?
F11 P2 F12 177.9(5) . . ?
F2 P1 F1 175.0(9) . . ?
F2 P1 F4 89.7(8) . . ?
F1 P1 F4 85.3(7) . . ?
F2 P1 F3 96.0(8) . . ?
F1 P1 F3 89.0(7) . . ?
F4 P1 F3 174.1(7) . . ?
F2 P1 F6 87.7(6) . . ?
F1 P1 F6 92.5(7) . . ?
F4 P1 F6 87.9(5) . . ?
F3 P1 F6 93.8(5) . . ?
F2 P1 F5 88.8(6) . . ?
F1 P1 F5 90.8(7) . . ?
F4 P1 F5 89.9(5) . . ?
F3 P1 F5 88.7(5) . . ?
F6 P1 F5 175.9(6) . . ?
F28 P5 F30 94.9(7) . . ?
F28 P5 F29 92.3(6) . . ?
F30 P5 F29 172.2(7) . . ?
F28 P5 F25 93.6(5) . . ?
F30 P5 F25 93.2(5) . . ?
F29 P5 F25 89.6(5) . . ?
F28 P5 F27 178.7(6) . . ?
F30 P5 F27 85.8(6) . . ?
F29 P5 F27 87.0(6) . . ?
F25 P5 F27 87.5(5) . . ?
F28 P5 F26 89.0(5) . . ?
F30 P5 F26 89.3(5) . . ?
F29 P5 F26 87.5(5) . . ?
F25 P5 F26 176.2(5) . . ?
F27 P5 F26 89.9(5) . . ?
F20 P4 F22 95.6(7) . . ?
F20 P4 F19 172.8(7) . . ?
F22 P4 F19 90.9(6) . . ?
F20 P4 F23 95.3(7) . . ?
F22 P4 F23 91.8(7) . . ?
F19 P4 F23 87.7(7) . . ?
F20 P4 F24 88.4(7) . . ?
F22 P4 F24 91.7(7) . . ?
F19 P4 F24 88.3(6) . . ?
F23 P4 F24 174.7(7) . . ?
F20 P4 F21 85.2(7) . . ?
F22 P4 F21 178.9(8) . . ?
F19 P4 F21 88.5(7) . . ?
F23 P4 F21 87.3(6) . . ?
F24 P4 F21 89.1(6) . . ?
F15 P3 F14 89.9(5) . . ?
F15 P3 F16 175.6(6) . . ?
F14 P3 F16 88.9(5) . . ?
F15 P3 F18 91.1(6) . . ?
F14 P3 F18 90.7(5) . . ?
F16 P3 F18 93.2(6) . . ?
F15 P3 F17 88.2(5) . . ?
F14 P3 F17 89.9(4) . . ?
F16 P3 F17 87.5(5) . . ?
F18 P3 F17 179.1(6) . . ?
F15 P3 F13 91.9(5) . . ?
F14 P3 F13 178.1(5) . . ?
F16 P3 F13 89.2(5) . . ?
F18 P3 F13 90.0(5) . . ?
F17 P3 F13 89.5(4) . . ?
F31 P6 F35 113.4(11) . . ?
F31 P6 F33 107.2(9) . . ?
F35 P6 F33 107.0(9) . . ?
F31 P6 F34 84.7(11) . . ?
F35 P6 F34 76.7(11) . . ?
F33 P6 F34 164.1(17) . . ?
F31 P6 F32 159.5(15) . . ?
F35 P6 F32 77.9(11) . . ?
F33 P6 F32 84.2(11) . . ?
F34 P6 F32 81.4(15) . . ?
F31 P6 F36 84.3(12) . . ?
F35 P6 F36 152.5(16) . . ?
F33 P6 F36 85.9(12) . . ?
F34 P6 F36 84.7(16) . . ?
F32 P6 F36 79.5(15) . . ?
F31 P6 C14E 70.9(8) . . ?
F35 P6 C14E 68.5(9) . . ?
F33 P6 C14E 71.6(8) . . ?
F34 P6 C14E 123.3(14) . . ?
F32 P6 C14E 129.5(12) . . ?
F36 P6 C14E 138.9(14) . . ?
C309 C308 C307 119.6(12) . . ?
C309 C308 Cl4 118.7(10) . . ?
C307 C308 Cl4 121.7(10) . . ?
C306 C301 C302 121.4(11) . . ?
C306 C301 Cl1 119.2(9) . . ?
C302 C301 Cl1 119.4(9) . . ?
C301 C306 C305 119.1(11) . . ?
C301 C302 C303 119.9(11) . . ?
C301 C302 Cl2 121.2(9) . . ?
C303 C302 Cl2 118.7(10) . . ?
C305 C304 C303 119.9(13) . . ?
C302 C303 C304 119.2(13) . . ?
C318 C313 C314 121.8(13) . . ?
C318 C313 Cl5 118.3(10) . . ?
C314 C313 Cl5 119.9(10) . . ?
C314 C315 C316 119.4(15) . . ?
C315 C314 C313 119.9(13) . . ?
C315 C314 Cl6 118.3(11) . . ?
C313 C314 Cl6 121.7(11) . . ?
C317 C316 C315 118.3(15) . . ?
C312 C307 C308 121.4(11) . . ?
C312 C307 Cl3 118.1(9) . . ?
C308 C307 Cl3 120.4(9) . . ?
C304 C305 C306 120.2(12) . . ?
C310 C311 C312 124.0(14) . . ?
C311 C310 C309 119.1(13) . . ?
C307 C312 C311 116.7(12) . . ?
C316 C317 C318 122.5(14) . . ?
C308 C309 C310 119.0(12) . . ?
C313 C318 C317 118.0(13) . . ?
C350 C349 C354 121.0(13) . . ?
C350 C349 Cl17 119.7(10) . . ?
C354 C349 Cl17 119.3(11) . . ?
C349 C350 C351 121.3(13) . . ?
C349 C350 Cl18 122.4(10) . . ?
C351 C350 Cl18 116.3(11) . . ?
C501 C343 C344 117.0(19) . . ?
C501 C343 Cl15 116.5(16) . . ?
C344 C343 Cl15 126.4(14) . . ?
C339 C338 C337 121.5(17) . . ?
C339 C338 Cl14 120.4(15) . . ?
C337 C338 Cl14 118.1(15) . . ?
C336 C335 C334 118.4(18) . . ?
C353 C354 C349 117.6(16) . . ?
C338 C339 C340 123(2) . . ?
C323 C324 C319 121.5(18) . . ?
C321 C320 C319 118.7(17) . . ?
C321 C320 Cl8 122.2(15) . . ?
C319 C320 Cl8 119.1(14) . . ?
C350 C351 C352 118.3(15) . . ?
C330 C329 C328 123.2(18) . . ?
C325 C326 C327 119.2(15) . . ?
C325 C326 Cl10 123.6(13) . . ?
C327 C326 Cl10 117.0(12) . . ?
C333 C332 C331 123.6(16) . . ?
C333 C332 Cl12 115.4(14) . . ?
C331 C332 Cl12 121.0(13) . . ?
C326 C325 C330 120.3(16) . . ?
C326 C325 Cl9 118.4(13) . . ?
C330 C325 Cl9 121.2(14) . . ?
C332 C333 C334 114.0(19) . . ?
C343 C344 C345 123.7(17) . . ?
C343 C344 Cl16 121.6(15) . . ?
C345 C344 Cl16 114.7(14) . . ?
C329 C330 C325 120.6(17) . . ?
C339 C340 C341 117(2) . . ?
C352 C353 C354 123.2(18) . . ?
C332 C331 C336 116.8(15) . . ?
C332 C331 Cl11 122.4(12) . . ?
C336 C331 Cl11 120.8(12) . . ?
C346 C347 C501 105(3) . . ?
C346 C347 C348 144(3) . . ?
C501 C347 C348 39.0(13) . . ?
C501 C348 C347 61(2) . . ?
C324 C323 C322 119.4(19) . . ?
C346 C345 C344 109.1(18) . . ?
C329 C328 C327 120.0(18) . . ?
C326 C327 C328 116.7(16) . . ?
C347 C346 C345 134(2) . . ?
C337 C342 C341 110(3) . . ?
C335 C334 C333 124(2) . . ?
C320 C321 C322 123.3(17) . . ?
C324 C319 C320 117.1(17) . . ?
C324 C319 Cl7 120.1(15) . . ?
C320 C319 Cl7 122.8(15) . . ?
C335 C336 C331 123.0(16) . . ?
C342 C341 C340 121(3) . . ?
C338 C337 C342 125(2) . . ?
C338 C337 Cl13 122.5(15) . . ?
C342 C337 Cl13 111.7(19) . . ?
C353 C352 C351 118.4(16) . . ?
C321 C322 C323 119.9(18) . . ?
Cl26 Cl6A C374 61.3(10) . . ?
Cl25 Cl5A C373 55.1(9) . . ?
Cl25 Cl5A Cl26 129.5(9) . . ?
C373 Cl5A Cl26 74.5(8) . . ?
Cl6A Cl26 C374 82.8(12) . . ?
Cl6A Cl26 Cl5A 148.7(12) . . ?
C374 Cl26 Cl5A 83.7(9) . . ?
Cl5A Cl25 C373 84.0(11) . . ?
C355 C356 C357 120.7(13) . . ?
C355 C356 Cl20 121.1(11) . . ?
C357 C356 Cl20 118.2(11) . . ?
C356 C355 C360 120.5(14) . . ?
C356 C355 Cl19 121.1(11) . . ?
C360 C355 Cl19 118.2(12) . . ?
C358 C357 C356 117.4(14) . . ?
C363 C364 C365 137(2) . . ?
C364 C363 C362 112.6(17) . . ?
C359 C358 C357 120.9(17) . . ?
C375 C374 C373 116.1(16) . . ?
C375 C374 Cl26 135.8(15) . . ?
C373 C374 Cl26 107.1(15) . . ?
C375 C374 Cl6A 103.9(13) . . ?
C373 C374 Cl6A 139.6(15) . . ?
Cl26 C374 Cl6A 35.8(6) . . ?
C361 C362 C363 117.8(16) . . ?
C361 C362 Cl22 121.7(14) . . ?
C363 C362 Cl22 120.5(13) . . ?
C358 C359 C360 124.0(18) . . ?
C366 C361 C362 124.3(17) . . ?
C366 C361 Cl21 115.7(13) . . ?
C362 C361 Cl21 120.0(13) . . ?
C375 C376 C377 122.6(19) . . ?
C361 C366 C365 119.4(18) . . ?
C368 C367 Cl23 124.3(19) . . ?
C368 C367 C372 118(3) . . ?
Cl23 C367 C372 117(2) . . ?
C364 C365 C366 108.3(18) . . ?
C359 C360 C355 116.3(17) . . ?
C376 C375 C374 120.4(17) . . ?
C367 C368 C369 120(2) . . ?
C367 C368 Cl24 117.2(18) . . ?
C369 C368 Cl24 122.9(17) . . ?
C376 C377 C378 115(2) . . ?
C370 C369 C368 124(2) . . ?
C369 C370 C371 121(3) . . ?
C378 C373 C374 121(2) . . ?
C378 C373 Cl25 104.3(19) . . ?
C374 C373 Cl25 134.7(18) . . ?
C378 C373 Cl5A 145(2) . . ?
C374 C373 Cl5A 93.9(14) . . ?
Cl25 C373 Cl5A 40.9(7) . . ?
C373 C378 C377 125(2) . . ?
C372 C371 C370 136(5) . . ?
C371 C372 C367 97(4) . . ?
C474 Cl27 C379 67.3(10) . . ?
Cl4F Cl40 C416 77.4(10) . . ?
Cl4F Cl40 Cl4E 138.6(9) . . ?
C416 Cl40 Cl4E 65.2(9) . . ?
C464 Cl39 Cl4F 72.7(9) . . ?
C464 Cl39 C415 32.0(9) . . ?
Cl4F Cl39 C415 104.5(10) . . ?
C384 C383 C382 101.4(16) . . ?
C398 Cl34 Cl3D 91.8(12) . . ?
C398 Cl34 Cl3C 61.5(12) . . ?
Cl3D Cl34 Cl3C 133.6(15) . . ?
C398 Cl34 C463 33.6(11) . . ?
Cl3D Cl34 C463 58.2(13) . . ?
Cl3C Cl34 C463 89.3(14) . . ?
C397 Cl33 C463 36.2(14) . . ?
C397 Cl33 Cl3D 98.3(16) . . ?
C463 Cl33 Cl3D 62.1(15) . . ?
C382 C381 C380 118.4(18) . . ?
C420 C419 C418 132(3) . . ?
C420 C419 C415 27(3) . . ?
C418 C419 C415 105.1(17) . . ?
C380 C379 C384 119.3(16) . . ?
C380 C379 Cl27 122.0(13) . . ?
C384 C379 Cl27 118.7(13) . . ?
C380 C379 C474 173.9(16) . . ?
C384 C379 C474 65.3(13) . . ?
Cl27 C379 C474 53.4(9) . . ?
C411 C410 Cl38 131.2(18) . . ?
C411 C410 C409 106.9(18) . . ?
Cl38 C410 C409 121.8(15) . . ?
C414 C409 Cl37 135.6(19) . . ?
C414 C409 C410 111.9(19) . . ?
Cl37 C409 C410 112.5(14) . . ?
C420 C415 C464 138(4) . . ?
C420 C415 C419 23(2) . . ?
C464 C415 C419 116(2) . . ?
C420 C415 Cl39 172(3) . . ?
C464 C415 Cl39 47.8(16) . . ?
C419 C415 Cl39 163.2(19) . . ?
C379 C380 C381 118.0(18) . . ?
C379 C380 Cl28 124.2(16) . . ?
C381 C380 Cl28 117.7(16) . . ?
C464 C416 C417 127(2) . . ?
C464 C416 Cl40 114.9(18) . . ?
C417 C416 Cl40 118.2(18) . . ?
C464 C416 Cl4E 171.2(18) . . ?
C417 C416 Cl4E 59.2(15) . . ?
Cl40 C416 Cl4E 59.3(9) . . ?
C464 C416 Cl4F 66.1(14) . . ?
C417 C416 Cl4F 164.4(19) . . ?
Cl40 C416 Cl4F 49.6(8) . . ?
Cl4E C416 Cl4F 106.9(12) . . ?
C463 C398 C399 142(3) . . ?
C463 C398 Cl34 91(3) . . ?
C399 C398 Cl34 126(2) . . ?
C463 C398 C397 32(2) . . ?
C399 C398 C397 111(2) . . ?
Cl34 C398 C397 122(2) . . ?
C463 C398 Cl3C 137(3) . . ?
C399 C398 Cl3C 69(2) . . ?
Cl34 C398 Cl3C 66.5(19) . . ?
C397 C398 Cl3C 152(2) . . ?
C388 C389 C390 126(3) . . ?
C401 C402 C397 118(3) . . ?
C404 C405 C406 109(3) . . ?
C417 C418 C419 128(2) . . ?
C419 C420 C415 130(5) . . ?
C418 C417 C416 118(2) . . ?
C418 C417 Cl4E 162(2) . . ?
C416 C417 Cl4E 79.6(17) . . ?
Cl8' C411 C410 179(3) . . ?
C408 C403 C404 81(2) . . ?
C408 C403 Cl35 126(2) . . ?
C404 C403 Cl35 153(2) . . ?
C381 C382 C383 129(2) . . ?
C409 C414 Cl7' 161(2) . . ?
C405 C404 C403 139(3) . . ?
C405 C404 Cl36 116(3) . . ?
C403 C404 Cl36 102(2) . . ?
C405 C404 C408 101(3) . . ?
C403 C404 C408 38.8(13) . . ?
Cl36 C404 C408 141(2) . . ?
C405 C404 C406 35.7(16) . . ?
C403 C404 C406 105(2) . . ?
Cl36 C404 C406 152(2) . . ?
C408 C404 C406 66.3(18) . . ?
C383 C384 C379 134(2) . . ?
C383 C384 C474 158(2) . . ?
C379 C384 C474 67.9(14) . . ?
C389 C388 C387 112(3) . . ?
C389 C388 Cl5D 147(3) . . ?
C387 C388 Cl5D 81(2) . . ?
C395 C394 C393 118(4) . . ?
C463 C397 C402 149(5) . . ?
C463 C397 Cl33 79(4) . . ?
C402 C397 Cl33 132(3) . . ?
C463 C397 C398 36(3) . . ?
C402 C397 C398 115(3) . . ?
Cl33 C397 C398 113(3) . . ?
C400 C399 C398 122(3) . . ?
C400 C399 Cl3C 147(4) . . ?
C398 C399 Cl3C 69(2) . . ?
C385 C386 C387 112(3) . . ?
C385 C386 Cl30 135(3) . . ?
C387 C386 Cl30 113(2) . . ?
C388 C387 C386 119(3) . . ?
C388 C387 Cl5D 52.9(17) . . ?
C386 C387 Cl5D 168(3) . . ?
C399 C400 C401 123(4) . . ?
C393 C392 C391 127(3) . . ?
C393 C392 Cl32 112(3) . . ?
C391 C392 Cl32 112(2) . . ?
C392 C393 C394 114(3) . . ?
C402 C401 C400 130(4) . . ?
C386 C385 Cl29 107(3) . . ?
C386 C385 C390 122(3) . . ?
Cl29 C385 C390 130(3) . . ?
C392 C391 Cl31 123(3) . . ?
C392 C391 C396 136(3) . . ?
Cl31 C391 C396 74(2) . . ?
Cl4' Cl42 C422 62.1(8) . . ?
Cl4' Cl42 Cl4A 141.7(7) . . ?
C422 Cl42 Cl4A 80.1(9) . . ?
C476 Cl45 C441 130.6(19) . . ?
C476 Cl45 C440 87.8(17) . . ?
C441 Cl45 C440 44.5(13) . . ?
C470 Cl44 C444 71.4(16) . . ?
C470 Cl44 C449 91.4(18) . . ?
C444 Cl44 C449 70.0(14) . . ?
Cl4A Cl41 C421 74.6(12) . . ?
Cl4A Cl41 C473 116.7(14) . . ?
C421 Cl41 C473 42.6(10) . . ?
C407 C500 C408 68(2) . . ?
Cl41 Cl4A C421 53.5(8) . . ?
Cl41 Cl4A Cl42 127.2(10) . . ?
C421 Cl4A Cl42 74.0(9) . . ?
C423 Cl4' Cl42 104.3(13) . . ?
C423 Cl4' C422 43.7(10) . . ?
Cl42 Cl4' C422 61.1(8) . . ?
C469 Cl43 C470 80(3) . . ?
C469 Cl43 C450 89(3) . . ?
C470 Cl43 C450 125.0(14) . . ?
C469 Cl43 C443 70(3) . . ?
C470 Cl43 C443 67.6(17) . . ?
C450 Cl43 C443 58.1(15) . . ?
C471 C459 C454 97(5) . . ?
C472 C458 C453 89(3) . . ?
C460 C461 C468 104(6) . . ?
C460 C461 C453 46(3) . . ?
C468 C461 C453 68(5) . . ?
C430 C436 C435 65(2) . . ?
C421 C422 C423 135(2) . . ?
C421 C422 Cl42 106.5(17) . . ?
C423 C422 Cl42 119(2) . . ?
C421 C422 Cl4' 161.6(19) . . ?
C423 C422 Cl4' 62.8(16) . . ?
Cl42 C422 Cl4' 56.8(9) . . ?
C473 C426 C425 133(2) . . ?
C473 C426 C421 31.8(15) . . ?
C425 C426 C421 101.5(15) . . ?
C424 C425 C426 130(2) . . ?
C473 C421 C422 140(3) . . ?
C473 C421 Cl41 68.6(19) . . ?
C422 C421 Cl41 151(2) . . ?
C473 C421 Cl4A 120(2) . . ?
C422 C421 Cl4A 99.3(17) . . ?
Cl41 C421 Cl4A 51.9(9) . . ?
C473 C421 C426 33.4(16) . . ?
C422 C421 C426 107.0(17) . . ?
Cl41 C421 C426 101.9(15) . . ?
Cl4A C421 C426 153.3(15) . . ?
C477 C442 C437 86(2) . . ?
C430 C435 C436 45.4(18) . . ?
C430 C435 C432 124(3) . . ?
C436 C435 C432 140(2) . . ?
C430 C435 C503 57(2) . . ?
C436 C435 C503 100(2) . . ?
C432 C435 C503 71(2) . . ?
C431 C434 C433 54(2) . . ?
C431 C434 C430 120(3) . . ?
C433 C434 C430 68(3) . . ?
C437 C441 C440 79(3) . . ?
C437 C441 Cl45 126(3) . . ?
C440 C441 Cl45 75(2) . . ?
C448 C450 C443 56(2) . . ?
C448 C450 Cl43 114(3) . . ?
C443 C450 Cl43 61.9(15) . . ?
C424 C423 C422 120(3) . . ?
C424 C423 Cl4' 165(3) . . ?
C422 C423 Cl4' 73.4(18) . . ?
C425 C424 C423 127(3) . . ?
C456 C457 C455 149(3) . . ?
C456 C457 C466 78(2) . . ?
C455 C457 C466 80(3) . . ?
C475 C440 C441 143(4) . . ?
C475 C440 C437 170(3) . . ?
C441 C440 C437 42.0(18) . . ?
C475 C440 C439 84(3) . . ?
C441 C440 C439 125(3) . . ?
C437 C440 C439 97(2) . . ?
C475 C440 C428 60(3) . . ?
C441 C440 C428 142(4) . . ?
C437 C440 C428 122(4) . . ?
C439 C440 C428 25(3) . . ?
C475 C440 Cl45 88(3) . . ?
C441 C440 Cl45 61(2) . . ?
C437 C440 Cl45 91.8(18) . . ?
C439 C440 Cl45 170(3) . . ?
C428 C440 Cl45 146(4) . . ?
C457 C456 C466 61(2) . . ?
C428 C439 C438 165(10) . . ?
C428 C439 C440 84(9) . . ?
C438 C439 C440 82(3) . . ?
C448 C447 C446 145(4) . . ?
C431 C433 C434 58(3) . . ?
C431 C433 C503 173(6) . . ?
C434 C433 C503 119(4) . . ?
C431 C433 C427 89(4) . . ?
C434 C433 C427 147(5) . . ?
C503 C433 C427 94(4) . . ?
C431 C433 C430 123(4) . . ?
C434 C433 C430 67(3) . . ?
C503 C433 C430 52(3) . . ?
C427 C433 C430 143(4) . . ?
C443 C444 C445 127(3) . . ?
C443 C444 Cl44 118(3) . . ?
C445 C444 Cl44 111(2) . . ?
C443 C444 C470 75(3) . . ?
C445 C444 C470 157(3) . . ?
Cl44 C444 C470 45.5(12) . . ?
C443 C444 C449 99(3) . . ?
C445 C444 C449 94(2) . . ?
Cl44 C444 C449 56.0(13) . . ?
C470 C444 C449 72.3(16) . . ?
C500 C407 C408 68(2) . . ?
C500 C407 C406 143(4) . . ?
C408 C407 C406 77(2) . . ?
C435 C432 C429 95(3) . . ?
C435 C432 C503 59(2) . . ?
C429 C432 C503 88(3) . . ?
C435 C432 C504 124(3) . . ?
C429 C432 C504 92(3) . . ?
C503 C432 C504 66(2) . . ?
C405 C406 C407 130(3) . . ?
C405 C406 C404 35.6(16) . . ?
C407 C406 C404 95(2) . . ?
C405 C406 C408 83(2) . . ?
C407 C406 C408 46.9(16) . . ?
C404 C406 C408 48.0(14) . . ?
Cl44 C449 C444 54.0(12) . . ?
C433 C431 C434 68(3) . . ?
C436 C430 C435 70(3) . . ?
C436 C430 C503 136(4) . . ?
C435 C430 C503 72(3) . . ?
C436 C430 C434 130(3) . . ?
C435 C430 C434 149(3) . . ?
C503 C430 C434 94(3) . . ?
C436 C430 C433 171(4) . . ?
C435 C430 C433 119(3) . . ?
C503 C430 C433 50(2) . . ?
C434 C430 C433 45(2) . . ?
C457 C455 C454 145(4) . . ?
C457 C455 C466 59(2) . . ?
C454 C455 C466 87(3) . . ?
C447 C448 C450 156(5) . . ?
C447 C448 C443 95(4) . . ?
C450 C448 C443 74(3) . . ?
C439 C438 C437 108(3) . . ?
C461 C460 C453 97(5) . . ?
C461 C460 C466 137(4) . . ?
C453 C460 C466 126(5) . . ?
C447 C446 C445 115(3) . . ?
C444 C445 C446 99(3) . . ?
C441 C437 C442 108(3) . . ?
C441 C437 C440 59(2) . . ?
C442 C437 C440 155(2) . . ?
C441 C437 C477 88(3) . . ?
C442 C437 C477 38.5(12) . . ?
C440 C437 C477 116(2) . . ?
C441 C437 C438 119(3) . . ?
C442 C437 C438 130(2) . . ?
C440 C437 C438 71.7(18) . . ?
C477 C437 C438 149(2) . . ?
C444 C443 C448 134(4) . . ?
C444 C443 C450 175(4) . . ?
C448 C443 C450 50(3) . . ?
C444 C443 Cl43 115(3) . . ?
C448 C443 Cl43 107(4) . . ?
C450 C443 Cl43 60.0(16) . . ?
C444 C443 C470 66(3) . . ?
C448 C443 C470 155(4) . . ?
C450 C443 C470 109(2) . . ?
Cl43 C443 C470 49.5(14) . . ?
C444 C443 C469 98(3) . . ?
C448 C443 C469 96(4) . . ?
C450 C443 C469 79(2) . . ?
Cl43 C443 C469 48.3(19) . . ?
C470 C443 C469 63(2) . . ?
C455 C454 C472 164(4) . . ?
C455 C454 C453 130(4) . . ?
C472 C454 C453 60(3) . . ?
C455 C454 C459 67(2) . . ?
C472 C454 C459 105(2) . . ?
C453 C454 C459 161(4) . . ?
C439 C428 C475 109(10) . . ?
C439 C428 C440 71(9) . . ?
C475 C428 C440 40(3) . . ?
C433 C427 C451 121(4) . . ?
C460 C453 C458 151(6) . . ?
C460 C453 C472 123(5) . . ?
C458 C453 C472 32.7(17) . . ?
C460 C453 C454 84(5) . . ?
C458 C453 C454 85(4) . . ?
C472 C453 C454 57(3) . . ?
C460 C453 C461 38(3) . . ?
C458 C453 C461 126(4) . . ?
C472 C453 C461 118(4) . . ?
C454 C453 C461 112(4) . . ?
C504 C451 C427 108(4) . . ?
C463 Cl3D Cl34 63.1(13) . . ?
C463 Cl3D Cl33 50.0(13) . . ?
Cl34 Cl3D Cl33 111.2(8) . . ?
Cl40 Cl4F Cl39 136.1(10) . . ?
Cl40 Cl4F C464 88.0(9) . . ?
Cl39 Cl4F C464 50.7(8) . . ?
Cl40 Cl4F C416 53.1(8) . . ?
Cl39 Cl4F C416 85.8(9) . . ?
C464 Cl4F C416 35.3(7) . . ?
C417 Cl4E Cl40 96.5(11) . . ?
C417 Cl4E C416 41.3(9) . . ?
Cl40 Cl4E C416 55.5(8) . . ?
C388 Cl5D C387 45.7(12) . . ?
C399 Cl3C C398 41.5(13) . . ?
C399 Cl3C Cl34 89(3) . . ?
C398 Cl3C Cl34 52.0(19) . . ?
C389 C390 C385 92(3) . . ?
C415 C464 C416 125(2) . . ?
C415 C464 Cl39 100(2) . . ?
C416 C464 Cl39 134.6(19) . . ?
C415 C464 Cl4F 156(2) . . ?
C416 C464 Cl4F 78.6(15) . . ?
Cl39 C464 Cl4F 56.6(9) . . ?
C397 C463 C398 112(5) . . ?
C397 C463 Cl33 65(3) . . ?
C398 C463 Cl33 166(3) . . ?
C397 C463 Cl3D 133(4) . . ?
C398 C463 Cl3D 114(3) . . ?
Cl33 C463 Cl3D 67.9(16) . . ?
C397 C463 Cl34 163(4) . . ?
C398 C463 Cl34 55(2) . . ?
Cl33 C463 Cl34 124(2) . . ?
Cl3D C463 Cl34 58.7(13) . . ?
C458 C472 C454 114(3) . . ?
C458 C472 C453 58(3) . . ?
C454 C472 C453 63(3) . . ?
C421 C473 C426 115(3) . . ?
C421 C473 Cl41 68.8(19) . . ?
C426 C473 Cl41 174(3) . . ?
Cl27 C474 C384 106.0(16) . . ?
Cl27 C474 C379 59.3(10) . . ?
C384 C474 C379 46.8(10) . . ?
C403 C408 C500 135(3) . . ?
C403 C408 C407 177(4) . . ?
C500 C408 C407 43.6(17) . . ?
C403 C408 C404 60(2) . . ?
C500 C408 C404 164(2) . . ?
C407 C408 C404 122(3) . . ?
C403 C408 C406 126(3) . . ?
C500 C408 C406 98.8(19) . . ?
C407 C408 C406 56(2) . . ?
C404 C408 C406 65.6(17) . . ?
C442 C477 C437 55.4(18) . . ?
Cl45 C476 C475 100(2) . . ?
C459 C471 C467 111(6) . . ?
C348 C501 C343 149(3) . . ?
C348 C501 C347 80(2) . . ?
C343 C501 C347 131(3) . . ?
C440 C475 C428 80(4) . . ?
C440 C475 C476 85(3) . . ?
C428 C475 C476 162(4) . . ?
Cl44 C470 Cl43 163(2) . . ?
Cl44 C470 C444 63.1(16) . . ?
Cl43 C470 C444 101.5(19) . . ?
Cl44 C470 C443 101(2) . . ?
Cl43 C470 C443 62.9(17) . . ?
C444 C470 C443 39.0(14) . . ?
Cl43 C469 C443 61(3) . . ?
C451 C504 C432 145(4) . . ?
C433 C503 C430 78(3) . . ?
C433 C503 C435 125(4) . . ?
C430 C503 C435 50(2) . . ?
C433 C503 C432 175(4) . . ?
C430 C503 C432 97(3) . . ?
C435 C503 C432 50.1(17) . . ?
C457 C466 C460 141(4) . . ?
C457 C466 C456 41.0(16) . . ?
C460 C466 C456 177(4) . . ?
C457 C466 C455 41.3(17) . . ?
C460 C466 C455 102(3) . . ?
C456 C466 C455 80(2) . . ?

loop_
_geom_bond_atom_site_label_1
_geom_bond_atom_site_label_2
_geom_bond_distance
_geom_bond_site_symmetry_2
_geom_bond_publ_flag
Cu1 N12 1.970(8) . ?
Cu1 N11 2.046(8) 2 ?
Cu1 N24 2.068(8) . ?
Cu1 N23 2.120(9) . ?
Cu2 N4 1.988(8) . ?
Cu2 N2 2.065(8) . ?
Cu2 N17 2.068(8) . ?
Cu2 N18 2.082(8) . ?
Cu3 N3 1.966(8) 2_946 ?
Cu3 N14 2.057(8) . ?
Cu3 N1 2.075(8) . ?
Cu3 N13 2.153(9) . ?
Cu4 N8 1.980(8) . ?
Cu4 N22 2.079(8) . ?
Cu4 N10 2.083(8) . ?
Cu4 N21 2.083(8) . ?
Cu5 N7 1.995(8) 1_565 ?
Cu5 N6 2.013(8) . ?
Cu5 N16 2.063(8) . ?
Cu5 N15 2.063(8) . ?
Cu6 N9 1.953(9) . ?
Cu6 N19 2.040(8) . ?
Cu6 N5 2.059(8) . ?
Cu6 N20 2.067(8) . ?
N3 C27 1.340(10) . ?
N3 C28 1.344(13) . ?
N3 Cu3 1.966(8) 2_956 ?
N21 C250 1.337(10) . ?
N21 C251 1.369(13) . ?
N22 C241 1.327(13) . ?
N22 C252 1.351(13) . ?
N12 C117 1.347(10) . ?
N12 C118 1.356(12) . ?
N8 C80 1.316(12) . ?
N8 C79 1.352(12) . ?
N18 C181 1.307(10) . ?
N18 C192 1.351(13) . ?
N13 C130 1.340(10) . ?
N13 C131 1.363(10) . ?
N24 C282 1.345(12) . ?
N24 C271 1.352(13) . ?
N19 C220 1.332(13) . ?
N19 C221 1.339(12) . ?
C25 C29 1.388(11) . ?
C25 C26 1.393(14) . ?
C25 C24 1.415(14) . ?
N15 C160 1.334(13) . ?
N15 C161 1.355(10) . ?
N10 C101 1.321(13) . ?
N10 C102 1.354(10) . ?
N20 C211 1.326(10) . ?
N20 C222 1.378(14) . ?
N1 C11 1.344(10) . ?
N1 C12 1.357(12) . ?
N17 C190 1.331(11) . ?
N17 C191 1.382(10) . ?
N2 C19 1.321(13) . ?
N2 C20 1.324(11) . ?
N6 C57 1.329(10) . ?
N6 C58 1.360(10) . ?
N4 C42 1.319(13) . ?
N4 C41 1.338(13) . ?
C94 C93 1.398(10) . ?
C94 C95 1.410(13) . ?
C94 C112 1.518(14) . ?
N23 C280 1.344(13) . ?
N23 C281 1.377(13) . ?
C118 C119 1.357(10) . ?
N7 C71 1.344(13) . ?
N7 C72 1.347(10) . ?
N7 Cu5 1.995(8) 1_545 ?
C13 C12 1.383(14) . ?
C13 C9 1.397(14) . ?
C132 N14 1.352(13) . ?
C132 C124 1.424(11) . ?
C132 C131 1.433(11) . ?
C1 C2 1.375(14) . ?
C1 C6 1.420(10) . ?
C1 C7 1.455(11) . ?
C271 C272 1.419(15) . ?
C271 C283 1.514(11) . ?
C280 C279 1.424(11) . ?
C280 C292 1.490(15) . ?
C79 C78 1.378(14) . ?
C64 C63 1.405(11) . ?
C64 C65 1.404(10) . ?
C64 C82 1.478(10) . ?
N11 C109 1.332(10) . ?
N11 C110 1.337(14) . ?
N11 Cu1 2.046(8) 2_545 ?
C26 C27 1.365(10) . ?
C254 C253 1.388(12) . ?
C254 C255 1.392(12) . ?
C254 C259 1.571(13) . ?
C237 C236 1.386(12) . ?
C237 C232 1.435(11) . ?
C237 C240 1.525(12) . ?
C39 C43 1.366(12) . ?
C39 C40 1.416(11) . ?
C39 C38 1.426(11) . ?
C222 C214 1.413(12) . ?
C222 C221 1.457(15) . ?
C116 C117 1.362(10) . ?
C116 C115 1.391(14) . ?
C85 C86 1.369(12) . ?
C85 C89 1.375(11) . ?
C85 C84 1.449(12) . ?
C33 C34 1.389(14) . ?
C33 C32 1.389(11) . ?
C33 C45 1.443(12) . ?
N14 C121 1.324(10) . ?
C272 C273 1.336(16) . ?
C96 C95 1.401(13) . ?
C96 C91 1.414(10) . ?
C96 C120 1.511(10) . ?
C2 C3 1.380(10) . ?
C2 C14 1.544(14) . ?
C110 C111 1.366(15) . ?
N5 C49 1.314(11) . ?
N5 C50 1.340(11) . ?
C108 C107 1.383(14) . ?
C108 C109 1.387(10) . ?
C251 C247 1.396(14) . ?
C251 C252 1.439(14) . ?
C281 C277 1.385(15) . ?
C281 C282 1.451(14) . ?
C17 C18 1.381(10) . ?
C17 C21 1.408(11) . ?
C17 C16 1.416(13) . ?
C97 C98 1.196(10) . ?
C97 C91 1.414(10) . ?
C67 C68 1.211(11) . ?
C67 C61 1.428(14) . ?
C220 C219 1.419(15) . ?
C220 C232 1.489(11) . ?
C34 C35 1.425(11) . ?
C34 C52 1.531(11) . ?
C107 C111 1.388(14) . ?
C107 C106 1.439(15) . ?
C160 C159 1.379(11) . ?
C160 C172 1.517(11) . ?
C53 C54 1.187(11) . ?
C53 C35 1.426(11) . ?
C274 C282 1.383(14) . ?
C274 C275 1.428(16) . ?
C274 C273 1.429(16) . ?
C41 C40 1.363(11) . ?
C292 C293 1.402(13) . ?
C292 C297 1.407(12) . ?
C36 C31 1.389(15) . ?
C36 C35 1.424(11) . ?
C36 C60 1.512(10) . ?
C101 C100 1.365(11) . ?
C133 C134 1.376(13) . ?
C133 C138 1.424(11) . ?
C133 C121 1.487(11) . ?
C99 C100 1.397(11) . ?
C99 C103 1.403(15) . ?
C99 C98 1.447(10) . ?
C19 C18 1.374(10) . ?
C75 C76 1.183(11) . ?
C75 C63 1.439(10) . ?
C113 C114 1.193(11) . ?
C113 C95 1.442(14) . ?
C71 C70 1.371(11) . ?
C187 C191 1.408(11) . ?
C187 C188 1.414(12) . ?
C187 C186 1.450(12) . ?
C24 C23 1.219(11) . ?
C241 C242 1.419(11) . ?
C241 C253 1.507(11) . ?
C37 C38 1.192(12) . ?
C37 C31 1.440(15) . ?
C80 C81 1.372(11) . ?
C28 C29 1.372(11) . ?
C69 C73 1.376(10) . ?
C69 C70 1.385(10) . ?
C69 C68 1.420(10) . ?
C147 C142 1.380(17) . ?
C147 C146 1.479(19) . ?
C147 C150 1.494(16) . ?
C177 C172 1.369(12) . ?
C177 C176 1.407(14) . ?
C177 C180 1.539(14) . ?
C48 C47 1.377(15) . ?
C48 C49 1.382(12) . ?
C55 C56 1.373(11) . ?
C55 C59 1.406(11) . ?
C55 C54 1.439(11) . ?
C252 C244 1.411(10) . ?
C277 C278 1.398(13) . ?
C277 C276 1.407(12) . ?
C42 C43 1.383(11) . ?
C47 C51 1.406(11) . ?
C47 C46 1.409(12) . ?
C247 C248 1.417(15) . ?
C247 C246 1.430(12) . ?
C168 C163 1.373(13) . ?
C168 C167 1.411(12) . ?
C168 C171 1.528(14) . ?
C31 C32 1.398(10) . ?
C103 C102 1.356(11) . ?
C92 C91 1.406(10) . ?
C92 C93 1.419(10) . ?
C92 C104 1.514(14) . ?
N9 C88 1.345(11) . ?
N9 C87 1.357(11) . ?
C154 C153 1.404(13) . ?
C154 C162 1.407(11) . ?
C154 C155 1.409(13) . ?
C142 C143 1.409(13) . ?
C142 C130 1.494(12) . ?
N16 C151 1.306(11) . ?
N16 C162 1.360(11) . ?
C105 C106 1.200(14) . ?
C105 C93 1.427(11) . ?
C115 C119 1.406(10) . ?
C115 C114 1.421(10) . ?
C248 C249 1.374(12) . ?
C61 C62 1.399(10) . ?
C61 C66 1.412(10) . ?
C275 C276 1.383(13) . ?
C9 C10 1.384(11) . ?
C9 C8 1.446(11) . ?
C22 C4 1.509(10) . ?
C221 C217 1.422(12) . ?
C262 C263 1.416(11) . ?
C262 C267 1.424(11) . ?
C262 C250 1.479(10) . ?
C219 C218 1.361(12) . ?
C192 C184 1.403(11) . ?
C192 C191 1.439(11) . ?
C78 C77 1.405(10) . ?
C56 C57 1.369(15) . ?
C65 C66 1.400(14) . ?
C65 C83 1.415(16) . ?
C63 C62 1.427(14) . ?
C184 C183 1.418(17) . ?
C184 C185 1.435(17) . ?
C131 C127 1.408(15) . ?
C163 C164 1.398(13) . ?
C163 C151 1.534(16) . ?
C236 C235 1.370(14) . ?
C261 C258 1.523(16) . ?
C288 C287 1.362(13) . ?
C288 C283 1.386(15) . ?
C288 C291 1.531(13) . ?
C83 C84 1.185(14) . ?
C46 C45 1.195(14) . ?
C23 C5 1.436(14) . ?
C4 C5 1.397(14) . ?
C4 C3 1.415(13) . ?
C58 C59 1.367(15) . ?
C10 C11 1.359(15) . ?
C263 C264 1.392(16) . ?
C263 C268 1.519(12) . ?
C284 C285 1.401(16) . ?
C284 C283 1.409(15) . ?
C284 C289 1.517(16) . ?
C173 C172 1.423(16) . ?
C173 C174 1.451(13) . ?
C173 C178 1.480(14) . ?
C157 C158 1.396(13) . ?
C157 C161 1.416(15) . ?
C157 C156 1.426(17) . ?
C3 C15 1.429(13) . ?
C127 C126 1.391(13) . ?
C127 C128 1.413(16) . ?
C77 C81 1.401(10) . ?
C77 C76 1.427(15) . ?
C202 C207 1.385(17) . ?
C202 C203 1.414(17) . ?
C202 C190 1.484(16) . ?
C66 C90 1.524(10) . ?
C285 C286 1.399(13) . ?
C250 C249 1.411(14) . ?
C228 C227 1.379(13) . ?
C228 C223 1.425(12) . ?
C228 C231 1.514(13) . ?
C6 C5 1.393(14) . ?
C6 C30 1.552(14) . ?
C62 C74 1.533(10) . ?
C7 C8 1.174(14) . ?
C159 C158 1.324(13) . ?
C278 C279 1.359(16) . ?
C130 C129 1.407(11) . ?
C267 C266 1.370(12) . ?
C267 C270 1.482(13) . ?
C203 C204 1.391(14) . ?
C203 C208 1.535(15) . ?
C72 C73 1.376(14) . ?
C124 C123 1.389(17) . ?
C124 C125 1.411(13) . ?
C211 C212 1.428(13) . ?
C211 C223 1.504(12) . ?
C32 C44 1.533(16) . ?
C245 C246 1.362(17) . ?
C245 C244 1.402(12) . ?
C134 C135 1.401(16) . ?
C134 C139 1.537(12) . ?
C121 C122 1.425(15) . ?
C161 C162 1.446(11) . ?
C88 C89 1.374(12) . ?
C297 C296 1.369(16) . ?
C297 C300 1.524(14) . ?
C294 C295 1.332(17) . ?
C294 C293 1.468(14) . ?
C135 C136 1.388(14) . ?
C156 C155 1.338(14) . ?
C233 C234 1.364(13) . ?
C233 C232 1.394(16) . ?
C233 C238 1.532(12) . ?
C128 C129 1.348(13) . ?
C214 C213 1.360(13) . ?
C214 C215 1.428(18) . ?
C190 C189 1.414(15) . ?
C51 C50 1.399(14) . ?
C151 C152 1.408(12) . ?
C296 C295 1.338(16) . ?
C258 C257 1.384(12) . ?
C258 C253 1.412(12) . ?
C193 C198 1.408(13) . ?
C193 C194 1.432(14) . ?
C193 C181 1.474(17) . ?
C181 C182 1.424(12) . ?
C123 C122 1.361(17) . ?
C183 C182 1.332(14) . ?
C175 C174 1.348(15) . ?
C175 C176 1.385(14) . ?
C175 C179 1.543(14) . ?
C189 C188 1.389(12) . ?
C185 C186 1.317(17) . ?
C215 C216 1.354(14) . ?
C264 C265 1.391(14) . ?
C207 C206 1.387(18) . ?
C207 C210 1.547(18) . ?
C255 C256 1.394(18) . ?
C141 C138 1.514(17) . ?
C206 C205 1.40(2) . ?
C243 C242 1.350(16) . ?
C243 C244 1.419(15) . ?
C218 C217 1.391(17) . ?
C16 C15 1.223(15) . ?
C257 C256 1.380(17) . ?
C286 C287 1.359(17) . ?
C286 C290 1.537(18) . ?
C204 C205 1.35(2) . ?
C224 C225 1.367(19) . ?
C224 C223 1.406(17) . ?
C224 C229 1.541(19) . ?
C217 C216 1.423(17) . ?
C21 C20 1.376(15) . ?
C144 C145 1.30(3) . ?
C144 C143 1.36(2) . ?
C126 C125 1.382(18) . ?
C86 C87 1.378(16) . ?
C205 C209 1.546(19) . ?
C293 C298 1.47(2) . ?
C212 C213 1.339(19) . ?
C265 C266 1.364(18) . ?
C265 C269 1.550(17) . ?
C197 C196 1.40(2) . ?
C197 C198 1.45(2) . ?
C196 C195 1.35(2) . ?
C196 C200 1.49(2) . ?
C138 C137 1.386(17) . ?
C226 C227 1.371(18) . ?
C226 C225 1.413(19) . ?
C226 C230 1.51(2) . ?
C136 C137 1.403(19) . ?
C136 C140 1.517(18) . ?
C166 C167 1.337(18) . ?
C166 C165 1.399(19) . ?
C166 C170 1.549(19) . ?
C195 C194 1.366(18) . ?
C164 C165 1.352(18) . ?
C164 C169 1.528(19) . ?
C194 C199 1.535(18) . ?
C152 C153 1.359(17) . ?
C149 C145 1.56(3) . ?
C201 C198 1.50(2) . ?
C143 C148 1.55(2) . ?
C235 C234 1.387(18) . ?
C235 C239 1.535(18) . ?
C256 C260 1.540(18) . ?
C145 C146 1.39(3) . ?
C295 C299 1.581(19) . ?
P2 F7 1.534(10) . ?
P2 F10 1.552(9) . ?
P2 F9 1.568(8) . ?
P2 F8 1.570(10) . ?
P2 F11 1.574(8) . ?
P2 F12 1.582(8) . ?
P1 F2 1.534(10) . ?
P1 F1 1.543(11) . ?
P1 F4 1.561(9) . ?
P1 F3 1.579(9) . ?
P1 F6 1.605(10) . ?
P1 F5 1.610(9) . ?
P5 F28 1.537(8) . ?
P5 F30 1.542(9) . ?
P5 F29 1.574(9) . ?
P5 F25 1.582(8) . ?
P5 F27 1.593(9) . ?
P5 F26 1.606(8) . ?
P4 F20 1.536(11) . ?
P4 F22 1.537(11) . ?
P4 F19 1.555(11) . ?
P4 F23 1.563(11) . ?
P4 F24 1.588(12) . ?
P4 F21 1.630(11) . ?
P3 F15 1.570(8) . ?
P3 F14 1.582(8) . ?
P3 F16 1.591(9) . ?
P3 F18 1.589(9) . ?
P3 F17 1.600(8) . ?
P3 F13 1.609(8) . ?
F33 P6 1.453(13) . ?
F31 P6 1.397(12) . ?
P6 F35 1.402(12) . ?
P6 F34 1.67(2) . ?
P6 F32 1.75(2) . ?
P6 F36 1.76(2) . ?
P6 C14E 2.19(2) . ?
Cl1 C301 1.735(11) . ?
Cl3 C307 1.731(12) . ?
Cl2 C302 1.725(13) . ?
Cl4 C308 1.722(13) . ?
Cl5 C313 1.723(13) . ?
Cl6 C314 1.733(14) . ?
C308 C309 1.377(17) . ?
C308 C307 1.393(17) . ?
C301 C306 1.367(16) . ?
C301 C302 1.383(16) . ?
C306 C305 1.409(17) . ?
C302 C303 1.394(18) . ?
C304 C305 1.386(18) . ?
C304 C303 1.400(19) . ?
C313 C318 1.365(18) . ?
C313 C314 1.366(17) . ?
C315 C314 1.36(2) . ?
C315 C316 1.42(2) . ?
C316 C317 1.35(2) . ?
C307 C312 1.385(17) . ?
C311 C310 1.310(18) . ?
C311 C312 1.404(18) . ?
C310 C309 1.439(18) . ?
C317 C318 1.376(19) . ?
Cl15 C343 1.719(16) . ?
Cl11 C331 1.700(16) . ?
Cl14 C338 1.672(18) . ?
Cl10 C326 1.677(16) . ?
Cl17 C349 1.717(13) . ?
Cl12 C332 1.759(18) . ?
Cl18 C350 1.722(14) . ?
Cl16 C344 1.620(18) . ?
Cl8 C320 1.700(18) . ?
Cl9 C325 1.721(17) . ?
Cl7 C319 1.68(2) . ?
Cl13 C337 1.78(2) . ?
C349 C350 1.341(17) . ?
C349 C354 1.39(2) . ?
C350 C351 1.41(2) . ?
C343 C501 1.29(3) . ?
C343 C344 1.30(2) . ?
C338 C339 1.36(2) . ?
C338 C337 1.42(2) . ?
C335 C336 1.33(2) . ?
C335 C334 1.41(3) . ?
C354 C353 1.39(2) . ?
C339 C340 1.36(3) . ?
C324 C323 1.36(2) . ?
C324 C319 1.42(2) . ?
C320 C321 1.31(2) . ?
C320 C319 1.47(2) . ?
C351 C352 1.41(2) . ?
C329 C330 1.33(2) . ?
C329 C328 1.35(2) . ?
C326 C325 1.37(2) . ?
C326 C327 1.47(2) . ?
C332 C333 1.40(2) . ?
C332 C331 1.43(2) . ?
C325 C330 1.46(2) . ?
C333 C334 1.45(3) . ?
C344 C345 1.51(3) . ?
C340 C341 1.56(4) . ?
C353 C352 1.36(2) . ?
C331 C336 1.43(2) . ?
C347 C346 1.33(3) . ?
C347 C501 1.48(3) . ?
C347 C348 1.67(4) . ?
C348 C501 1.07(3) . ?
C323 C322 1.39(2) . ?
C345 C346 1.40(3) . ?
C328 C327 1.49(2) . ?
C342 C337 1.45(3) . ?
C342 C341 1.52(4) . ?
C321 C322 1.39(2) . ?
Cl20 C356 1.729(14) . ?
Cl21 C361 1.763(16) . ?
Cl22 C362 1.645(17) . ?
Cl19 C355 1.741(15) . ?
Cl24 C368 1.64(2) . ?
Cl6A Cl26 1.109(15) . ?
Cl6A C374 1.881(19) . ?
Cl5A Cl25 1.316(16) . ?
Cl5A C373 2.00(2) . ?
Cl5A Cl26 2.09(2) . ?
Cl26 C374 1.663(19) . ?
Cl23 C367 1.76(2) . ?
Cl25 C373 1.65(2) . ?
C356 C355 1.345(18) . ?
C356 C357 1.422(19) . ?
C355 C360 1.43(2) . ?
C357 C358 1.37(2) . ?
C364 C363 1.23(2) . ?
C364 C365 1.35(2) . ?
C363 C362 1.44(2) . ?
C358 C359 1.33(2) . ?
C374 C375 1.38(2) . ?
C374 C373 1.41(2) . ?
C362 C361 1.34(2) . ?
C359 C360 1.35(2) . ?
C361 C366 1.33(2) . ?
C376 C375 1.34(2) . ?
C376 C377 1.37(3) . ?
C366 C365 1.46(3) . ?
C367 C368 1.24(3) . ?
C367 C372 1.97(7) . ?
C368 C369 1.48(3) . ?
C377 C378 1.38(3) . ?
C369 C370 1.20(3) . ?
C370 C371 1.37(4) . ?
C373 C378 1.27(3) . ?
C371 C372 1.28(6) . ?
Cl28 C380 1.66(2) . ?
Cl30 C386 1.60(3) . ?
Cl35 C403 1.62(2) . ?
Cl37 C409 1.61(2) . ?
Cl27 C474 1.62(3) . ?
Cl27 C379 1.737(14) . ?
Cl38 C410 1.60(2) . ?
Cl36 C404 1.66(3) . ?
Cl40 Cl4F 1.68(2) . ?
Cl40 C416 1.77(2) . ?
Cl40 Cl4E 1.84(2) . ?
Cl39 C464 1.63(2) . ?
Cl39 Cl4F 1.76(2) . ?
Cl39 C415 2.17(3) . ?
Cl32 C392 1.80(3) . ?
Cl31 C391 1.83(4) . ?
Cl29 C385 1.72(4) . ?
C383 C384 1.31(2) . ?
C383 C382 1.60(3) . ?
Cl34 C398 1.68(2) . ?
Cl34 Cl3D 1.97(2) . ?
Cl34 Cl3C 1.96(7) . ?
Cl34 C463 2.05(4) . ?
Cl33 C397 1.57(3) . ?
Cl33 C463 1.69(4) . ?
Cl33 Cl3D 2.05(2) . ?
C381 C382 1.36(3) . ?
C381 C380 1.42(2) . ?
C419 C420 0.92(3) . ?
C419 C418 1.36(3) . ?
C419 C415 1.80(4) . ?
C379 C380 1.33(2) . ?
C379 C384 1.47(3) . ?
C379 C474 1.86(3) . ?
C410 C411 1.30(3) . ?
C410 C409 1.60(3) . ?
C409 C414 1.19(2) . ?
C415 C420 1.06(4) . ?
C415 C464 1.17(3) . ?
C416 C464 1.27(2) . ?
C416 C417 1.30(3) . ?
C416 Cl4E 1.95(2) . ?
C416 Cl4F 2.16(3) . ?
C398 C463 1.14(4) . ?
C398 C399 1.33(3) . ?
C398 C397 1.79(4) . ?
C398 Cl3C 1.88(6) . ?
C389 C388 1.25(3) . ?
C389 C390 1.31(4) . ?
C402 C401 1.24(3) . ?
C402 C397 1.28(4) . ?
C405 C404 1.24(3) . ?
C405 C406 1.24(4) . ?
C418 C417 1.28(3) . ?
C417 Cl4E 1.70(3) . ?
C411 Cl8' 1.30(2) . ?
C403 C408 1.04(3) . ?
C403 C404 1.44(3) . ?
C414 Cl7' 1.50(3) . ?
C404 C408 1.64(4) . ?
C404 C406 2.02(5) . ?
C384 C474 1.83(3) . ?
C388 C387 1.55(4) . ?
C388 Cl5D 1.73(3) . ?
C394 C395 1.27(5) . ?
C394 C393 1.61(4) . ?
C397 C463 1.02(4) . ?
C399 C400 1.23(4) . ?
C399 Cl3C 1.87(5) . ?
C386 C385 1.37(4) . ?
C386 C387 1.58(4) . ?
C387 Cl5D 2.14(4) . ?
C400 C401 1.32(4) . ?
C392 C393 1.22(4) . ?
C392 C391 1.55(4) . ?
C385 C390 1.91(5) . ?
C391 C396 1.96(6) . ?
Cl42 Cl4' 1.68(2) . ?
Cl42 C422 1.761(19) . ?
Cl42 Cl4A 2.03(2) . ?
Cl45 C476 1.036(19) . ?
Cl45 C441 1.85(4) . ?
Cl45 C440 2.05(3) . ?
Cl44 C470 1.40(3) . ?
Cl44 C444 1.75(3) . ?
Cl44 C449 1.79(3) . ?
Cl41 Cl4A 1.590(18) . ?
Cl41 C421 1.62(2) . ?
Cl41 C473 1.62(3) . ?
C500 C407 1.13(4) . ?
C500 C408 1.52(3) . ?
Cl4A C421 1.95(2) . ?
Cl4' C423 1.65(3) . ?
Cl4' C422 1.78(2) . ?
Cl43 C469 1.60(6) . ?
Cl43 C470 1.61(3) . ?
Cl43 C450 1.85(3) . ?
Cl43 C443 1.88(4) . ?
C459 C471 0.63(4) . ?
C459 C454 2.04(5) . ?
C458 C472 0.99(3) . ?
C458 C453 1.56(7) . ?
C461 C460 1.21(4) . ?
C461 C468 1.77(17) . ?
C461 C453 1.96(8) . ?
C436 C430 1.10(4) . ?
C436 C435 1.45(3) . ?
C422 C421 1.20(2) . ?
C422 C423 1.28(3) . ?
C426 C473 1.23(3) . ?
C426 C425 1.34(2) . ?
C426 C421 2.03(3) . ?
C425 C424 1.26(2) . ?
C421 C473 1.18(3) . ?
C442 C477 1.11(3) . ?
C442 C437 1.47(3) . ?
C435 C430 1.40(4) . ?
C435 C432 1.56(4) . ?
C435 C503 1.74(4) . ?
C434 C431 1.32(3) . ?
C434 C433 1.45(6) . ?
C434 C430 1.90(5) . ?
C441 C437 1.16(4) . ?
C441 C440 1.49(4) . ?
C450 C448 1.44(6) . ?
C450 C443 1.81(5) . ?
C423 C424 1.26(3) . ?
C457 C456 1.28(3) . ?
C457 C455 1.30(4) . ?
C457 C466 1.70(5) . ?
C440 C475 1.29(4) . ?
C440 C437 1.69(4) . ?
C440 C439 1.90(5) . ?
C440 C428 2.00(11) . ?
C456 C466 1.91(5) . ?
C439 C428 0.84(10) . ?
C439 C438 1.32(5) . ?
C447 C448 1.35(5) . ?
C447 C446 1.43(4) . ?
C433 C431 1.26(6) . ?
C433 C503 1.48(6) . ?
C433 C427 1.63(5) . ?
C433 C430 1.91(6) . ?
C444 C443 1.28(4) . ?
C444 C445 1.62(4) . ?
C444 C470 1.86(4) . ?
C444 C449 2.03(4) . ?
C407 C408 1.52(4) . ?
C407 C406 1.73(5) . ?
C432 C429 1.83(6) . ?
C432 C503 1.93(5) . ?
C432 C504 1.98(6) . ?
C406 C408 2.03(4) . ?
C430 C503 1.54(5) . ?
C455 C454 1.66(5) . ?
C455 C466 1.94(6) . ?
C448 C443 1.56(6) . ?
C438 C437 1.99(4) . ?
C460 C453 1.41(7) . ?
C460 C466 1.79(6) . ?
C446 C445 1.76(5) . ?
C437 C477 1.78(4) . ?
C443 C470 1.95(5) . ?
C443 C469 2.02(7) . ?
C454 C472 1.77(5) . ?
C454 C453 1.90(7) . ?
C428 C475 1.76(10) . ?
C427 C451 1.83(7) . ?
C453 C472 1.84(7) . ?
C451 C504 1.73(7) . ?
Cl3D C463 1.96(4) . ?
Cl4F C464 2.01(3) . ?
C476 C475 1.98(5) . ?
C471 C467 1.93(8) . ?
